data_7038095
loop_
_publ_author_name
'Azizpoor Fard, M.'
'Rabiee Kenaree, A.'
'Boyle, P. D.'
'Ragogna, P. J.'
'Gilroy, J. B.'
'Corrigan, J. F.'

_publ_section_title
;
 Coinage metal coordination chemistry of stable primary, secondary and
 tertiary ferrocenylethyl-based phosphines.
;
_journal_issue 7
_journal_name_full 'Dalton transactions (Cambridge, England : 2003)'
_journal_page_first 2868
_journal_page_last 2880
_journal_paper_doi 10.1039/c5dt03962b
_journal_volume 45
_journal_year 2016
_chemical_formula_sum 'C144 H156 Cl4 Cu4 Fe12 P4'
_chemical_formula_weight 3076.72
_space_group_crystal_system triclinic
_space_group_IT_number 2
_space_group_name_Hall '-P 1'
_space_group_name_H-M_alt 'P -1'
_symmetry_space_group_name_Hall '-P 1'
_symmetry_space_group_name_H-M 'P -1'
_atom_sites_solution_hydrogens geom
_atom_sites_solution_primary dual
_atom_sites_solution_secondary difmap
_audit_creation_method SHELXL-2014/6
_audit_update_record
;
2015-10-06 deposited with the CCDC.
2016-01-06 downloaded from the CCDC.
;
_cell_angle_alpha 68.256(9)
_cell_angle_beta 72.394(13)
_cell_angle_gamma 89.502(8)
_cell_formula_units_Z 4
_cell_length_a 19.202(9)
_cell_length_b 25.786(10)
_cell_length_c 29.561(16)
_cell_measurement_reflns_used 9500
_cell_measurement_temperature 110(2)
_cell_measurement_theta_max 31.68
_cell_measurement_theta_min 2.60
_cell_volume 12870(11)
_computing_cell_refinement SAINT
_computing_data_collection Apex2
_computing_data_reduction SAINT
_computing_molecular_graphics NRCVAX
_computing_publication_material cif2tables.py
_computing_structure_refinement SHELXL-2014
_computing_structure_solution SHELXT
_diffrn_ambient_temperature 110
_diffrn_detector 'CCD plate'
_diffrn_detector_type 'Bruker Apex2'
_diffrn_measured_fraction_theta_full 0.996
_diffrn_measured_fraction_theta_max 0.988
_diffrn_measurement_device '\k-geometry diffractometer'
_diffrn_measurement_device_type 'Bruker Kappa Axis Apex2'
_diffrn_measurement_method 'phi and omega scans'
_diffrn_radiation_type MoK\a
_diffrn_radiation_wavelength 0.71073
_diffrn_reflns_av_R_equivalents 0.0306
_diffrn_reflns_av_unetI/netI 0.0361
_diffrn_reflns_laue_measured_fraction_full 0.996
_diffrn_reflns_laue_measured_fraction_max 0.988
_diffrn_reflns_limit_h_max 25
_diffrn_reflns_limit_h_min -25
_diffrn_reflns_limit_k_max 31
_diffrn_reflns_limit_k_min -34
_diffrn_reflns_limit_l_max 39
_diffrn_reflns_limit_l_min -39
_diffrn_reflns_number 220430
_diffrn_reflns_point_group_measured_fraction_full 0.996
_diffrn_reflns_point_group_measured_fraction_max 0.988
_diffrn_reflns_theta_full 25.242
_diffrn_reflns_theta_max 28.000
_diffrn_reflns_theta_min 1.120
_diffrn_source 'sealed tube'
_exptl_absorpt_coefficient_mu 2.135
_exptl_absorpt_correction_T_max 0.7463
_exptl_absorpt_correction_T_min 0.6583
_exptl_absorpt_correction_type multi-scan
_exptl_absorpt_process_details SADABS
_exptl_crystal_colour orange
_exptl_crystal_density_diffrn 1.588
_exptl_crystal_description block
_exptl_crystal_F_000 6304
_exptl_crystal_size_max 0.55
_exptl_crystal_size_mid 0.423
_exptl_crystal_size_min 0.39
_refine_diff_density_max 1.663
_refine_diff_density_min -1.793
_refine_diff_density_rms 0.166
_refine_ls_extinction_method none
_refine_ls_goodness_of_fit_ref 1.088
_refine_ls_hydrogen_treatment constr
_refine_ls_matrix_type full
_refine_ls_number_parameters 3048
_refine_ls_number_reflns 61418
_refine_ls_number_restraints 160
_refine_ls_restrained_S_all 1.091
_refine_ls_R_factor_all 0.0534
_refine_ls_R_factor_gt 0.0355
_refine_ls_shift/su_max 0.003
_refine_ls_shift/su_mean 0.000
_refine_ls_structure_factor_coef Fsqd
_refine_ls_weighting_details 'w=1/[\s^2^(Fo^2^)+(0.0814P)^2^] where P=(Fo^2^+2Fc^2^)/3'
_refine_ls_weighting_scheme calc
_refine_ls_wR_factor_gt 0.1028
_refine_ls_wR_factor_ref 0.1285
_reflns_Friedel_coverage 0.000
_reflns_number_gt 48680
_reflns_number_total 61418
_reflns_threshold_expression 'I > 2\s(I)'
_cod_data_source_file c5dt03962b2.cif
_cod_data_source_block b15201
_cod_depositor_comments 'Adding full bibliography for 7038091--7038098.cif.'
_cod_database_code 7038095
_shelx_space_group_comment
;
The symmetry employed for this shelxl refinement is uniquely defined
by the following loop, which should always be used as a source of
symmetry information in preference to the above space-group names.
They are only intended as comments.
;
_shelx_estimated_absorpt_t_min 0.6583
_shelx_estimated_absorpt_t_max 0.7463
_shelxl_version_number 2014/6

loop_
_space_group_symop_operation_xyz
'x, y, z'
'-x, -y, -z'

loop_
_atom_site_label
_atom_site_type_symbol
_atom_site_fract_x
_atom_site_fract_y
_atom_site_fract_z
_atom_site_U_iso_or_equiv
_atom_site_adp_type
_atom_site_occupancy
_atom_site_site_symmetry_order
_atom_site_calc_flag
_atom_site_refinement_flags_posn
_atom_site_refinement_flags_adp
_atom_site_refinement_flags_occupancy
_atom_site_disorder_assembly
_atom_site_disorder_group
Cu1 Cu 0.72800(2) 0.64896(2) 0.26753(2) 0.02369(8) Uani 1 1 d . . . . .
Cu2 Cu 0.82655(2) 0.68881(2) 0.14932(2) 0.02171(8) Uani 1 1 d . . . . .
Cu3 Cu 0.85998(2) 0.58112(2) 0.24046(2) 0.02574(9) Uani 1 1 d . . . . .
Cu4 Cu 0.90041(2) 0.70781(2) 0.23192(2) 0.01883(8) Uani 1 1 d . . . . .
Cu5 Cu 1.34819(2) 0.05670(2) 0.24880(2) 0.02031(8) Uani 1 1 d . . . . .
Cu6 Cu 1.38621(2) 0.18662(2) 0.23790(2) 0.01945(8) Uani 1 1 d . . . . .
Cu7 Cu 1.26562(2) 0.16158(2) 0.19110(2) 0.01924(8) Uani 1 1 d . . . . .
Cu8 Cu 1.22884(2) 0.11250(2) 0.31622(2) 0.02083(8) Uani 1 1 d . . . . .
Fe1 Fe 0.67469(2) 0.43696(2) 0.48666(2) 0.02544(10) Uani 1 1 d . . . . .
Fe2 Fe 0.41181(3) 0.53217(2) 0.28364(2) 0.03762(12) Uani 1 1 d . . . . .
Fe4 Fe 1.04076(2) 0.83301(2) 0.01776(2) 0.02061(9) Uani 1 1 d . . . . .
Fe5 Fe 0.68271(2) 0.50482(2) 0.11341(2) 0.01724(8) Uani 1 1 d . . . . .
Fe6 Fe 0.51935(2) 0.81138(2) 0.13720(2) 0.02109(9) Uani 1 1 d . . . . .
Fe7 Fe 0.68225(2) 0.31025(2) 0.33799(2) 0.01862(9) Uani 1 1 d . . . . .
Fe8 Fe 1.05144(2) 0.53522(2) 0.39302(2) 0.01735(8) Uani 1 1 d . . . . .
Fe9 Fe 1.05540(2) 0.46833(2) 0.08037(2) 0.01520(8) Uani 1 1 d . . . . .
Fe10 Fe 1.22573(2) 0.65381(2) 0.15282(2) 0.01825(9) Uani 1 1 d . . . . .
Fe11 Fe 0.80303(3) 0.94623(2) 0.15599(2) 0.02943(11) Uani 1 1 d . . . . .
Fe12 Fe 0.83102(2) 0.66782(2) 0.46633(2) 0.02019(9) Uani 1 1 d . . . . .
Fe13 Fe 1.23749(2) -0.22553(2) 0.34594(2) 0.02007(9) Uani 1 1 d . . . . .
Fe14 Fe 1.62586(2) 0.07508(2) 0.27822(2) 0.01961(9) Uani 1 1 d . . . . .
Fe15 Fe 1.59159(2) 0.07919(2) 0.04759(2) 0.01797(9) Uani 1 1 d . . . . .
Fe16 Fe 1.34905(2) 0.20146(2) 0.42680(2) 0.02084(9) Uani 1 1 d . . . . .
Fe17 Fe 1.74351(2) 0.28922(2) 0.09926(2) 0.01431(8) Uani 1 1 d . . . . .
Fe18 Fe 1.21536(2) 0.39135(2) 0.21321(2) 0.01952(9) Uani 1 1 d . . . . .
Fe19 Fe 0.95885(2) 0.19809(2) 0.23057(2) 0.01795(9) Uani 1 1 d . . . . .
Fe20 Fe 1.50349(2) 0.37512(2) -0.01057(2) 0.01453(8) Uani 1 1 d . . . . .
Fe21 Fe 1.19807(2) -0.01353(2) 0.10403(2) 0.01910(9) Uani 1 1 d . . . . .
Fe22 Fe 0.94736(2) -0.04049(2) 0.33494(2) 0.02121(9) Uani 1 1 d . . . . .
Fe23 Fe 0.96474(2) 0.22595(2) 0.45829(2) 0.01954(9) Uani 1 1 d . . . . .
Cl1 Cl 0.75430(4) 0.59728(3) 0.21194(3) 0.01920(14) Uani 1 1 d . . . . .
Cl2 Cl 0.78830(4) 0.73608(3) 0.20780(3) 0.01763(13) Uani 1 1 d . . . . .
Cl3 Cl 0.83661(4) 0.62312(3) 0.30295(2) 0.01779(13) Uani 1 1 d . . . . .
Cl4 Cl 0.93836(4) 0.66645(3) 0.16814(3) 0.01865(13) Uani 1 1 d . . . . .
Cl5 Cl 1.39798(4) 0.14777(3) 0.17540(2) 0.01649(13) Uani 1 1 d . . . . .
Cl6 Cl 1.35466(4) 0.09877(3) 0.31068(2) 0.01664(13) Uani 1 1 d . . . . .
Cl7 Cl 1.22472(4) 0.06697(2) 0.25043(2) 0.01728(13) Uani 1 1 d . . . . .
Cl8 Cl 1.25177(4) 0.20333(2) 0.25422(2) 0.01591(13) Uani 1 1 d . . . . .
P1 P 0.62826(4) 0.61838(3) 0.33316(3) 0.02543(17) Uani 1 1 d . U . . .
P2 P 0.80563(4) 0.71475(3) 0.07599(3) 0.01646(14) Uani 1 1 d . . . . .
P3 P 0.89878(4) 0.49875(3) 0.25718(3) 0.01666(14) Uani 1 1 d . . . . .
P4 P 0.97671(4) 0.76533(3) 0.23818(3) 0.01364(13) Uani 1 1 d . . . . .
P5 P 1.40272(4) -0.01767(3) 0.24762(3) 0.01556(14) Uani 1 1 d . . . . .
P6 P 1.45732(4) 0.25922(3) 0.22568(3) 0.01501(14) Uani 1 1 d . . . . .
P7 P 1.23962(4) 0.20471(3) 0.12034(3) 0.01485(14) Uani 1 1 d . . . . .
P8 P 1.13902(4) 0.06150(3) 0.38417(3) 0.01573(14) Uani 1 1 d . . . . .
C1 C 0.64221(18) 0.56051(12) 0.38735(11) 0.0242(6) Uani 1 1 d . . . . .
H1A H 0.6785 0.5738 0.3986 0.029 Uiso 1 1 calc R U . . .
H1B H 0.5964 0.5483 0.4158 0.029 Uiso 1 1 calc R U . . .
C2 C 0.6681(2) 0.51043(12) 0.37337(12) 0.0267(7) Uani 1 1 d . . . . .
H2A H 0.6259 0.4892 0.3743 0.032 Uiso 1 1 calc R U . . .
H2B H 0.7017 0.5246 0.3384 0.032 Uiso 1 1 calc R U . . .
C3 C 0.70555(17) 0.47146(12) 0.40786(11) 0.0231(6) Uani 1 1 d . . . . .
C4 C 0.6957(2) 0.41177(13) 0.42729(13) 0.0346(8) Uani 1 1 d . . . . .
H4 H 0.6625 0.3900 0.4225 0.042 Uiso 1 1 calc R U . . .
C5 C 0.7454(2) 0.39092(14) 0.45538(13) 0.0347(8) Uani 1 1 d . . . . .
H5 H 0.7506 0.3533 0.4717 0.042 Uiso 1 1 calc R U . . .
C6 C 0.78483(18) 0.43712(15) 0.45415(13) 0.0344(8) Uani 1 1 d . . . . .
H6 H 0.8206 0.4356 0.4698 0.041 Uiso 1 1 calc R U . . .
C7 C 0.76068(17) 0.48654(14) 0.42500(12) 0.0276(7) Uani 1 1 d . . . . .
H7 H 0.7782 0.5231 0.4182 0.033 Uiso 1 1 calc R U . . .
C8 C 0.6183(3) 0.48149(19) 0.52680(17) 0.0738(18) Uani 1 1 d . . . . .
H8 H 0.6243 0.5203 0.5168 0.089 Uiso 1 1 calc R U . . .
C9 C 0.5708(2) 0.4508(2) 0.51606(17) 0.0634(14) Uani 1 1 d . . . . .
H9 H 0.5394 0.4660 0.4972 0.076 Uiso 1 1 calc R U . . .
C10 C 0.5771(2) 0.3959(2) 0.53700(17) 0.0597(13) Uani 1 1 d . . . . .
H10 H 0.5510 0.3673 0.5347 0.072 Uiso 1 1 calc R U . . .
C11 C 0.6271(2) 0.3884(2) 0.56195(14) 0.0589(14) Uani 1 1 d . . . . .
H11 H 0.6402 0.3538 0.5799 0.071 Uiso 1 1 calc R U . . .
C12 C 0.6567(3) 0.4413(3) 0.55658(17) 0.0753(18) Uani 1 1 d . . . . .
H12 H 0.6926 0.4486 0.5693 0.090 Uiso 1 1 calc R U . . .
C15 C 0.47316(19) 0.60702(15) 0.26452(13) 0.0343(8) Uani 1 1 d . . . . .
C16 C 0.4638(2) 0.60287(17) 0.22048(14) 0.0419(9) Uani 1 1 d . . . . .
H16 H 0.5015 0.6041 0.1915 0.050 Uiso 1 1 calc R U . . .
C17 C 0.3871(2) 0.59650(19) 0.22764(15) 0.0499(11) Uani 1 1 d . . . . .
H17 H 0.3660 0.5925 0.2045 0.060 Uiso 1 1 calc R U . . .
C18 C 0.3489(2) 0.59732(18) 0.27673(15) 0.0447(10) Uani 1 1 d . . . . .
H18 H 0.2981 0.5946 0.2912 0.054 Uiso 1 1 calc R U . . .
C19 C 0.40203(19) 0.60293(15) 0.29955(14) 0.0373(8) Uani 1 1 d . . . . .
H19 H 0.3920 0.6038 0.3321 0.045 Uiso 1 1 calc R U . . .
C20 C 0.4725(2) 0.46798(17) 0.30601(19) 0.0559(12) Uani 1 1 d . . . . .
H20 H 0.5218 0.4718 0.3035 0.067 Uiso 1 1 calc R U . . .
C21 C 0.4456(3) 0.46327(18) 0.26893(18) 0.0613(13) Uani 1 1 d . . . . .
H21 H 0.4740 0.4634 0.2372 0.074 Uiso 1 1 calc R U . . .
C22 C 0.3684(2) 0.4583(2) 0.28719(16) 0.0587(12) Uani 1 1 d . . . . .
H22 H 0.3368 0.4549 0.2698 0.070 Uiso 1 1 calc R U . . .
C23 C 0.3481(2) 0.4595(2) 0.33598(16) 0.0592(12) Uani 1 1 d . . . . .
H23 H 0.3001 0.4565 0.3571 0.071 Uiso 1 1 calc R U . . .
C24 C 0.4118(3) 0.46590(18) 0.34828(17) 0.0559(12) Uani 1 1 d . . . . .
H24 H 0.4137 0.4683 0.3785 0.067 Uiso 1 1 calc R U . . .
C37 C 0.88423(16) 0.74876(12) 0.01725(11) 0.0210(6) Uani 1 1 d . . . . .
H37A H 0.8731 0.7452 -0.0114 0.025 Uiso 1 1 calc R U . . .
H37B H 0.8909 0.7885 0.0104 0.025 Uiso 1 1 calc R U . . .
C38 C 0.95646(16) 0.72399(12) 0.02045(11) 0.0210(6) Uani 1 1 d . . . . .
H38A H 0.9507 0.7019 0.0563 0.025 Uiso 1 1 calc R U . . .
H38B H 0.9652 0.6987 0.0024 0.025 Uiso 1 1 calc R U . . .
C39 C 1.02285(16) 0.76666(11) -0.00150(11) 0.0188(6) Uani 1 1 d . . . . .
C40 C 1.08334(17) 0.76037(12) 0.01778(12) 0.0234(6) Uani 1 1 d . . . . .
H40 H 1.0868 0.7305 0.0464 0.028 Uiso 1 1 calc R U . . .
C41 C 1.13748(18) 0.80723(13) -0.01399(14) 0.0309(7) Uani 1 1 d . . . . .
H41 H 1.1824 0.8134 -0.0099 0.037 Uiso 1 1 calc R U . . .
C42 C 1.11077(18) 0.84270(12) -0.05282(12) 0.0280(7) Uani 1 1 d . . . . .
H42 H 1.1353 0.8764 -0.0789 0.034 Uiso 1 1 calc R U . . .
C43 C 1.04007(18) 0.81834(12) -0.04546(11) 0.0233(6) Uani 1 1 d . . . . .
H43 H 1.0103 0.8334 -0.0657 0.028 Uiso 1 1 calc R U . . .
C44 C 1.0028(2) 0.82518(14) 0.09233(12) 0.0333(8) Uani 1 1 d . . . . .
H44 H 1.0022 0.7932 0.1207 0.040 Uiso 1 1 calc R U . . .
C45 C 1.0608(2) 0.86963(14) 0.06377(13) 0.0366(8) Uani 1 1 d . . . . .
H45 H 1.1049 0.8721 0.0703 0.044 Uiso 1 1 calc R U . . .
C46 C 1.0402(2) 0.90947(13) 0.02383(13) 0.0406(10) Uani 1 1 d . . . . .
H46 H 1.0684 0.9427 -0.0007 0.049 Uiso 1 1 calc R U . . .
C47 C 0.9693(2) 0.89024(14) 0.02741(13) 0.0379(9) Uani 1 1 d . . . . .
H47 H 0.9427 0.9084 0.0057 0.045 Uiso 1 1 calc R U . . .
C48 C 0.9460(2) 0.83787(14) 0.07033(13) 0.0325(8) Uani 1 1 d . . . . .
H48 H 0.9012 0.8159 0.0818 0.039 Uiso 1 1 calc R U . . .
C49 C 0.76680(16) 0.65617(11) 0.06673(11) 0.0204(6) Uani 1 1 d . . . . .
H49A H 0.7172 0.6436 0.0906 0.024 Uiso 1 1 calc R U . . .
H49B H 0.7639 0.6693 0.0321 0.024 Uiso 1 1 calc R U . . .
C50 C 0.81210(17) 0.60662(11) 0.07487(12) 0.0220(6) Uani 1 1 d . . . . .
H50A H 0.8610 0.6191 0.0499 0.026 Uiso 1 1 calc R U . . .
H50B H 0.8171 0.5951 0.1088 0.026 Uiso 1 1 calc R U . . .
C51 C 0.78049(16) 0.55624(12) 0.07025(11) 0.0210(6) Uani 1 1 d . . . . .
C52 C 0.73859(17) 0.55463(12) 0.03824(11) 0.0214(6) Uani 1 1 d . . . . .
H52 H 0.7228 0.5855 0.0168 0.026 Uiso 1 1 calc R U . . .
C53 C 0.72508(18) 0.49759(13) 0.04465(12) 0.0267(7) Uani 1 1 d . . . . .
H53 H 0.6986 0.4847 0.0285 0.032 Uiso 1 1 calc R U . . .
C54 C 0.75909(18) 0.46415(13) 0.07999(13) 0.0278(7) Uani 1 1 d . . . . .
H54 H 0.7590 0.4254 0.0909 0.033 Uiso 1 1 calc R U . . .
C55 C 0.79334(17) 0.49960(12) 0.09597(13) 0.0262(7) Uani 1 1 d . . . . .
H55 H 0.8196 0.4881 0.1191 0.031 Uiso 1 1 calc R U . . .
C56 C 0.62290(17) 0.53523(13) 0.16617(11) 0.0249(6) Uani 1 1 d . . . . .
H56 H 0.6363 0.5679 0.1695 0.030 Uiso 1 1 calc R U . . .
C57 C 0.58191(16) 0.53146(12) 0.13443(11) 0.0215(6) Uani 1 1 d . . . . .
H57 H 0.5637 0.5610 0.1135 0.026 Uiso 1 1 calc R U . . .
C58 C 0.57393(17) 0.47419(12) 0.14057(11) 0.0248(6) Uani 1 1 d . . . . .
H58 H 0.5496 0.4597 0.1243 0.030 Uiso 1 1 calc R U . . .
C59 C 0.60954(19) 0.44337(13) 0.17579(12) 0.0292(7) Uani 1 1 d . . . . .
H59 H 0.6127 0.4049 0.1867 0.035 Uiso 1 1 calc R U . . .
C60 C 0.63971(18) 0.48110(14) 0.19167(12) 0.0302(7) Uani 1 1 d . . . . .
H60 H 0.6659 0.4717 0.2148 0.036 Uiso 1 1 calc R U . . .
C61 C 0.73842(16) 0.76498(12) 0.06503(11) 0.0210(6) Uani 1 1 d . . . . .
H61A H 0.7623 0.8025 0.0543 0.025 Uiso 1 1 calc R U . . .
H61B H 0.7231 0.7639 0.0370 0.025 Uiso 1 1 calc R U . . .
C62 C 0.66978(17) 0.75425(12) 0.11197(11) 0.0238(6) Uani 1 1 d . . . . .
H62A H 0.6497 0.7150 0.1267 0.029 Uiso 1 1 calc R U . . .
H62B H 0.6829 0.7626 0.1380 0.029 Uiso 1 1 calc R U . . .
C63 C 0.61333(16) 0.79078(11) 0.09587(11) 0.0199(6) Uani 1 1 d . . . . .
C64 C 0.61645(16) 0.85037(12) 0.08182(11) 0.0209(6) Uani 1 1 d . . . . .
H64 H 0.6516 0.8729 0.0842 0.025 Uiso 1 1 calc R U . . .
C65 C 0.55697(19) 0.86907(13) 0.06366(12) 0.0273(7) Uani 1 1 d . . . . .
H65 H 0.5463 0.9060 0.0521 0.033 Uiso 1 1 calc R U . . .
C66 C 0.51637(19) 0.82206(14) 0.06595(13) 0.0317(7) Uani 1 1 d . . . . .
H66 H 0.4742 0.8225 0.0566 0.038 Uiso 1 1 calc R U . . .
C67 C 0.55185(18) 0.77423(13) 0.08517(13) 0.0275(7) Uani 1 1 d . . . . .
H67 H 0.5371 0.7378 0.0900 0.033 Uiso 1 1 calc R U . . .
C68 C 0.5128(2) 0.77765(15) 0.21264(13) 0.0439(10) Uani 1 1 d . . . . .
H68 H 0.5477 0.7577 0.2257 0.053 Uiso 1 1 calc R U . . .
C69 C 0.5112(2) 0.83640(15) 0.19618(13) 0.0365(8) Uani 1 1 d . . . . .
H69 H 0.5445 0.8617 0.1970 0.044 Uiso 1 1 calc R U . . .
C70 C 0.45005(19) 0.85037(15) 0.17811(15) 0.0372(8) Uani 1 1 d . . . . .
H70 H 0.4367 0.8863 0.1648 0.045 Uiso 1 1 calc R U . . .
C71 C 0.4127(2) 0.79920(17) 0.18416(17) 0.0502(11) Uani 1 1 d . . . . .
H71 H 0.3707 0.7958 0.1756 0.060 Uiso 1 1 calc R U . . .
C72 C 0.4520(3) 0.75446(16) 0.20567(15) 0.0537(12) Uani 1 1 d . . . . .
H72 H 0.4398 0.7165 0.2138 0.064 Uiso 1 1 calc R U . . .
C73 C 0.83850(17) 0.44049(13) 0.26116(12) 0.0264(7) Uani 1 1 d . . . . .
H73A H 0.8420 0.4443 0.2266 0.032 Uiso 1 1 calc R U . . .
H73B H 0.8558 0.4051 0.2774 0.032 Uiso 1 1 calc R U . . .
C74 C 0.75951(17) 0.43923(13) 0.29093(12) 0.0263(7) Uani 1 1 d . . . . .
H74A H 0.7435 0.4757 0.2763 0.032 Uiso 1 1 calc R U . . .
H74B H 0.7557 0.4326 0.3262 0.032 Uiso 1 1 calc R U . . .
C75 C 0.70871(18) 0.39469(12) 0.29116(11) 0.0255(7) Uani 1 1 d . . . . .
C76 C 0.63328(19) 0.38263(12) 0.31888(12) 0.0290(7) Uani 1 1 d . . . . .
H76 H 0.6077 0.3986 0.3416 0.035 Uiso 1 1 calc R U . . .
C77 C 0.60291(19) 0.34234(12) 0.30644(12) 0.0280(7) Uani 1 1 d . . . . .
H77 H 0.5536 0.3279 0.3192 0.034 Uiso 1 1 calc R U . . .
C78 C 0.65903(18) 0.32734(12) 0.27164(11) 0.0259(7) Uani 1 1 d . . . . .
H78 H 0.6539 0.3009 0.2580 0.031 Uiso 1 1 calc R U . . .
C79 C 0.72526(19) 0.36068(13) 0.26139(12) 0.0287(7) Uani 1 1 d . . . . .
H79 H 0.7712 0.3603 0.2392 0.034 Uiso 1 1 calc R U . . .
C80 C 0.73791(18) 0.29232(13) 0.38991(12) 0.0259(7) Uani 1 1 d . . . . .
H80 H 0.7684 0.3175 0.3933 0.031 Uiso 1 1 calc R U . . .
C81 C 0.66082(18) 0.27810(12) 0.41590(11) 0.0251(7) Uani 1 1 d . . . . .
H81 H 0.6322 0.2925 0.4390 0.030 Uiso 1 1 calc R U . . .
C82 C 0.6354(2) 0.23792(12) 0.40031(13) 0.0324(8) Uani 1 1 d . . . . .
H82 H 0.5872 0.2215 0.4113 0.039 Uiso 1 1 calc R U . . .
C83 C 0.6967(2) 0.22744(13) 0.36504(14) 0.0366(9) Uani 1 1 d . . . . .
H83 H 0.6957 0.2025 0.3491 0.044 Uiso 1 1 calc R U . . .
C84 C 0.7601(2) 0.26162(14) 0.35817(14) 0.0325(7) Uani 1 1 d . . . . .
H84 H 0.8075 0.2633 0.3367 0.039 Uiso 1 1 calc R U . . .
C85 C 0.91930(16) 0.47054(11) 0.31749(10) 0.0196(6) Uani 1 1 d . . . . .
H85A H 0.8751 0.4666 0.3458 0.024 Uiso 1 1 calc R U . . .
H85B H 0.9351 0.4336 0.3226 0.024 Uiso 1 1 calc R U . . .
C86 C 0.98047(16) 0.50964(11) 0.31726(10) 0.0183(6) Uani 1 1 d . . . . .
H86A H 1.0282 0.5009 0.3004 0.022 Uiso 1 1 calc R U . . .
H86B H 0.9760 0.5484 0.2976 0.022 Uiso 1 1 calc R U . . .
C87 C 0.97595(16) 0.50329(11) 0.37038(10) 0.0177(6) Uani 1 1 d . . . . .
C88 C 0.94396(15) 0.53983(12) 0.39488(11) 0.0196(6) Uani 1 1 d . . . . .
H88 H 0.9237 0.5722 0.3802 0.023 Uiso 1 1 calc R U . . .
C89 C 0.94814(17) 0.51878(13) 0.44541(12) 0.0257(7) Uani 1 1 d . . . . .
H89 H 0.9311 0.5347 0.4697 0.031 Uiso 1 1 calc R U . . .
C90 C 0.98302(18) 0.46893(13) 0.45237(11) 0.0274(7) Uani 1 1 d . . . . .
H90 H 0.9930 0.4466 0.4821 0.033 Uiso 1 1 calc R U . . .
C91 C 1.00003(18) 0.45911(12) 0.40627(12) 0.0242(6) Uani 1 1 d . . . . .
H91 H 1.0228 0.4291 0.4005 0.029 Uiso 1 1 calc R U . . .
C92 C 1.13591(16) 0.58017(13) 0.32750(12) 0.0258(7) Uani 1 1 d . . . . .
H92 H 1.1380 0.5866 0.2940 0.031 Uiso 1 1 calc R U . . .
C93 C 1.10713(17) 0.61438(13) 0.35489(12) 0.0269(7) Uani 1 1 d . . . . .
H93 H 1.0865 0.6474 0.3426 0.032 Uiso 1 1 calc R U . . .
C94 C 1.1150(2) 0.59002(15) 0.40384(13) 0.0372(9) Uani 1 1 d . . . . .
H94 H 1.1006 0.6042 0.4295 0.045 Uiso 1 1 calc R U . . .
C95 C 1.1483(2) 0.54093(17) 0.40756(15) 0.0445(10) Uani 1 1 d . . . . .
H95 H 1.1600 0.5169 0.4360 0.053 Uiso 1 1 calc R U . . .
C96 C 1.16108(18) 0.53416(15) 0.36037(15) 0.0392(9) Uani 1 1 d . . . . .
H96 H 1.1822 0.5047 0.3524 0.047 Uiso 1 1 calc R U . . .
C97 C 0.98172(16) 0.49539(11) 0.20816(10) 0.0182(6) Uani 1 1 d . . . . .
H97A H 1.0248 0.5087 0.2132 0.022 Uiso 1 1 calc R U . . .
H97B H 0.9854 0.4567 0.2114 0.022 Uiso 1 1 calc R U . . .
C98 C 0.97936(16) 0.53154(11) 0.15445(10) 0.0196(6) Uani 1 1 d . . . . .
H98A H 0.9339 0.5200 0.1510 0.024 Uiso 1 1 calc R U . . .
H98B H 0.9789 0.5704 0.1510 0.024 Uiso 1 1 calc R U . . .
C99 C 1.04266(16) 0.52783(11) 0.11173(10) 0.0169(6) Uani 1 1 d . . . . .
C100 C 1.10735(16) 0.50170(11) 0.11596(11) 0.0178(6) Uani 1 1 d . . . . .
H100 H 1.1173 0.4823 0.1464 0.021 Uiso 1 1 calc R U . . .
C101 C 1.15403(16) 0.51050(12) 0.06565(11) 0.0198(6) Uani 1 1 d . . . . .
H101 H 1.1999 0.4978 0.0574 0.024 Uiso 1 1 calc R U . . .
C102 C 1.11855(17) 0.54204(11) 0.03008(11) 0.0209(6) Uani 1 1 d . . . . .
H102 H 1.1369 0.5534 -0.0055 0.025 Uiso 1 1 calc R U . . .
C103 C 1.05039(16) 0.55300(11) 0.05850(10) 0.0184(6) Uani 1 1 d . . . . .
H103 H 1.0163 0.5733 0.0447 0.022 Uiso 1 1 calc R U . . .
C104 C 0.96236(18) 0.41287(11) 0.11699(12) 0.0248(7) Uani 1 1 d . . . . .
H104 H 0.9211 0.4150 0.1424 0.030 Uiso 1 1 calc R U . . .
C105 C 1.02376(18) 0.38500(11) 0.12497(12) 0.0244(7) Uani 1 1 d . . . . .
H105 H 1.0299 0.3654 0.1567 0.029 Uiso 1 1 calc R U . . .
C106 C 1.07460(19) 0.39188(12) 0.07632(12) 0.0256(7) Uani 1 1 d . . . . .
H106 H 1.1198 0.3779 0.0706 0.031 Uiso 1 1 calc R U . . .
C107 C 1.04392(18) 0.42401(12) 0.03804(12) 0.0252(7) Uani 1 1 d . . . . .
H107 H 1.0654 0.4346 0.0027 0.030 Uiso 1 1 calc R U . . .
C108 C 0.97468(17) 0.43714(11) 0.06314(12) 0.0237(6) Uani 1 1 d . . . . .
H108 H 0.9429 0.4580 0.0471 0.028 Uiso 1 1 calc R U . . .
C109 C 1.07510(15) 0.76630(11) 0.20545(10) 0.0174(6) Uani 1 1 d . . . . .
H10A H 1.0861 0.7886 0.1690 0.021 Uiso 1 1 calc R U . . .
H10B H 1.1035 0.7848 0.2185 0.021 Uiso 1 1 calc R U . . .
C110 C 1.10008(16) 0.70807(11) 0.21209(11) 0.0191(6) Uani 1 1 d . . . . .
H11A H 1.0966 0.6875 0.2478 0.023 Uiso 1 1 calc R U . . .
H11B H 1.0677 0.6872 0.2035 0.023 Uiso 1 1 calc R U . . .
C111 C 1.17722(16) 0.71263(11) 0.17853(11) 0.0204(6) Uani 1 1 d . . . . .
C112 C 1.24075(18) 0.69953(13) 0.19295(15) 0.0325(8) Uani 1 1 d . . . . .
H112 H 1.2427 0.6854 0.2264 0.039 Uiso 1 1 calc R U . . .
C113 C 1.3009(2) 0.71172(15) 0.1475(2) 0.0511(12) Uani 1 1 d . . . . .
H113 H 1.3495 0.7071 0.1460 0.061 Uiso 1 1 calc R U . . .
C114 C 1.2756(2) 0.73195(13) 0.10498(17) 0.0530(13) Uani 1 1 d . . . . .
H114 H 1.3039 0.7425 0.0706 0.064 Uiso 1 1 calc R U . . .
C115 C 1.1998(2) 0.73326(12) 0.12385(13) 0.0364(9) Uani 1 1 d . . . . .
H115 H 1.1690 0.7456 0.1039 0.044 Uiso 1 1 calc R U . . .
C116 C 1.1518(2) 0.58400(13) 0.18929(13) 0.0336(8) Uani 1 1 d . . . . .
H116 H 1.1080 0.5791 0.2157 0.040 Uiso 1 1 calc R U . . .
C117 C 1.1612(2) 0.60643(14) 0.13611(14) 0.0356(8) Uani 1 1 d . . . . .
H117 H 1.1245 0.6186 0.1213 0.043 Uiso 1 1 calc R U . . .
C118 C 1.2368(2) 0.60714(13) 0.10908(13) 0.0304(7) Uani 1 1 d . . . . .
H118 H 1.2583 0.6200 0.0736 0.037 Uiso 1 1 calc R U . . .
C119 C 1.27298(19) 0.58492(11) 0.14561(12) 0.0261(7) Uani 1 1 d . . . . .
H119 H 1.3228 0.5805 0.1385 0.031 Uiso 1 1 calc R U . . .
C120 C 1.2208(2) 0.57031(12) 0.19524(12) 0.0296(7) Uani 1 1 d . . . . .
H120 H 1.2303 0.5545 0.2263 0.035 Uiso 1 1 calc R U . . .
C121 C 0.96667(16) 0.84078(10) 0.21210(11) 0.0174(6) Uani 1 1 d . . . . .
H12A H 0.9855 0.8592 0.2300 0.021 Uiso 1 1 calc R U . . .
H12B H 0.9961 0.8571 0.1760 0.021 Uiso 1 1 calc R U . . .
C122 C 0.88682(16) 0.85224(11) 0.21730(12) 0.0213(6) Uani 1 1 d . . . . .
H12C H 0.8659 0.8301 0.2032 0.026 Uiso 1 1 calc R U . . .
H12D H 0.8586 0.8403 0.2535 0.026 Uiso 1 1 calc R U . . .
C123 C 0.88018(16) 0.91318(11) 0.19018(11) 0.0207(6) Uani 1 1 d . . . . .
C124 C 0.84142(17) 0.94978(11) 0.21258(12) 0.0228(6) Uani 1 1 d . . . . .
H124 H 0.8143 0.9398 0.2471 0.027 Uiso 1 1 calc R U . . .
C125 C 0.8514(2) 1.00408(13) 0.17304(13) 0.0317(8) Uani 1 1 d . . . . .
H125 H 0.8317 1.0357 0.1773 0.038 Uiso 1 1 calc R U . . .
C126 C 0.8960(2) 1.00191(13) 0.12648(13) 0.0371(9) Uani 1 1 d . . . . .
H126 H 0.9110 1.0317 0.0946 0.045 Uiso 1 1 calc R U . . .
C127 C 0.9145(2) 0.94573(13) 0.13675(13) 0.0321(8) Uani 1 1 d . . . . .
H127 H 0.9437 0.9327 0.1127 0.039 Uiso 1 1 calc R U . . .
C128 C 0.7006(2) 0.96463(16) 0.15207(15) 0.0422(9) Uani 1 1 d . . . . .
H128 H 0.6761 0.9934 0.1591 0.051 Uiso 1 1 calc R U . . .
C129 C 0.6957(2) 0.90983(17) 0.18804(19) 0.0533(12) Uani 1 1 d . . . . .
H129 H 0.6687 0.8956 0.2229 0.064 Uiso 1 1 calc R U . . .
C130 C 0.7410(3) 0.88029(17) 0.1599(2) 0.0656(16) Uani 1 1 d . . . . .
H130 H 0.7477 0.8426 0.1736 0.079 Uiso 1 1 calc R U . . .
C131 C 0.7737(3) 0.9172(2) 0.1082(2) 0.0631(15) Uani 1 1 d . . . . .
H131 H 0.8061 0.9084 0.0823 0.076 Uiso 1 1 calc R U . . .
C132 C 0.7488(2) 0.96935(19) 0.10312(16) 0.0493(11) Uani 1 1 d . . . . .
H132 H 0.7614 1.0015 0.0730 0.059 Uiso 1 1 calc R U . . .
C133 C 0.97690(16) 0.75007(11) 0.30384(10) 0.0182(6) Uani 1 1 d . . . . .
H13C H 1.0050 0.7187 0.3135 0.022 Uiso 1 1 calc R U . . .
H13D H 1.0020 0.7824 0.3040 0.022 Uiso 1 1 calc R U . . .
C134 C 0.90084(16) 0.73599(12) 0.34442(11) 0.0218(6) Uani 1 1 d . . . . .
H13E H 0.8740 0.7685 0.3370 0.026 Uiso 1 1 calc R U . . .
H13F H 0.8737 0.7056 0.3427 0.026 Uiso 1 1 calc R U . . .
C135 C 0.90554(16) 0.71912(11) 0.39748(11) 0.0195(6) Uani 1 1 d . . . . .
C136 C 0.93749(17) 0.67181(12) 0.42305(11) 0.0218(6) Uani 1 1 d . . . . .
H136 H 0.9574 0.6451 0.4102 0.026 Uiso 1 1 calc R U . . .
C137 C 0.93380(19) 0.67222(13) 0.47167(12) 0.0291(7) Uani 1 1 d . . . . .
H137 H 0.9510 0.6459 0.4960 0.035 Uiso 1 1 calc R U . . .
C138 C 0.8998(2) 0.71917(13) 0.47654(12) 0.0299(7) Uani 1 1 d . . . . .
H138 H 0.8902 0.7292 0.5048 0.036 Uiso 1 1 calc R U . . .
C139 C 0.88260(18) 0.74846(12) 0.43114(11) 0.0233(6) Uani 1 1 d . . . . .
H139 H 0.8601 0.7813 0.4243 0.028 Uiso 1 1 calc R U . . .
C140 C 0.74982(19) 0.63456(14) 0.45022(14) 0.0332(8) Uani 1 1 d . . . . .
H140 H 0.7496 0.6393 0.4175 0.040 Uiso 1 1 calc R U . . .
C141 C 0.77953(19) 0.59124(13) 0.48204(13) 0.0326(8) Uani 1 1 d . . . . .
H141 H 0.8022 0.5624 0.4739 0.039 Uiso 1 1 calc R U . . .
C142 C 0.7692(2) 0.59897(14) 0.52799(13) 0.0407(9) Uani 1 1 d . . . . .
H142 H 0.7837 0.5762 0.5555 0.049 Uiso 1 1 calc R U . . .
C143 C 0.7331(2) 0.64736(16) 0.52509(15) 0.0442(10) Uani 1 1 d . . . . .
H143 H 0.7199 0.6623 0.5503 0.053 Uiso 1 1 calc R U . . .
C144 C 0.72044(19) 0.66945(14) 0.47684(14) 0.0368(8) Uani 1 1 d . . . . .
H144 H 0.6971 0.7011 0.4650 0.044 Uiso 1 1 calc R U . . .
C145 C 1.34495(16) -0.07959(11) 0.25663(11) 0.0177(6) Uani 1 1 d . . . . .
H14C H 1.3374 -0.0743 0.2243 0.021 Uiso 1 1 calc R U . . .
H14D H 1.3709 -0.1124 0.2657 0.021 Uiso 1 1 calc R U . . .
C146 C 1.26978(17) -0.09080(11) 0.29823(11) 0.0224(6) Uani 1 1 d . . . . .
H14E H 1.2771 -0.0940 0.3302 0.027 Uiso 1 1 calc R U . . .
H14F H 1.2425 -0.0590 0.2882 0.027 Uiso 1 1 calc R U . . .
C147 C 1.22477(16) -0.14357(11) 0.30734(11) 0.0211(6) Uani 1 1 d . . . . .
C148 C 1.23368(17) -0.17396(12) 0.27526(11) 0.0226(6) Uani 1 1 d . . . . .
H148 H 1.2706 -0.1655 0.2439 0.027 Uiso 1 1 calc R U . . .
C149 C 1.17659(18) -0.21984(12) 0.29905(13) 0.0277(7) Uani 1 1 d . . . . .
H149 H 1.1698 -0.2465 0.2861 0.033 Uiso 1 1 calc R U . . .
C150 C 1.13218(18) -0.21742(13) 0.34585(13) 0.0298(7) Uani 1 1 d . . . . .
H150 H 1.0907 -0.2422 0.3690 0.036 Uiso 1 1 calc R U . . .
C151 C 1.16153(17) -0.17101(12) 0.35145(12) 0.0255(7) Uani 1 1 d . . . . .
H151 H 1.1430 -0.1601 0.3791 0.031 Uiso 1 1 calc R U . . .
C152 C 1.3300(2) -0.22701(14) 0.36692(14) 0.0371(9) Uani 1 1 d . . . . .
H152 H 1.3624 -0.1961 0.3593 0.045 Uiso 1 1 calc R U . . .
C153 C 1.3345(2) -0.25891(16) 0.33636(15) 0.0433(9) Uani 1 1 d . . . . .
H153 H 1.3704 -0.2527 0.3050 0.052 Uiso 1 1 calc R U . . .
C154 C 1.2742(2) -0.30218(14) 0.36229(15) 0.0405(9) Uani 1 1 d . . . . .
H154 H 1.2636 -0.3293 0.3508 0.049 Uiso 1 1 calc R U . . .
C155 C 1.2338(2) -0.29671(13) 0.40808(14) 0.0378(9) Uani 1 1 d . . . . .
H155 H 1.1917 -0.3198 0.4325 0.045 Uiso 1 1 calc R U . . .
C156 C 1.2675(2) -0.25049(14) 0.41089(13) 0.0366(8) Uani 1 1 d . . . . .
H156 H 1.2512 -0.2375 0.4373 0.044 Uiso 1 1 calc R U . . .
C157 C 1.44924(17) -0.05037(11) 0.29523(11) 0.0222(6) Uani 1 1 d . . . . .
H15A H 1.4132 -0.0766 0.3262 0.027 Uiso 1 1 calc R U . . .
H15B H 1.4856 -0.0720 0.2820 0.027 Uiso 1 1 calc R U . . .
C158 C 1.48782(18) -0.01039(12) 0.31026(11) 0.0242(6) Uani 1 1 d . . . . .
H15C H 1.4513 0.0102 0.3248 0.029 Uiso 1 1 calc R U . . .
H15D H 1.5075 -0.0328 0.3370 0.029 Uiso 1 1 calc R U . . .
C159 C 1.54876(17) 0.03099(11) 0.26747(11) 0.0205(6) Uani 1 1 d . . . . .
C160 C 1.54618(17) 0.08985(11) 0.24339(11) 0.0208(6) Uani 1 1 d . . . . .
H160 H 1.5054 0.1088 0.2504 0.025 Uiso 1 1 calc R U . . .
C161 C 1.61703(17) 0.11481(12) 0.20648(11) 0.0242(6) Uani 1 1 d . . . . .
H161 H 1.6304 0.1528 0.1857 0.029 Uiso 1 1 calc R U . . .
C162 C 1.66275(19) 0.07183(13) 0.20730(12) 0.0287(7) Uani 1 1 d . . . . .
H162 H 1.7117 0.0763 0.1872 0.034 Uiso 1 1 calc R U . . .
C163 C 1.62088(18) 0.02021(13) 0.24438(13) 0.0279(7) Uani 1 1 d . . . . .
H163 H 1.6379 -0.0149 0.2522 0.033 Uiso 1 1 calc R U . . .
C164 C 1.6107(2) 0.04164(14) 0.35530(13) 0.0371(9) Uani 1 1 d . . . . .
H164 H 1.5795 0.0096 0.3795 0.045 Uiso 1 1 calc R U . . .
C165 C 1.5921(2) 0.09699(15) 0.34028(13) 0.0405(9) Uani 1 1 d . . . . .
H165 H 1.5463 0.1080 0.3528 0.049 Uiso 1 1 calc R U . . .
C166 C 1.6550(3) 0.13301(14) 0.30289(13) 0.0435(10) Uani 1 1 d . . . . .
H166 H 1.6581 0.1719 0.2866 0.052 Uiso 1 1 calc R U . . .
C167 C 1.7126(2) 0.09959(16) 0.29452(16) 0.0472(11) Uani 1 1 d . . . . .
H167 H 1.7601 0.1124 0.2716 0.057 Uiso 1 1 calc R U . . .
C168 C 1.6847(2) 0.04336(15) 0.32729(15) 0.0425(10) Uani 1 1 d . . . . .
H168 H 1.7110 0.0125 0.3299 0.051 Uiso 1 1 calc R U . . .
C169 C 1.47562(15) -0.00635(11) 0.18689(10) 0.0171(5) Uani 1 1 d . . . . .
H16A H 1.5145 0.0211 0.1816 0.020 Uiso 1 1 calc R U . . .
H16B H 1.4964 -0.0413 0.1891 0.020 Uiso 1 1 calc R U . . .
C170 C 1.44736(15) 0.01419(11) 0.14088(10) 0.0181(6) Uani 1 1 d . . . . .
H17A H 1.4055 -0.0117 0.1479 0.022 Uiso 1 1 calc R U . . .
H17B H 1.4303 0.0506 0.1372 0.022 Uiso 1 1 calc R U . . .
C171 C 1.50343(16) 0.01939(11) 0.09092(11) 0.0176(6) Uani 1 1 d . . . . .
C172 C 1.49762(17) 0.05053(12) 0.04165(11) 0.0217(6) Uani 1 1 d . . . . .
H172 H 1.4592 0.0711 0.0353 0.026 Uiso 1 1 calc R U . . .
C173 C 1.56024(18) 0.04508(13) 0.00350(11) 0.0247(6) Uani 1 1 d . . . . .
H173 H 1.5700 0.0615 -0.0319 0.030 Uiso 1 1 calc R U . . .
C174 C 1.60481(17) 0.01020(12) 0.02927(12) 0.0239(6) Uani 1 1 d . . . . .
H174 H 1.6493 -0.0003 0.0138 0.029 Uiso 1 1 calc R U . . .
C175 C 1.56951(16) -0.00603(11) 0.08331(11) 0.0200(6) Uani 1 1 d . . . . .
H175 H 1.5869 -0.0293 0.1091 0.024 Uiso 1 1 calc R U . . .
C176 C 1.5883(2) 0.13336(15) 0.08293(15) 0.0441(10) Uani 1 1 d . . . . .
H176 H 1.5520 0.1315 0.1128 0.053 Uiso 1 1 calc R U . . .
C177 C 1.5901(3) 0.16211(14) 0.03069(19) 0.0574(14) Uani 1 1 d . . . . .
H177 H 1.5546 0.1835 0.0199 0.069 Uiso 1 1 calc R U . . .
C178 C 1.6541(4) 0.15225(16) -0.00083(18) 0.0751(19) Uani 1 1 d . . . . .
H178 H 1.6685 0.1658 -0.0365 0.090 Uiso 1 1 calc R U . . .
C179 C 1.6915(3) 0.1204(2) 0.0280(2) 0.0663(15) Uani 1 1 d . . . . .
H179 H 1.7362 0.1082 0.0154 0.080 Uiso 1 1 calc R U . . .
C180 C 1.6549(2) 0.10836(14) 0.07856(17) 0.0468(11) Uani 1 1 d . . . . .
H180 H 1.6710 0.0872 0.1059 0.056 Uiso 1 1 calc R U . . .
C181 C 1.45645(16) 0.27043(11) 0.28341(11) 0.0194(6) Uani 1 1 d . . . . .
H18A H 1.4899 0.3037 0.2734 0.023 Uiso 1 1 calc R U . . .
H18B H 1.4074 0.2774 0.2999 0.023 Uiso 1 1 calc R U . . .
C182 C 1.47861(16) 0.22084(12) 0.32207(11) 0.0212(6) Uani 1 1 d . . . . .
H18C H 1.4583 0.1862 0.3226 0.025 Uiso 1 1 calc R U . . .
H18D H 1.5318 0.2222 0.3106 0.025 Uiso 1 1 calc R U . . .
C183 C 1.45341(16) 0.21971(13) 0.37565(11) 0.0220(6) Uani 1 1 d . . . . .
C184 C 1.44896(17) 0.17157(15) 0.42040(12) 0.0300(7) Uani 1 1 d . . . . .
H184 H 1.4593 0.1360 0.4212 0.036 Uiso 1 1 calc R U . . .
C185 C 1.42592(18) 0.18695(18) 0.46388(13) 0.0393(9) Uani 1 1 d . . . . .
H185 H 1.4186 0.1633 0.4979 0.047 Uiso 1 1 calc R U . . .
C186 C 1.41616(18) 0.24493(18) 0.44587(14) 0.0412(10) Uani 1 1 d . . . . .
H186 H 1.4013 0.2659 0.4661 0.049 Uiso 1 1 calc R U . . .
C187 C 1.43306(18) 0.26544(15) 0.39143(13) 0.0319(8) Uani 1 1 d . . . . .
H187 H 1.4312 0.3021 0.3699 0.038 Uiso 1 1 calc R U . . .
C188 C 1.27857(18) 0.19561(16) 0.38882(13) 0.0349(8) Uani 1 1 d . . . . .
H188 H 1.2907 0.2048 0.3536 0.042 Uiso 1 1 calc R U . . .
C189 C 1.2807(2) 0.14302(16) 0.42531(15) 0.0417(9) Uani 1 1 d . . . . .
H189 H 1.2946 0.1112 0.4187 0.050 Uiso 1 1 calc R U . . .
C190 C 1.2577(2) 0.14674(18) 0.47406(15) 0.0460(10) Uani 1 1 d . . . . .
H190 H 1.2537 0.1177 0.5053 0.055 Uiso 1 1 calc R U . . .
C191 C 1.24190(18) 0.20241(18) 0.46699(14) 0.0418(9) Uani 1 1 d . . . . .
H191 H 1.2257 0.2166 0.4926 0.050 Uiso 1 1 calc R U . . .
C192 C 1.25520(19) 0.23226(17) 0.41392(15) 0.0379(8) Uani 1 1 d . . . . .
H192 H 1.2494 0.2699 0.3983 0.045 Uiso 1 1 calc R U . . .
C193 C 1.55497(15) 0.26341(11) 0.19059(11) 0.0184(6) Uani 1 1 d . . . . .
H19A H 1.5799 0.2994 0.1839 0.022 Uiso 1 1 calc R U . . .
H19B H 1.5770 0.2340 0.2115 0.022 Uiso 1 1 calc R U . . .
C194 C 1.56509(15) 0.25693(11) 0.13953(10) 0.0173(5) Uani 1 1 d . . . . .
H19C H 1.5607 0.2172 0.1461 0.021 Uiso 1 1 calc R U . . .
H19D H 1.5254 0.2727 0.1269 0.021 Uiso 1 1 calc R U . . .
C195 C 1.63690(15) 0.28424(10) 0.09808(10) 0.0146(5) Uani 1 1 d . . . . .
C196 C 1.66778(16) 0.34163(11) 0.08026(11) 0.0182(6) Uani 1 1 d . . . . .
H196 H 1.6495 0.3673 0.0948 0.022 Uiso 1 1 calc R U . . .
C197 C 1.73107(16) 0.35223(11) 0.03650(11) 0.0206(6) Uani 1 1 d . . . . .
H197 H 1.7608 0.3863 0.0171 0.025 Uiso 1 1 calc R U . . .
C198 C 1.74112(16) 0.30178(12) 0.02740(11) 0.0199(6) Uani 1 1 d . . . . .
H198 H 1.7789 0.2968 0.0015 0.024 Uiso 1 1 calc R U . . .
C199 C 1.68256(15) 0.26017(11) 0.06527(10) 0.0166(5) Uani 1 1 d . . . . .
H199 H 1.6755 0.2234 0.0680 0.020 Uiso 1 1 calc R U . . .
C200 C 1.74431(17) 0.24641(14) 0.17256(12) 0.0289(7) Uani 1 1 d . . . . .
H200 H 1.7035 0.2275 0.2011 0.035 Uiso 1 1 calc R U . . .
C201 C 1.78895(18) 0.22305(12) 0.13909(13) 0.0284(7) Uani 1 1 d . . . . .
H201 H 1.7825 0.1863 0.1416 0.034 Uiso 1 1 calc R U . . .
C202 C 1.84554(16) 0.26569(13) 0.10087(12) 0.0239(6) Uani 1 1 d . . . . .
H202 H 1.8828 0.2616 0.0742 0.029 Uiso 1 1 calc R U . . .
C203 C 1.83498(17) 0.31557(13) 0.11075(12) 0.0238(6) Uani 1 1 d . . . . .
H203 H 1.8639 0.3500 0.0915 0.029 Uiso 1 1 calc R U . . .
C204 C 1.77216(17) 0.30343(14) 0.15534(12) 0.0270(7) Uani 1 1 d . . . . .
H204 H 1.7529 0.3285 0.1704 0.032 Uiso 1 1 calc R U . . .
C205 C 1.43361(16) 0.32675(11) 0.18728(11) 0.0214(6) Uani 1 1 d . . . . .
H20A H 1.4729 0.3562 0.1772 0.026 Uiso 1 1 calc R U . . .
H20B H 1.4282 0.3250 0.1563 0.026 Uiso 1 1 calc R U . . .
C206 C 1.36152(16) 0.34053(11) 0.21848(11) 0.0207(6) Uani 1 1 d . . . . .
H20C H 1.3304 0.3057 0.2420 0.025 Uiso 1 1 calc R U . . .
H20D H 1.3725 0.3594 0.2389 0.025 Uiso 1 1 calc R U . . .
C207 C 1.32057(16) 0.37681(11) 0.18552(11) 0.0200(6) Uani 1 1 d . . . . .
C208 C 1.27524(16) 0.35736(11) 0.16398(11) 0.0208(6) Uani 1 1 d . . . . .
H208 H 1.2679 0.3205 0.1669 0.025 Uiso 1 1 calc R U . . .
C209 C 1.24242(17) 0.40366(12) 0.13689(11) 0.0234(6) Uani 1 1 d . . . . .
H209 H 1.2101 0.4023 0.1193 0.028 Uiso 1 1 calc R U . . .
C210 C 1.26837(17) 0.45213(12) 0.14191(11) 0.0222(6) Uani 1 1 d . . . . .
H210 H 1.2558 0.4882 0.1283 0.027 Uiso 1 1 calc R U . . .
C211 C 1.31712(16) 0.43555(11) 0.17165(11) 0.0211(6) Uani 1 1 d . . . . .
H211 H 1.3422 0.4591 0.1804 0.025 Uiso 1 1 calc R U . . .
C212 C 1.1836(2) 0.34386(16) 0.28992(13) 0.0423(10) Uani 1 1 d . . . . .
H212 H 1.2121 0.3206 0.3075 0.051 Uiso 1 1 calc R U . . .
C213 C 1.13734(19) 0.32780(14) 0.26699(13) 0.0359(8) Uani 1 1 d . . . . .
H213 H 1.1304 0.2924 0.2665 0.043 Uiso 1 1 calc R U . . .
C214 C 1.10348(17) 0.37528(13) 0.24503(13) 0.0286(7) Uani 1 1 d . . . . .
H214 H 1.0698 0.3765 0.2278 0.034 Uiso 1 1 calc R U . . .
C215 C 1.12970(18) 0.42100(13) 0.25376(12) 0.0286(7) Uani 1 1 d . . . . .
H215 H 1.1165 0.4573 0.2430 0.034 Uiso 1 1 calc R U . . .
C216 C 1.1792(2) 0.40170(17) 0.28153(13) 0.0392(9) Uani 1 1 d . . . . .
H216 H 1.2044 0.4229 0.2924 0.047 Uiso 1 1 calc R U . . .
C217 C 1.18679(16) 0.26510(11) 0.11635(11) 0.0192(6) Uani 1 1 d . . . . .
H21A H 1.2200 0.2980 0.1076 0.023 Uiso 1 1 calc R U . . .
H21B H 1.1659 0.2724 0.0888 0.023 Uiso 1 1 calc R U . . .
C218 C 1.12440(16) 0.25644(12) 0.16648(11) 0.0208(6) Uani 1 1 d . . . . .
H21C H 1.1443 0.2449 0.1948 0.025 Uiso 1 1 calc R U . . .
H21D H 1.1052 0.2920 0.1638 0.025 Uiso 1 1 calc R U . . .
C219 C 1.06216(16) 0.21309(12) 0.17842(11) 0.0201(6) Uani 1 1 d . . . . .
C220 C 1.00771(16) 0.22105(12) 0.15347(11) 0.0223(6) Uani 1 1 d . . . . .
H220 H 1.0035 0.2542 0.1279 0.027 Uiso 1 1 calc R U . . .
C221 C 0.96077(18) 0.16969(13) 0.17430(12) 0.0258(7) Uani 1 1 d . . . . .
H221 H 0.9205 0.1636 0.1649 0.031 Uiso 1 1 calc R U . . .
C222 C 0.98579(18) 0.12977(12) 0.21168(11) 0.0244(6) Uani 1 1 d . . . . .
H222 H 0.9652 0.0926 0.2310 0.029 Uiso 1 1 calc R U . . .
C223 C 1.04798(17) 0.15618(12) 0.21469(11) 0.0223(6) Uani 1 1 d . . . . .
H223 H 1.0749 0.1393 0.2366 0.027 Uiso 1 1 calc R U . . .
C224 C 0.95511(18) 0.25217(13) 0.26683(13) 0.0291(7) Uani 1 1 d . . . . .
H224 H 0.9943 0.2766 0.2621 0.035 Uiso 1 1 calc R U . . .
C225 C 0.90507(18) 0.26442(12) 0.23844(12) 0.0271(7) Uani 1 1 d . . . . .
H225 H 0.9056 0.2983 0.2120 0.033 Uiso 1 1 calc R U . . .
C226 C 0.85423(17) 0.21587(12) 0.25762(11) 0.0230(6) Uani 1 1 d . . . . .
H226 H 0.8156 0.2124 0.2457 0.028 Uiso 1 1 calc R U . . .
C227 C 0.87183(17) 0.17362(12) 0.29790(11) 0.0223(6) Uani 1 1 d . . . . .
H227 H 0.8468 0.1377 0.3172 0.027 Uiso 1 1 calc R U . . .
C228 C 0.93482(18) 0.19598(14) 0.30367(12) 0.0271(7) Uani 1 1 d . . . . .
H228 H 0.9584 0.1772 0.3273 0.032 Uiso 1 1 calc R U . . .
C229 C 1.32095(16) 0.23512(11) 0.06305(10) 0.0182(6) Uani 1 1 d . . . . .
H22A H 1.3487 0.2050 0.0580 0.022 Uiso 1 1 calc R U . . .
H22B H 1.3048 0.2528 0.0333 0.022 Uiso 1 1 calc R U . . .
C230 C 1.37203(16) 0.27863(11) 0.06543(11) 0.0198(6) Uani 1 1 d . . . . .
H23A H 1.3454 0.3098 0.0688 0.024 Uiso 1 1 calc R U . . .
H23B H 1.3874 0.2617 0.0956 0.024 Uiso 1 1 calc R U . . .
C231 C 1.43853(16) 0.30017(10) 0.01849(10) 0.0163(5) Uani 1 1 d . . . . .
C232 C 1.43946(16) 0.33339(11) -0.03271(10) 0.0187(6) Uani 1 1 d . . . . .
H232 H 1.3987 0.3458 -0.0426 0.022 Uiso 1 1 calc R U . . .
C233 C 1.51347(17) 0.34418(11) -0.06580(11) 0.0230(6) Uani 1 1 d . . . . .
H233 H 1.5294 0.3648 -0.1011 0.028 Uiso 1 1 calc R U . . .
C234 C 1.55872(17) 0.31839(11) -0.03616(12) 0.0239(6) Uani 1 1 d . . . . .
H234 H 1.6095 0.3192 -0.0483 0.029 Uiso 1 1 calc R U . . .
C235 C 1.51267(16) 0.29085(11) 0.01577(11) 0.0197(6) Uani 1 1 d . . . . .
H235 H 1.5284 0.2702 0.0434 0.024 Uiso 1 1 calc R U . . .
C236 C 1.57947(17) 0.43179(12) -0.01252(12) 0.0249(7) Uani 1 1 d . . . . .
H236 H 1.6301 0.4309 -0.0218 0.030 Uiso 1 1 calc R U . . .
C237 C 1.53971(18) 0.45925(11) -0.04619(12) 0.0245(7) Uani 1 1 d . . . . .
H237 H 1.5595 0.4796 -0.0814 0.029 Uiso 1 1 calc R U . . .
C238 C 1.46383(18) 0.45009(11) -0.01638(12) 0.0227(6) Uani 1 1 d . . . . .
H238 H 1.4254 0.4633 -0.0289 0.027 Uiso 1 1 calc R U . . .
C239 C 1.45701(17) 0.41742(11) 0.03548(11) 0.0200(6) Uani 1 1 d . . . . .
H239 H 1.4135 0.4056 0.0631 0.024 Uiso 1 1 calc R U . . .
C240 C 1.52860(17) 0.40600(11) 0.03770(12) 0.0222(6) Uani 1 1 d . . . . .
H240 H 1.5401 0.3851 0.0672 0.027 Uiso 1 1 calc R U . . .
C241 C 1.18991(16) 0.16084(11) 0.10039(11) 0.0198(6) Uani 1 1 d . . . . .
H24A H 1.1378 0.1554 0.1196 0.024 Uiso 1 1 calc R U . . .
H24B H 1.1958 0.1798 0.0641 0.024 Uiso 1 1 calc R U . . .
C242 C 1.21941(19) 0.10351(12) 0.11008(13) 0.0271(7) Uani 1 1 d . . . . .
H24C H 1.2725 0.1093 0.0945 0.033 Uiso 1 1 calc R U . . .
H24D H 1.2083 0.0830 0.1468 0.033 Uiso 1 1 calc R U . . .
C243 C 1.18683(17) 0.06889(11) 0.08864(11) 0.0207(6) Uani 1 1 d . . . . .
C244 C 1.11648(18) 0.03658(13) 0.11156(13) 0.0276(7) Uani 1 1 d . . . . .
H244 H 1.0814 0.0344 0.1421 0.033 Uiso 1 1 calc R U . . .
C245 C 1.1089(2) 0.00834(14) 0.08003(15) 0.0377(9) Uani 1 1 d . . . . .
H245 H 1.0683 -0.0157 0.0862 0.045 Uiso 1 1 calc R U . . .
C246 C 1.1741(2) 0.02324(14) 0.03753(13) 0.0389(9) Uani 1 1 d . . . . .
H246 H 1.1840 0.0106 0.0108 0.047 Uiso 1 1 calc R U . . .
C247 C 1.2221(2) 0.06119(12) 0.04265(12) 0.0302(7) Uani 1 1 d . . . . .
H247 H 1.2685 0.0779 0.0197 0.036 Uiso 1 1 calc R U . . .
C248 C 1.24897(19) -0.03658(13) 0.15841(12) 0.0290(7) Uani 1 1 d . . . . .
H248 H 1.2601 -0.0142 0.1744 0.035 Uiso 1 1 calc R U . . .
C249 C 1.29536(19) -0.04023(13) 0.11224(12) 0.0284(7) Uani 1 1 d . . . . .
H249 H 1.3418 -0.0207 0.0927 0.034 Uiso 1 1 calc R U . . .
C250 C 1.2582(2) -0.07885(13) 0.10145(13) 0.0336(8) Uani 1 1 d . . . . .
H250 H 1.2759 -0.0894 0.0736 0.040 Uiso 1 1 calc R U . . .
C251 C 1.1887(2) -0.09875(12) 0.14092(14) 0.0375(9) Uani 1 1 d . . . . .
H251 H 1.1530 -0.1246 0.1432 0.045 Uiso 1 1 calc R U . . .
C252 C 1.1833(2) -0.07258(14) 0.17592(13) 0.0362(8) Uani 1 1 d . . . . .
H252 H 1.1436 -0.0781 0.2053 0.043 Uiso 1 1 calc R U . . .
C253 C 1.06150(15) 0.04382(11) 0.36649(10) 0.0176(6) Uani 1 1 d . . . . .
H25A H 1.0434 0.0786 0.3497 0.021 Uiso 1 1 calc R U . . .
H25B H 1.0801 0.0272 0.3412 0.021 Uiso 1 1 calc R U . . .
C254 C 0.99606(17) 0.00402(12) 0.40957(11) 0.0231(6) Uani 1 1 d . . . . .
H25C H 1.0129 -0.0312 0.4268 0.028 Uiso 1 1 calc R U . . .
H25D H 0.9754 0.0205 0.4347 0.028 Uiso 1 1 calc R U . . .
C255 C 0.93755(16) -0.00729(12) 0.38933(11) 0.0222(6) Uani 1 1 d . . . . .
C256 C 0.88879(18) -0.05799(14) 0.41017(13) 0.0302(7) Uani 1 1 d . . . . .
H256 H 0.8884 -0.0901 0.4383 0.036 Uiso 1 1 calc R U . . .
C257 C 0.84089(19) -0.05059(15) 0.38024(14) 0.0375(8) Uani 1 1 d . . . . .
H257 H 0.8037 -0.0771 0.3855 0.045 Uiso 1 1 calc R U . . .
C258 C 0.85965(18) 0.00420(14) 0.34112(14) 0.0344(8) Uani 1 1 d . . . . .
H258 H 0.8371 0.0198 0.3161 0.041 Uiso 1 1 calc R U . . .
C259 C 0.91883(17) 0.03102(12) 0.34681(12) 0.0250(6) Uani 1 1 d . . . . .
H259 H 0.9416 0.0674 0.3263 0.030 Uiso 1 1 calc R U . . .
C260 C 1.04134(19) -0.02142(14) 0.27264(13) 0.0305(7) Uani 1 1 d . . . . .
H260 H 1.0700 0.0132 0.2542 0.037 Uiso 1 1 calc R U . . .
C261 C 0.9807(2) -0.03976(14) 0.26211(13) 0.0344(8) Uani 1 1 d . . . . .
H261 H 0.9623 -0.0193 0.2358 0.041 Uiso 1 1 calc R U . . .
C262 C 0.9535(2) -0.09480(14) 0.29896(15) 0.0381(9) Uani 1 1 d . . . . .
H262 H 0.9141 -0.1171 0.3008 0.046 Uiso 1 1 calc R U . . .
C263 C 0.9957(2) -0.11035(13) 0.33238(15) 0.0359(8) Uani 1 1 d . . . . .
H263 H 0.9889 -0.1443 0.3602 0.043 Uiso 1 1 calc R U . . .
C264 C 1.05074(19) -0.06463(14) 0.31583(14) 0.0329(8) Uani 1 1 d . . . . .
H264 H 1.0865 -0.0635 0.3309 0.039 Uiso 1 1 calc R U . . .
C265 C 1.09601(16) 0.08804(11) 0.43429(11) 0.0195(6) Uani 1 1 d . . . . .
H26A H 1.0561 0.0605 0.4608 0.023 Uiso 1 1 calc R U . . .
H26B H 1.1320 0.0927 0.4499 0.023 Uiso 1 1 calc R U . . .
C266 C 1.06578(18) 0.14439(12) 0.41370(11) 0.0244(6) Uani 1 1 d . . . . .
H26C H 1.1062 0.1743 0.3941 0.029 Uiso 1 1 calc R U . . .
H26D H 1.0391 0.1429 0.3910 0.029 Uiso 1 1 calc R U . . .
C267 C 1.01604(17) 0.15615(11) 0.45728(11) 0.0207(6) Uani 1 1 d . . . . .
C268 C 1.03738(16) 0.17860(12) 0.48932(11) 0.0201(6) Uani 1 1 d . . . . .
H268 H 1.0852 0.1909 0.4849 0.024 Uiso 1 1 calc R U . . .
C269 C 0.97341(17) 0.17899(13) 0.52899(11) 0.0256(7) Uani 1 1 d . . . . .
H269 H 0.9721 0.1915 0.5549 0.031 Uiso 1 1 calc R U . . .
C270 C 0.91199(18) 0.15680(13) 0.52190(12) 0.0290(7) Uani 1 1 d . . . . .
H270 H 0.8632 0.1525 0.5423 0.035 Uiso 1 1 calc R U . . .
C271 C 0.93804(18) 0.14230(12) 0.47831(12) 0.0270(7) Uani 1 1 d . . . . .
H271 H 0.9091 0.1264 0.4655 0.032 Uiso 1 1 calc R U . . .
C272 C 1.0116(2) 0.30707(13) 0.41754(15) 0.0407(9) Uani 1 1 d . . . . .
H272 H 1.0581 0.3211 0.4141 0.049 Uiso 1 1 calc R U . . .
C273 C 0.9458(2) 0.30467(14) 0.45619(15) 0.0401(9) Uani 1 1 d . . . . .
H273 H 0.9413 0.3171 0.4826 0.048 Uiso 1 1 calc R U . . .
C274 C 0.8878(2) 0.28028(14) 0.44790(14) 0.0359(8) Uani 1 1 d . . . . .
H274 H 0.8385 0.2738 0.4679 0.043 Uiso 1 1 calc R U . . .
C275 C 0.9180(2) 0.26736(15) 0.40360(14) 0.0374(8) Uani 1 1 d . . . . .
H275 H 0.8921 0.2507 0.3895 0.045 Uiso 1 1 calc R U . . .
C276 C 0.9945(2) 0.28441(15) 0.38488(14) 0.0417(9) Uani 1 1 d . . . . .
H276 H 1.0278 0.2813 0.3560 0.050 Uiso 1 1 calc R U . . .
C277 C 1.16076(17) -0.00732(11) 0.42126(11) 0.0217(6) Uani 1 1 d . . . . .
H27A H 1.1181 -0.0269 0.4510 0.026 Uiso 1 1 calc R U . . .
H27B H 1.1719 -0.0295 0.4002 0.026 Uiso 1 1 calc R U . . .
C278 C 1.22614(19) -0.00217(12) 0.43917(13) 0.0317(8) Uani 1 1 d . . . . .
H27C H 1.2702 0.0119 0.4094 0.038 Uiso 0.5 1 calc R U P A 1
H27D H 1.2184 0.0252 0.4551 0.038 Uiso 0.5 1 calc R U P A 1
H27E H 1.2658 0.0233 0.4103 0.038 Uiso 0.5 1 calc R U P B 2
H27F H 1.2117 0.0140 0.4651 0.038 Uiso 0.5 1 calc R U P B 2
Fe24 Fe 1.32734(6) -0.07124(4) 0.50040(4) 0.0227(2) Uani 0.5 1 d . . P C 1
C279 C 1.2381(3) -0.05569(14) 0.47614(17) 0.0263(16) Uani 0.5 1 d DG . P C 1
C280 C 1.2181(3) -0.06684(18) 0.52949(18) 0.0331(15) Uani 0.5 1 d DG . P C 1
H280 H 1.1976 -0.0425 0.5452 0.040 Uiso 0.5 1 calc R U P C 1
C281 C 1.2350(3) -0.12167(18) 0.55468(14) 0.042(2) Uani 0.5 1 d DG U P C 1
H281 H 1.2274 -0.1396 0.5898 0.050 Uiso 0.5 1 calc R U P C 1
C282 C 1.2655(3) -0.14440(15) 0.51690(19) 0.026(2) Uiso 0.5 1 d DG U P C 1
H282 H 1.2813 -0.1798 0.5229 0.031 Uiso 0.5 1 calc R U P C 1
C283 C 1.2674(3) -0.10362(18) 0.46836(15) 0.0325(16) Uani 0.5 1 d DG U P C 1
H283 H 1.2848 -0.1076 0.4370 0.039 Uiso 0.5 1 calc R U P C 1
C284 C 1.3739(3) -0.0373(3) 0.53089(15) 0.0435(18) Uani 0.5 1 d DG U P C 1
H284 H 1.3446 -0.0378 0.5626 0.052 Uiso 0.5 1 calc R U P C 1
C285 C 1.4189(3) -0.0791(2) 0.5229(3) 0.043(2) Uani 0.5 1 d DG U P C 1
H285 H 1.4244 -0.1118 0.5484 0.052 Uiso 0.5 1 calc R U P C 1
C286 C 1.4542(3) -0.0623(2) 0.4691(3) 0.065(3) Uani 0.5 1 d DG . P C 1
H286 H 1.4868 -0.0820 0.4532 0.078 Uiso 0.5 1 calc R U P C 1
C287 C 1.4309(3) -0.0101(3) 0.44388(15) 0.041(2) Uani 0.5 1 d DG . P C 1
H287 H 1.4456 0.0104 0.4086 0.049 Uiso 0.5 1 calc R U P C 1
C288 C 1.3812(3) 0.00536(18) 0.4821(2) 0.0326(16) Uani 0.5 1 d DG U P C 1
H288 H 1.3577 0.0377 0.4761 0.039 Uiso 0.5 1 calc R U P C 1
Fe25 Fe 1.34525(7) -0.07175(5) 0.48197(5) 0.0304(3) Uiso 0.5 1 d . . P C 2
C289 C 1.2534(3) -0.0570(2) 0.4609(2) 0.0263(19) Uiso 0.5 1 d DG . P C 2
C290 C 1.2363(3) -0.0964(2) 0.51241(18) 0.0400(17) Uiso 0.5 1 d DG . P C 2
H29B H 1.2031 -0.0922 0.5430 0.048 Uiso 0.5 1 calc R U P C 2
C291 C 1.2761(4) -0.1430(2) 0.5118(2) 0.070(5) Uiso 0.5 1 d DG . P C 2
H29C H 1.2751 -0.1765 0.5419 0.084 Uiso 0.5 1 calc R U P C 2
C292 C 1.3178(4) -0.1323(2) 0.4599(2) 0.059(2) Uiso 0.5 1 d DG . P C 2
H29D H 1.3510 -0.1570 0.4479 0.071 Uiso 0.5 1 calc R U P C 2
C293 C 1.3037(3) -0.0791(2) 0.42845(16) 0.0417(18) Uiso 0.5 1 d DG . P C 2
H29E H 1.3259 -0.0605 0.3910 0.050 Uiso 0.5 1 calc R U P C 2
C294 C 1.4368(4) -0.0570(3) 0.45078(19) 0.044(2) Uiso 0.5 1 d DG . P C 2
H29F H 1.4629 -0.0632 0.4195 0.053 Uiso 0.5 1 calc R U P C 2
C295 C 1.4309(3) -0.0935(2) 0.5017(2) 0.0333(17) Uiso 0.5 1 d DG . P C 2
H29G H 1.4455 -0.1316 0.5122 0.040 Uiso 0.5 1 calc R U P C 2
C296 C 1.3995(4) -0.0654(3) 0.53497(17) 0.047(3) Uiso 0.5 1 d DG . P C 2
H29H H 1.3796 -0.0833 0.5726 0.057 Uiso 0.5 1 calc R U P C 2
C297 C 1.3861(4) -0.0115(3) 0.5046(3) 0.058(3) Uiso 0.5 1 d DG . P C 2
H29I H 1.3569 0.0142 0.5179 0.070 Uiso 0.5 1 calc R U P C 2
C298 C 1.4092(4) -0.0063(2) 0.4525(3) 0.042(3) Uiso 0.5 1 d DG . P C 2
H29J H 1.4085 0.0272 0.4228 0.051 Uiso 0.5 1 calc R U P C 2
C13 C 0.5451(3) 0.5944(3) 0.3302(2) 0.0165(12) Uani 0.5 1 d D U P D 1
H13A H 0.5384 0.5536 0.3443 0.020 Uiso 0.5 1 calc R U P D 1
H13B H 0.5043 0.6071 0.3506 0.020 Uiso 0.5 1 calc DR U P D 1
Fe3 Fe 0.61344(9) 0.81747(6) 0.38713(6) 0.0183(3) Uani 0.5 1 d . . P D 1
C25 C 0.6026(3) 0.6664(2) 0.3707(2) 0.0152(11) Uani 0.5 1 d . . P D 1
H25E H 0.5503 0.6681 0.3762 0.018 Uiso 0.5 1 calc R U P D 1
H25F H 0.6065 0.6441 0.4043 0.018 Uiso 0.5 1 calc R U P D 1
C26 C 0.6217(4) 0.7047(3) 0.3639(3) 0.0367(17) Uani 0.5 1 d . . P D 1
H26E H 0.6428 0.7234 0.3269 0.044 Uiso 0.5 1 calc R U P D 1
H26F H 0.6624 0.7009 0.3775 0.044 Uiso 0.5 1 calc R U P D 1
C27 C 0.5741(3) 0.74668(19) 0.38277(19) 0.0307(15) Uani 0.5 1 d DG . P D 1
C28 C 0.5495(4) 0.7421(2) 0.43465(17) 0.0258(15) Uani 0.5 1 d DG . P D 1
H28 H 0.5588 0.7142 0.4622 0.031 Uiso 0.5 1 calc R U P D 1
C29 C 0.5081(5) 0.7874(3) 0.4370(2) 0.052(6) Uani 0.5 1 d DG . P D 1
H29 H 0.4856 0.7945 0.4665 0.062 Uiso 0.5 1 calc R U P D 1
C30 C 0.5072(4) 0.8201(3) 0.3866(3) 0.041(2) Uani 0.5 1 d DG . P D 1
H30 H 0.4839 0.8524 0.3772 0.050 Uiso 0.5 1 calc R U P D 1
C31 C 0.5479(3) 0.7949(2) 0.35310(18) 0.0331(17) Uani 0.5 1 d DG . P D 1
H31 H 0.5561 0.8078 0.3179 0.040 Uiso 0.5 1 calc R U P D 1
C32 C 0.6942(3) 0.8286(2) 0.41542(15) 0.0259(17) Uani 0.5 1 d DG . P D 1
H32 H 0.6963 0.8083 0.4483 0.031 Uiso 0.5 1 calc R U P D 1
C33 C 0.6603(3) 0.87849(19) 0.40022(17) 0.0273(15) Uani 0.5 1 d DG . P D 1
H33 H 0.6363 0.8967 0.4214 0.033 Uiso 0.5 1 calc R U P D 1
C34 C 0.6696(3) 0.89570(17) 0.34702(18) 0.0285(15) Uani 0.5 1 d DG . P D 1
H34 H 0.6527 0.9272 0.3272 0.034 Uiso 0.5 1 calc R U P D 1
C35 C 0.7092(3) 0.8564(2) 0.32934(14) 0.0316(15) Uani 0.5 1 d DG . P D 1
H35 H 0.7228 0.8576 0.2959 0.038 Uiso 0.5 1 calc R U P D 1
C36 C 0.7244(3) 0.81492(19) 0.37162(19) 0.0283(15) Uani 0.5 1 d DG . P D 1
H36 H 0.7498 0.7842 0.3708 0.034 Uiso 0.5 1 calc R U P D 1
C13A C 0.5536(5) 0.5826(3) 0.3179(3) 0.031(2) Uiso 0.5 1 d D . P D 2
H13G H 0.5681 0.5471 0.3159 0.037 Uiso 0.5 1 calc R U P D 2
H13H H 0.5070 0.5749 0.3452 0.037 Uiso 0.5 1 calc R U P D 2
Fe3A Fe 0.60816(11) 0.81140(8) 0.38000(7) 0.0205(5) Uiso 0.5 1 d . . P D 2
C25A C 0.5756(4) 0.6680(3) 0.3514(3) 0.0299(14) Uiso 0.5 1 d D . P D 2
H25G H 0.5277 0.6540 0.3532 0.036 Uiso 0.5 1 calc DR U P D 2
H25H H 0.5737 0.6549 0.3870 0.036 Uiso 0.5 1 calc R U P D 2
C26A C 0.5662(3) 0.7162(2) 0.3438(2) 0.0204(12) Uiso 0.5 1 d . . P D 2
H26G H 0.5329 0.7228 0.3238 0.024 Uiso 0.5 1 calc R U P D 2
H26H H 0.6132 0.7359 0.3192 0.024 Uiso 0.5 1 calc R U P D 2
C27A C 0.5425(3) 0.7539(2) 0.37288(19) 0.0207(13) Uiso 0.5 1 d DG . P D 2
C28A C 0.5348(3) 0.74069(18) 0.42537(19) 0.0213(18) Uiso 0.5 1 d DG . P D 2
H28A H 0.5446 0.7073 0.4478 0.026 Uiso 0.5 1 calc R U P D 2
C29A C 0.5096(4) 0.7873(2) 0.43755(18) 0.015(3) Uiso 0.5 1 d DG . P D 2
H29A H 0.5000 0.7899 0.4694 0.018 Uiso 0.5 1 calc R U P D 2
C30A C 0.5017(4) 0.8294(2) 0.3926(2) 0.029(2) Uiso 0.5 1 d DG . P D 2
H30A H 0.4860 0.8643 0.3898 0.034 Uiso 0.5 1 calc R U P D 2
C31A C 0.5220(3) 0.8087(2) 0.35262(17) 0.0298(19) Uiso 0.5 1 d DG . P D 2
H31A H 0.5220 0.8277 0.3191 0.036 Uiso 0.5 1 calc R U P D 2
C32A C 0.6919(5) 0.8222(3) 0.4073(2) 0.036(3) Uiso 0.5 1 d DG . P D 2
H32A H 0.6907 0.8077 0.4414 0.043 Uiso 0.5 1 calc R U P D 2
C33A C 0.7140(4) 0.7948(2) 0.3723(3) 0.034(2) Uiso 0.5 1 d DG . P D 2
H33A H 0.7299 0.7594 0.3795 0.041 Uiso 0.5 1 calc R U P D 2
C34A C 0.7078(4) 0.8312(3) 0.3244(2) 0.048(2) Uiso 0.5 1 d DG . P D 2
H34A H 0.7187 0.8237 0.2947 0.057 Uiso 0.5 1 calc R U P D 2
C35A C 0.6817(4) 0.8810(2) 0.3298(2) 0.046(2) Uiso 0.5 1 d DG . P D 2
H35A H 0.6727 0.9118 0.3042 0.056 Uiso 0.5 1 calc R U P D 2
C36A C 0.6719(5) 0.8754(3) 0.3810(3) 0.052(3) Uiso 0.5 1 d DG . P D 2
H36A H 0.6553 0.9020 0.3949 0.062 Uiso 0.5 1 calc R U P D 2
C14 C 0.54569(19) 0.61812(15) 0.27080(14) 0.0372(8) Uani 1 1 d D U . . .
H14G H 0.5603 0.6584 0.2555 0.045 Uiso 0.5 1 calc R U P D 1
H14A H 0.5825 0.6011 0.2519 0.045 Uiso 0.5 1 calc R U P D 1
H14B H 0.5848 0.6140 0.2430 0.045 Uiso 0.5 1 calc R U P D 2
H14H H 0.5517 0.6568 0.2676 0.045 Uiso 0.5 1 calc R U P D 2

loop_
_atom_site_aniso_label
_atom_site_aniso_U_11
_atom_site_aniso_U_22
_atom_site_aniso_U_33
_atom_site_aniso_U_23
_atom_site_aniso_U_13
_atom_site_aniso_U_12
Cu1 0.01781(19) 0.02509(18) 0.02241(19) -0.00781(15) -0.00018(15) 0.00003(15)
Cu2 0.0252(2) 0.02452(17) 0.01746(18) -0.00823(14) -0.00954(15) 0.00412(15)
Cu3 0.0249(2) 0.02797(18) 0.0290(2) -0.01448(16) -0.01102(17) 0.01118(16)
Cu4 0.01783(18) 0.01935(16) 0.02064(18) -0.00860(14) -0.00684(14) -0.00066(14)
Cu5 0.02158(19) 0.01624(15) 0.02403(19) -0.00907(14) -0.00701(15) 0.00423(14)
Cu6 0.01682(18) 0.01804(16) 0.02243(18) -0.00761(14) -0.00498(15) -0.00284(13)
Cu7 0.02066(19) 0.01895(16) 0.01717(17) -0.00382(13) -0.00872(15) 0.00110(14)
Cu8 0.01716(18) 0.02097(16) 0.01763(17) -0.00266(14) -0.00222(14) -0.00264(14)
Fe1 0.0176(2) 0.0321(2) 0.0170(2) -0.00288(17) -0.00060(18) 0.00234(18)
Fe2 0.0187(2) 0.0654(3) 0.0262(3) -0.0186(2) -0.0026(2) 0.0051(2)
Fe4 0.0247(2) 0.02019(19) 0.0185(2) -0.00995(16) -0.00597(18) 0.00304(17)
Fe5 0.0175(2) 0.01751(18) 0.0167(2) -0.00799(15) -0.00374(16) 0.00319(16)
Fe6 0.0184(2) 0.01981(19) 0.0268(2) -0.01366(17) -0.00383(18) 0.00240(16)
Fe7 0.0159(2) 0.02239(19) 0.0185(2) -0.00742(16) -0.00728(17) -0.00181(16)
Fe8 0.0147(2) 0.02120(19) 0.01473(19) -0.00453(15) -0.00584(16) 0.00043(16)
Fe9 0.0168(2) 0.01502(17) 0.01372(19) -0.00544(15) -0.00492(16) 0.00077(15)
Fe10 0.0177(2) 0.01417(17) 0.0187(2) -0.00551(15) -0.00114(17) -0.00054(15)
Fe11 0.0390(3) 0.0328(2) 0.0335(3) -0.0212(2) -0.0250(2) 0.0241(2)
Fe12 0.0246(2) 0.02041(19) 0.0157(2) -0.00823(16) -0.00509(17) 0.00358(17)
Fe13 0.0192(2) 0.01889(19) 0.0190(2) -0.00372(16) -0.00631(17) -0.00188(16)
Fe14 0.0185(2) 0.02055(19) 0.0231(2) -0.00940(16) -0.01003(18) 0.00338(16)
Fe15 0.0199(2) 0.01554(18) 0.0171(2) -0.00447(15) -0.00634(17) -0.00074(16)
Fe16 0.0120(2) 0.0336(2) 0.0193(2) -0.01451(18) -0.00285(17) -0.00064(17)
Fe17 0.01151(19) 0.01587(17) 0.01543(19) -0.00611(15) -0.00405(15) 0.00071(15)
Fe18 0.0167(2) 0.01911(19) 0.0209(2) -0.00605(16) -0.00568(17) 0.00459(16)
Fe19 0.0153(2) 0.02172(19) 0.0177(2) -0.00803(16) -0.00604(16) 0.00304(16)
Fe20 0.0141(2) 0.01168(16) 0.01780(19) -0.00722(14) -0.00318(16) 0.00083(14)
Fe21 0.0224(2) 0.01803(18) 0.0168(2) -0.00699(15) -0.00555(17) -0.00380(16)
Fe22 0.0213(2) 0.02056(19) 0.0262(2) -0.00958(17) -0.01302(19) 0.00101(17)
Fe23 0.0145(2) 0.0253(2) 0.0193(2) -0.00977(17) -0.00470(17) 0.00123(16)
Cl1 0.0187(3) 0.0196(3) 0.0216(3) -0.0087(3) -0.0086(3) 0.0014(3)
Cl2 0.0180(3) 0.0159(3) 0.0209(3) -0.0078(2) -0.0081(3) 0.0029(2)
Cl3 0.0178(3) 0.0193(3) 0.0144(3) -0.0050(2) -0.0046(3) 0.0008(3)
Cl4 0.0168(3) 0.0220(3) 0.0183(3) -0.0098(3) -0.0048(3) 0.0032(3)
Cl5 0.0149(3) 0.0170(3) 0.0161(3) -0.0062(2) -0.0031(3) 0.0006(2)
Cl6 0.0163(3) 0.0177(3) 0.0161(3) -0.0066(2) -0.0054(3) 0.0016(2)
Cl7 0.0164(3) 0.0154(3) 0.0182(3) -0.0049(2) -0.0049(3) -0.0013(2)
Cl8 0.0160(3) 0.0138(3) 0.0172(3) -0.0052(2) -0.0052(3) 0.0015(2)
P1 0.0167(4) 0.0189(3) 0.0301(4) -0.0055(3) 0.0021(3) 0.0015(3)
P2 0.0157(4) 0.0185(3) 0.0176(3) -0.0089(3) -0.0063(3) 0.0041(3)
P3 0.0134(3) 0.0210(3) 0.0159(3) -0.0087(3) -0.0031(3) -0.0023(3)
P4 0.0128(3) 0.0142(3) 0.0139(3) -0.0047(2) -0.0051(3) 0.0027(3)
P5 0.0168(4) 0.0134(3) 0.0170(3) -0.0055(3) -0.0066(3) 0.0010(3)
P6 0.0123(3) 0.0155(3) 0.0169(3) -0.0068(3) -0.0035(3) 0.0007(3)
P7 0.0151(4) 0.0140(3) 0.0147(3) -0.0045(3) -0.0050(3) 0.0001(3)
P8 0.0162(4) 0.0150(3) 0.0143(3) -0.0040(3) -0.0047(3) -0.0017(3)
C1 0.0306(18) 0.0237(14) 0.0178(14) -0.0095(12) -0.0050(13) 0.0007(13)
C2 0.042(2) 0.0197(13) 0.0220(15) -0.0105(12) -0.0119(14) 0.0042(13)
C3 0.0246(16) 0.0250(14) 0.0185(14) -0.0089(12) -0.0044(12) 0.0018(12)
C4 0.046(2) 0.0269(16) 0.0348(19) -0.0136(14) -0.0168(17) 0.0058(15)
C5 0.039(2) 0.0348(17) 0.0261(17) -0.0080(14) -0.0090(15) 0.0140(16)
C6 0.0195(17) 0.055(2) 0.0238(17) -0.0119(15) -0.0040(14) 0.0058(15)
C7 0.0178(16) 0.0354(16) 0.0235(16) -0.0098(13) -0.0002(13) -0.0033(13)
C8 0.102(4) 0.044(2) 0.036(2) -0.016(2) 0.033(3) 0.005(3)
C9 0.034(2) 0.078(3) 0.043(3) 0.000(2) 0.007(2) 0.023(2)
C10 0.032(2) 0.067(3) 0.048(3) -0.009(2) 0.014(2) -0.012(2)
C11 0.044(3) 0.076(3) 0.0205(19) 0.0078(19) 0.0058(18) 0.025(2)
C12 0.038(3) 0.160(6) 0.032(2) -0.055(3) 0.007(2) -0.011(3)
C15 0.0227(18) 0.0462(19) 0.0291(18) -0.0103(15) -0.0073(15) 0.0114(15)
C16 0.0272(19) 0.064(2) 0.0282(19) -0.0161(17) -0.0027(15) 0.0127(18)
C17 0.033(2) 0.085(3) 0.031(2) -0.019(2) -0.0144(17) 0.012(2)
C18 0.0197(18) 0.076(3) 0.037(2) -0.020(2) -0.0097(16) 0.0126(18)
C19 0.0242(18) 0.054(2) 0.0299(19) -0.0133(16) -0.0083(15) 0.0110(16)
C20 0.034(2) 0.048(2) 0.080(3) -0.019(2) -0.018(2) 0.0065(19)
C21 0.052(3) 0.061(3) 0.053(3) -0.030(2) 0.018(2) -0.014(2)
C22 0.044(3) 0.079(3) 0.040(2) -0.019(2) 0.001(2) -0.023(2)
C23 0.037(2) 0.079(3) 0.034(2) -0.007(2) 0.0069(19) -0.001(2)
C24 0.072(3) 0.057(3) 0.038(2) -0.0147(19) -0.022(2) 0.022(2)
C37 0.0163(15) 0.0286(14) 0.0186(14) -0.0099(12) -0.0055(12) 0.0039(12)
C38 0.0188(15) 0.0226(13) 0.0212(15) -0.0090(11) -0.0051(12) 0.0032(12)
C39 0.0188(15) 0.0198(13) 0.0180(14) -0.0106(11) -0.0023(12) 0.0046(11)
C40 0.0186(15) 0.0239(14) 0.0295(16) -0.0133(12) -0.0063(13) 0.0054(12)
C41 0.0174(16) 0.0279(15) 0.049(2) -0.0212(15) -0.0047(15) 0.0005(13)
C42 0.0258(17) 0.0214(14) 0.0290(17) -0.0128(13) 0.0059(14) -0.0006(13)
C43 0.0296(17) 0.0227(14) 0.0153(14) -0.0093(11) -0.0017(12) 0.0050(12)
C44 0.052(2) 0.0328(16) 0.0175(15) -0.0141(13) -0.0084(15) 0.0017(16)
C45 0.050(2) 0.0369(18) 0.0280(18) -0.0191(15) -0.0115(17) -0.0047(16)
C46 0.066(3) 0.0238(16) 0.0279(18) -0.0144(14) -0.0032(18) -0.0046(17)
C47 0.056(3) 0.0357(18) 0.0298(18) -0.0226(15) -0.0122(17) 0.0242(17)
C48 0.037(2) 0.0360(17) 0.0302(18) -0.0247(15) -0.0036(15) 0.0045(15)
C49 0.0186(15) 0.0234(13) 0.0241(15) -0.0126(12) -0.0093(12) 0.0037(12)
C50 0.0194(15) 0.0226(13) 0.0275(16) -0.0133(12) -0.0080(13) 0.0039(12)
C51 0.0163(14) 0.0236(14) 0.0237(15) -0.0139(12) -0.0012(12) 0.0033(11)
C52 0.0214(15) 0.0249(14) 0.0155(14) -0.0094(11) -0.0003(12) -0.0009(12)
C53 0.0259(17) 0.0313(16) 0.0255(16) -0.0197(13) -0.0008(13) 0.0002(13)
C54 0.0241(17) 0.0237(14) 0.0371(18) -0.0184(13) -0.0035(14) 0.0048(13)
C55 0.0201(16) 0.0268(15) 0.0348(18) -0.0165(13) -0.0075(14) 0.0087(13)
C56 0.0214(16) 0.0304(15) 0.0201(15) -0.0138(12) 0.0024(12) -0.0009(13)
C57 0.0171(15) 0.0222(13) 0.0185(14) -0.0047(11) -0.0006(12) 0.0052(11)
C58 0.0207(16) 0.0253(14) 0.0231(15) -0.0077(12) -0.0017(13) -0.0027(12)
C59 0.0323(19) 0.0217(14) 0.0206(16) -0.0003(12) -0.0004(14) 0.0033(13)
C60 0.0271(18) 0.0449(18) 0.0158(15) -0.0095(13) -0.0057(13) 0.0093(15)
C61 0.0206(15) 0.0234(14) 0.0207(15) -0.0091(11) -0.0084(12) 0.0076(12)
C62 0.0245(16) 0.0230(14) 0.0213(15) -0.0082(12) -0.0042(13) 0.0102(12)
C63 0.0201(15) 0.0210(13) 0.0194(14) -0.0097(11) -0.0051(12) 0.0063(11)
C64 0.0187(15) 0.0235(14) 0.0191(14) -0.0088(11) -0.0036(12) 0.0012(12)
C65 0.0357(19) 0.0248(14) 0.0263(16) -0.0109(13) -0.0157(15) 0.0123(13)
C66 0.0323(19) 0.0395(18) 0.040(2) -0.0248(15) -0.0235(16) 0.0143(15)
C67 0.0288(18) 0.0293(15) 0.0372(18) -0.0241(14) -0.0143(15) 0.0092(13)
C68 0.060(3) 0.0391(19) 0.0226(18) -0.0114(15) 0.0000(18) 0.0080(19)
C69 0.041(2) 0.0408(18) 0.0286(18) -0.0221(15) -0.0019(16) 0.0028(16)
C70 0.0272(19) 0.0412(19) 0.047(2) -0.0302(17) -0.0003(16) 0.0058(15)
C71 0.025(2) 0.056(2) 0.068(3) -0.043(2) 0.0122(19) -0.0073(18)
C72 0.061(3) 0.037(2) 0.041(2) -0.0199(17) 0.020(2) -0.014(2)
C73 0.0240(17) 0.0317(16) 0.0233(16) -0.0124(13) -0.0049(13) -0.0056(13)
C74 0.0237(17) 0.0279(15) 0.0260(16) -0.0105(13) -0.0059(13) -0.0025(13)
C75 0.0297(18) 0.0233(14) 0.0204(15) -0.0031(12) -0.0103(13) -0.0047(13)
C76 0.036(2) 0.0223(14) 0.0248(16) -0.0036(12) -0.0121(15) 0.0046(13)
C77 0.0296(18) 0.0286(15) 0.0229(16) -0.0012(12) -0.0154(14) -0.0020(13)
C78 0.0297(18) 0.0288(15) 0.0186(15) -0.0050(12) -0.0117(13) -0.0097(13)
C79 0.0251(17) 0.0378(17) 0.0200(15) -0.0085(13) -0.0061(13) -0.0075(14)
C80 0.0287(17) 0.0314(15) 0.0272(16) -0.0159(13) -0.0166(14) 0.0077(13)
C81 0.0320(18) 0.0221(14) 0.0170(14) -0.0016(11) -0.0095(13) 0.0048(13)
C82 0.035(2) 0.0220(14) 0.0332(18) 0.0033(13) -0.0188(16) -0.0038(14)
C83 0.058(3) 0.0264(16) 0.044(2) -0.0195(15) -0.034(2) 0.0144(16)
C84 0.0309(19) 0.0432(18) 0.0366(19) -0.0244(16) -0.0180(16) 0.0174(15)
C85 0.0213(15) 0.0210(13) 0.0139(13) -0.0057(11) -0.0031(11) -0.0057(11)
C86 0.0179(14) 0.0231(13) 0.0130(13) -0.0076(11) -0.0025(11) -0.0026(11)
C87 0.0174(14) 0.0195(13) 0.0159(13) -0.0060(10) -0.0058(11) -0.0018(11)
C88 0.0133(14) 0.0257(14) 0.0222(15) -0.0114(12) -0.0064(12) -0.0001(11)
C89 0.0204(16) 0.0368(16) 0.0221(15) -0.0159(13) -0.0041(13) -0.0036(13)
C90 0.0283(17) 0.0316(16) 0.0154(14) 0.0003(12) -0.0090(13) -0.0087(13)
C91 0.0285(17) 0.0172(13) 0.0253(16) -0.0050(11) -0.0102(13) 0.0008(12)
C92 0.0153(15) 0.0362(16) 0.0199(15) -0.0071(13) -0.0018(12) 0.0013(13)
C93 0.0222(16) 0.0262(15) 0.0245(16) -0.0040(12) -0.0038(13) -0.0065(13)
C94 0.032(2) 0.053(2) 0.0234(17) -0.0128(15) -0.0056(15) -0.0211(17)
C95 0.0243(19) 0.058(2) 0.039(2) 0.0050(18) -0.0216(17) -0.0070(17)
C96 0.0155(16) 0.0418(19) 0.045(2) -0.0078(16) -0.0007(15) 0.0049(14)
C97 0.0211(15) 0.0176(12) 0.0164(13) -0.0075(10) -0.0055(12) 0.0020(11)
C98 0.0212(15) 0.0185(13) 0.0184(14) -0.0075(11) -0.0051(12) 0.0040(11)
C99 0.0195(15) 0.0149(12) 0.0172(13) -0.0074(10) -0.0054(11) 0.0001(11)
C100 0.0186(15) 0.0208(13) 0.0159(13) -0.0074(11) -0.0078(11) 0.0012(11)
C101 0.0150(14) 0.0265(14) 0.0170(14) -0.0086(11) -0.0037(11) -0.0015(11)
C102 0.0250(16) 0.0203(13) 0.0135(13) -0.0050(11) -0.0024(12) -0.0059(12)
C103 0.0237(16) 0.0151(12) 0.0171(14) -0.0054(10) -0.0086(12) 0.0004(11)
C104 0.0245(16) 0.0184(13) 0.0268(16) -0.0062(12) -0.0046(13) -0.0062(12)
C105 0.0327(18) 0.0141(12) 0.0242(16) -0.0034(11) -0.0111(14) 0.0039(12)
C106 0.0311(18) 0.0189(13) 0.0303(17) -0.0142(12) -0.0089(14) 0.0072(13)
C107 0.0355(19) 0.0214(14) 0.0244(15) -0.0140(12) -0.0109(14) 0.0010(13)
C108 0.0261(17) 0.0193(13) 0.0303(17) -0.0092(12) -0.0157(14) 0.0008(12)
C109 0.0149(14) 0.0170(12) 0.0163(13) -0.0036(10) -0.0032(11) 0.0011(11)
C110 0.0178(15) 0.0156(12) 0.0190(14) -0.0040(11) -0.0028(12) 0.0030(11)
C111 0.0192(15) 0.0137(12) 0.0250(15) -0.0071(11) -0.0032(12) 0.0017(11)
C112 0.0206(17) 0.0320(16) 0.061(2) -0.0330(17) -0.0166(16) 0.0080(13)
C113 0.0171(18) 0.0344(19) 0.102(4) -0.045(2) 0.004(2) -0.0040(15)
C114 0.044(2) 0.0134(15) 0.058(3) -0.0039(15) 0.031(2) -0.0029(15)
C115 0.042(2) 0.0215(15) 0.0245(17) -0.0013(13) 0.0081(15) 0.0111(14)
C116 0.0322(19) 0.0245(15) 0.0360(19) -0.0134(14) 0.0027(15) -0.0122(14)
C117 0.0306(19) 0.0412(19) 0.046(2) -0.0256(17) -0.0163(17) -0.0016(15)
C118 0.040(2) 0.0319(16) 0.0242(16) -0.0177(13) -0.0084(15) 0.0012(15)
C119 0.0314(18) 0.0178(13) 0.0291(17) -0.0118(12) -0.0063(14) 0.0046(12)
C120 0.041(2) 0.0166(13) 0.0255(16) -0.0055(12) -0.0069(15) -0.0010(13)
C121 0.0191(15) 0.0161(12) 0.0188(14) -0.0064(10) -0.0090(12) 0.0039(11)
C122 0.0170(15) 0.0189(13) 0.0300(16) -0.0086(12) -0.0112(13) 0.0049(11)
C123 0.0190(15) 0.0222(13) 0.0243(15) -0.0102(12) -0.0102(12) 0.0078(12)
C124 0.0255(16) 0.0223(14) 0.0256(16) -0.0116(12) -0.0123(13) 0.0065(12)
C125 0.039(2) 0.0236(15) 0.040(2) -0.0148(14) -0.0198(17) 0.0159(14)
C126 0.049(2) 0.0242(15) 0.0281(18) -0.0012(13) -0.0098(17) 0.0135(15)
C127 0.036(2) 0.0301(16) 0.0273(17) -0.0115(13) -0.0057(15) 0.0151(15)
C128 0.046(2) 0.056(2) 0.054(2) -0.038(2) -0.038(2) 0.0345(19)
C129 0.051(3) 0.053(2) 0.077(3) -0.025(2) -0.049(3) 0.012(2)
C130 0.065(3) 0.040(2) 0.136(5) -0.045(3) -0.080(4) 0.029(2)
C131 0.073(3) 0.092(3) 0.086(4) -0.074(3) -0.062(3) 0.057(3)
C132 0.057(3) 0.078(3) 0.044(2) -0.042(2) -0.037(2) 0.045(2)
C133 0.0165(14) 0.0224(13) 0.0165(13) -0.0075(11) -0.0066(11) 0.0036(11)
C134 0.0178(15) 0.0303(15) 0.0173(14) -0.0098(12) -0.0050(12) 0.0057(12)
C135 0.0192(15) 0.0211(13) 0.0185(14) -0.0094(11) -0.0042(12) 0.0013(11)
C136 0.0232(16) 0.0236(14) 0.0240(15) -0.0134(12) -0.0101(13) 0.0070(12)
C137 0.036(2) 0.0325(16) 0.0253(16) -0.0114(13) -0.0195(15) 0.0078(14)
C138 0.041(2) 0.0334(16) 0.0249(16) -0.0188(14) -0.0139(15) 0.0027(15)
C139 0.0302(17) 0.0199(13) 0.0236(15) -0.0125(12) -0.0085(13) 0.0043(12)
C140 0.0253(18) 0.0370(17) 0.0334(18) -0.0100(15) -0.0082(15) -0.0079(14)
C141 0.0323(19) 0.0205(14) 0.039(2) -0.0108(14) -0.0045(16) -0.0024(13)
C142 0.045(2) 0.0335(18) 0.0249(18) 0.0016(14) -0.0017(16) -0.0023(16)
C143 0.037(2) 0.047(2) 0.036(2) -0.0203(17) 0.0108(17) -0.0037(17)
C144 0.0227(18) 0.0311(17) 0.048(2) -0.0107(16) -0.0047(16) 0.0031(14)
C145 0.0183(14) 0.0153(12) 0.0189(14) -0.0061(10) -0.0059(11) -0.0001(11)
C146 0.0218(16) 0.0204(13) 0.0234(15) -0.0102(11) -0.0029(12) 0.0011(12)
C147 0.0173(15) 0.0197(13) 0.0224(15) -0.0051(11) -0.0049(12) 0.0003(11)
C148 0.0238(16) 0.0235(14) 0.0202(15) -0.0066(11) -0.0090(13) -0.0003(12)
C149 0.0272(17) 0.0225(14) 0.0348(18) -0.0062(13) -0.0178(15) -0.0026(13)
C150 0.0176(16) 0.0282(15) 0.0356(18) -0.0028(13) -0.0096(14) -0.0039(13)
C151 0.0177(15) 0.0273(15) 0.0261(16) -0.0085(12) -0.0019(13) 0.0011(12)
C152 0.034(2) 0.0326(17) 0.038(2) 0.0035(15) -0.0234(17) -0.0053(15)
C153 0.033(2) 0.059(2) 0.032(2) -0.0085(17) -0.0131(17) 0.0225(18)
C154 0.052(3) 0.0268(16) 0.053(2) -0.0151(16) -0.032(2) 0.0137(16)
C155 0.039(2) 0.0268(16) 0.035(2) 0.0037(14) -0.0146(17) -0.0025(15)
C156 0.047(2) 0.0389(18) 0.0234(17) -0.0070(14) -0.0172(16) 0.0053(17)
C157 0.0264(17) 0.0191(13) 0.0201(15) -0.0039(11) -0.0108(13) 0.0008(12)
C158 0.0314(18) 0.0211(13) 0.0222(15) -0.0059(12) -0.0148(14) -0.0002(12)
C159 0.0256(16) 0.0218(13) 0.0208(14) -0.0106(11) -0.0136(13) 0.0041(12)
C160 0.0183(15) 0.0224(13) 0.0228(15) -0.0069(11) -0.0102(12) 0.0037(11)
C161 0.0238(16) 0.0262(14) 0.0222(15) -0.0084(12) -0.0083(13) 0.0045(12)
C162 0.0257(17) 0.0331(16) 0.0286(17) -0.0155(14) -0.0062(14) 0.0081(14)
C163 0.0313(18) 0.0270(15) 0.0338(18) -0.0178(13) -0.0148(15) 0.0134(14)
C164 0.050(2) 0.0339(17) 0.0281(18) -0.0042(14) -0.0233(17) -0.0085(16)
C165 0.063(3) 0.0417(19) 0.0243(17) -0.0185(15) -0.0172(18) 0.0086(18)
C166 0.082(3) 0.0261(16) 0.0292(19) -0.0094(14) -0.029(2) -0.0079(19)
C167 0.041(2) 0.050(2) 0.050(2) -0.0069(18) -0.029(2) -0.0160(19)
C168 0.041(2) 0.0370(18) 0.052(2) -0.0032(17) -0.036(2) -0.0014(17)
C169 0.0173(14) 0.0165(12) 0.0185(14) -0.0070(10) -0.0071(11) 0.0017(11)
C170 0.0150(14) 0.0210(13) 0.0185(14) -0.0078(11) -0.0056(11) 0.0029(11)
C171 0.0155(14) 0.0190(13) 0.0213(14) -0.0112(11) -0.0057(11) 0.0005(11)
C172 0.0186(15) 0.0304(15) 0.0201(15) -0.0125(12) -0.0084(12) 0.0035(12)
C173 0.0263(17) 0.0327(15) 0.0179(14) -0.0131(12) -0.0064(13) 0.0008(13)
C174 0.0204(16) 0.0251(14) 0.0265(16) -0.0156(12) -0.0007(13) 0.0031(12)
C175 0.0221(15) 0.0143(12) 0.0232(15) -0.0072(11) -0.0069(12) 0.0026(11)
C176 0.049(2) 0.0373(19) 0.046(2) -0.0324(17) 0.0053(19) -0.0216(18)
C177 0.102(4) 0.0186(16) 0.095(4) -0.032(2) -0.079(3) 0.029(2)
C178 0.137(5) 0.0171(18) 0.040(2) -0.0056(17) 0.009(3) -0.024(2)
C179 0.035(2) 0.052(3) 0.100(4) -0.037(3) 0.005(3) -0.023(2)
C180 0.063(3) 0.0270(17) 0.067(3) -0.0136(18) -0.049(2) -0.0039(18)
C181 0.0166(14) 0.0219(13) 0.0209(14) -0.0114(11) -0.0035(12) 0.0008(11)
C182 0.0156(14) 0.0306(15) 0.0188(14) -0.0116(12) -0.0048(12) 0.0028(12)
C183 0.0098(13) 0.0381(16) 0.0221(15) -0.0173(13) -0.0034(12) 0.0007(12)
C184 0.0157(15) 0.055(2) 0.0212(16) -0.0167(15) -0.0062(13) 0.0093(14)
C185 0.0182(17) 0.082(3) 0.0228(17) -0.0249(18) -0.0076(14) 0.0038(18)
C186 0.0174(17) 0.084(3) 0.039(2) -0.048(2) -0.0009(15) -0.0076(18)
C187 0.0214(17) 0.0449(19) 0.0318(18) -0.0245(15) 0.0005(14) -0.0097(14)
C188 0.0209(17) 0.060(2) 0.0296(18) -0.0231(17) -0.0087(14) -0.0068(16)
C189 0.028(2) 0.047(2) 0.052(2) -0.0276(18) -0.0045(17) -0.0126(16)
C190 0.0226(19) 0.063(2) 0.032(2) -0.0027(18) -0.0004(16) -0.0159(18)
C191 0.0136(16) 0.085(3) 0.040(2) -0.041(2) -0.0041(15) 0.0073(18)
C192 0.0240(18) 0.055(2) 0.044(2) -0.0241(18) -0.0191(16) 0.0102(16)
C193 0.0128(14) 0.0221(13) 0.0217(14) -0.0097(11) -0.0059(11) 0.0025(11)
C194 0.0134(14) 0.0198(13) 0.0191(14) -0.0091(11) -0.0040(11) 0.0001(11)
C195 0.0123(13) 0.0166(12) 0.0142(13) -0.0045(10) -0.0051(11) 0.0003(10)
C196 0.0173(14) 0.0169(12) 0.0230(14) -0.0081(11) -0.0097(12) 0.0043(11)
C197 0.0183(15) 0.0178(13) 0.0204(14) -0.0018(11) -0.0059(12) -0.0026(11)
C198 0.0176(15) 0.0276(14) 0.0148(13) -0.0083(11) -0.0053(11) 0.0008(12)
C199 0.0167(14) 0.0205(13) 0.0157(13) -0.0099(11) -0.0058(11) 0.0008(11)
C200 0.0175(16) 0.0431(18) 0.0184(15) -0.0012(13) -0.0085(13) 0.0020(14)
C201 0.0245(17) 0.0223(14) 0.0385(19) -0.0042(13) -0.0198(15) 0.0038(13)
C202 0.0141(14) 0.0351(16) 0.0284(16) -0.0170(13) -0.0091(13) 0.0078(12)
C203 0.0186(15) 0.0306(15) 0.0258(16) -0.0126(13) -0.0098(13) -0.0001(12)
C204 0.0210(16) 0.0446(18) 0.0263(16) -0.0213(14) -0.0131(13) 0.0119(14)
C205 0.0201(15) 0.0171(13) 0.0211(15) -0.0032(11) -0.0038(12) 0.0028(11)
C206 0.0181(15) 0.0171(13) 0.0260(15) -0.0082(11) -0.0061(12) 0.0036(11)
C207 0.0165(14) 0.0215(13) 0.0205(14) -0.0084(11) -0.0033(12) 0.0021(11)
C208 0.0224(16) 0.0181(13) 0.0225(15) -0.0095(11) -0.0060(12) 0.0034(11)
C209 0.0231(16) 0.0266(14) 0.0208(15) -0.0093(12) -0.0073(13) 0.0015(12)
C210 0.0205(15) 0.0191(13) 0.0221(15) -0.0041(11) -0.0051(12) 0.0022(12)
C211 0.0187(15) 0.0173(13) 0.0247(15) -0.0074(11) -0.0044(12) -0.0008(11)
C212 0.030(2) 0.057(2) 0.0227(17) -0.0009(16) -0.0027(15) 0.0206(17)
C213 0.0266(19) 0.0313(17) 0.0319(19) -0.0020(14) 0.0026(15) 0.0015(14)
C214 0.0169(16) 0.0322(16) 0.0305(17) -0.0093(13) -0.0029(13) 0.0023(13)
C215 0.0248(17) 0.0308(16) 0.0280(17) -0.0135(13) -0.0030(14) 0.0077(13)
C216 0.0278(19) 0.066(2) 0.0292(19) -0.0261(18) -0.0065(15) 0.0093(18)
C217 0.0185(15) 0.0166(12) 0.0216(14) -0.0051(11) -0.0080(12) 0.0028(11)
C218 0.0169(15) 0.0229(13) 0.0237(15) -0.0104(12) -0.0062(12) 0.0047(11)
C219 0.0176(15) 0.0242(14) 0.0169(14) -0.0071(11) -0.0042(12) 0.0028(11)
C220 0.0190(15) 0.0303(15) 0.0170(14) -0.0087(12) -0.0058(12) 0.0067(12)
C221 0.0225(16) 0.0360(16) 0.0235(16) -0.0164(13) -0.0073(13) 0.0014(13)
C222 0.0268(17) 0.0224(14) 0.0217(15) -0.0106(12) -0.0017(13) 0.0006(12)
C223 0.0224(16) 0.0242(14) 0.0221(15) -0.0096(12) -0.0088(13) 0.0104(12)
C224 0.0201(16) 0.0351(16) 0.0374(19) -0.0248(15) -0.0028(14) -0.0012(13)
C225 0.0249(17) 0.0228(14) 0.0268(16) -0.0082(12) -0.0007(13) 0.0045(13)
C226 0.0176(15) 0.0280(15) 0.0256(16) -0.0120(12) -0.0079(13) 0.0045(12)
C227 0.0225(16) 0.0228(14) 0.0199(15) -0.0087(11) -0.0036(12) 0.0028(12)
C228 0.0239(17) 0.0428(18) 0.0217(15) -0.0183(14) -0.0100(13) 0.0128(14)
C229 0.0192(15) 0.0182(12) 0.0155(13) -0.0064(10) -0.0031(11) -0.0019(11)
C230 0.0214(15) 0.0184(13) 0.0174(14) -0.0077(11) -0.0019(12) -0.0037(11)
C231 0.0186(14) 0.0120(11) 0.0180(13) -0.0070(10) -0.0040(11) 0.0004(10)
C232 0.0205(15) 0.0162(12) 0.0187(14) -0.0075(11) -0.0046(12) -0.0002(11)
C233 0.0267(17) 0.0211(13) 0.0174(14) -0.0111(11) 0.0027(12) -0.0040(12)
C234 0.0178(15) 0.0210(14) 0.0342(17) -0.0181(13) -0.0008(13) 0.0039(12)
C235 0.0240(16) 0.0134(12) 0.0263(15) -0.0109(11) -0.0103(13) 0.0058(11)
C236 0.0175(15) 0.0231(14) 0.0387(18) -0.0181(13) -0.0074(13) 0.0003(12)
C237 0.0323(18) 0.0138(12) 0.0237(15) -0.0074(11) -0.0035(13) -0.0038(12)
C238 0.0278(17) 0.0153(12) 0.0300(16) -0.0116(12) -0.0129(14) 0.0066(12)
C239 0.0226(16) 0.0153(12) 0.0227(15) -0.0101(11) -0.0048(12) 0.0026(11)
C240 0.0256(16) 0.0187(13) 0.0292(16) -0.0127(12) -0.0142(13) 0.0046(12)
C241 0.0202(15) 0.0201(13) 0.0197(14) -0.0077(11) -0.0071(12) -0.0016(11)
C242 0.0323(18) 0.0207(14) 0.0371(18) -0.0139(13) -0.0196(15) 0.0030(13)
C243 0.0272(17) 0.0196(13) 0.0176(14) -0.0081(11) -0.0092(12) 0.0016(12)
C244 0.0200(16) 0.0329(16) 0.0310(17) -0.0155(14) -0.0058(14) 0.0025(13)
C245 0.037(2) 0.0378(18) 0.058(2) -0.0278(17) -0.0312(19) 0.0089(16)
C246 0.066(3) 0.0398(18) 0.0282(18) -0.0210(15) -0.0289(19) 0.0193(18)
C247 0.041(2) 0.0247(15) 0.0180(15) -0.0049(12) -0.0043(14) 0.0062(14)
C248 0.040(2) 0.0271(15) 0.0269(17) -0.0119(13) -0.0192(15) 0.0082(14)
C249 0.0283(18) 0.0300(16) 0.0286(17) -0.0133(13) -0.0089(14) 0.0046(14)
C250 0.049(2) 0.0233(15) 0.0351(19) -0.0160(14) -0.0172(17) 0.0099(15)
C251 0.053(2) 0.0157(14) 0.038(2) -0.0013(13) -0.0169(18) -0.0089(15)
C252 0.043(2) 0.0327(17) 0.0204(16) 0.0006(13) -0.0062(15) 0.0006(16)
C253 0.0164(14) 0.0198(13) 0.0173(13) -0.0093(11) -0.0039(11) -0.0012(11)
C254 0.0226(16) 0.0275(14) 0.0168(14) -0.0076(12) -0.0038(12) -0.0061(12)
C255 0.0163(15) 0.0272(14) 0.0200(15) -0.0093(12) -0.0011(12) -0.0014(12)
C256 0.0219(17) 0.0337(16) 0.0278(17) -0.0061(13) -0.0051(14) -0.0088(14)
C257 0.0208(18) 0.046(2) 0.047(2) -0.0182(17) -0.0110(16) -0.0055(15)
C258 0.0188(17) 0.0421(19) 0.047(2) -0.0175(16) -0.0175(16) 0.0074(14)
C259 0.0197(16) 0.0241(14) 0.0315(17) -0.0113(13) -0.0081(13) 0.0063(12)
C260 0.0273(18) 0.0359(17) 0.0322(18) -0.0215(14) -0.0042(14) 0.0021(14)
C261 0.039(2) 0.0411(18) 0.0339(19) -0.0227(15) -0.0161(16) 0.0028(16)
C262 0.048(2) 0.0315(17) 0.049(2) -0.0242(16) -0.0239(19) 0.0016(16)
C263 0.048(2) 0.0262(16) 0.048(2) -0.0220(15) -0.0252(19) 0.0123(15)
C264 0.0303(19) 0.0379(18) 0.049(2) -0.0307(16) -0.0211(17) 0.0157(15)
C265 0.0219(15) 0.0192(13) 0.0165(14) -0.0063(11) -0.0055(12) -0.0026(11)
C266 0.0317(18) 0.0233(14) 0.0184(14) -0.0085(12) -0.0079(13) 0.0030(13)
C267 0.0228(16) 0.0191(13) 0.0191(14) -0.0064(11) -0.0062(12) -0.0007(11)
C268 0.0171(15) 0.0258(14) 0.0192(14) -0.0102(11) -0.0064(12) 0.0006(12)
C269 0.0243(17) 0.0345(16) 0.0171(14) -0.0104(12) -0.0050(13) 0.0028(13)
C270 0.0190(16) 0.0347(16) 0.0241(16) -0.0066(13) 0.0000(13) -0.0051(13)
C271 0.0231(17) 0.0265(15) 0.0318(17) -0.0105(13) -0.0099(14) -0.0031(13)
C272 0.035(2) 0.0205(15) 0.056(2) -0.0018(15) -0.0174(19) 0.0012(14)
C273 0.047(2) 0.0335(18) 0.052(2) -0.0235(17) -0.025(2) 0.0194(17)
C274 0.0253(18) 0.0433(19) 0.039(2) -0.0166(16) -0.0096(16) 0.0153(15)
C275 0.039(2) 0.047(2) 0.0322(19) -0.0157(16) -0.0207(17) 0.0165(17)
C276 0.039(2) 0.043(2) 0.0245(18) 0.0017(15) -0.0031(16) 0.0132(17)
C277 0.0232(16) 0.0156(12) 0.0243(15) -0.0018(11) -0.0124(13) 0.0017(11)
C278 0.0290(18) 0.0216(14) 0.0397(19) 0.0006(13) -0.0198(16) -0.0039(13)
Fe24 0.0154(5) 0.0361(5) 0.0193(5) -0.0099(4) -0.0101(4) 0.0019(4)
C279 0.020(4) 0.017(3) 0.033(4) 0.007(3) -0.017(3) -0.008(2)
C280 0.020(3) 0.040(4) 0.031(4) -0.004(3) -0.009(3) 0.006(3)
C281 0.029(4) 0.042(4) 0.030(4) 0.020(3) -0.017(3) -0.008(3)
C283 0.031(4) 0.025(3) 0.054(4) -0.013(3) -0.034(3) 0.006(3)
C284 0.051(4) 0.049(4) 0.026(3) 0.005(3) -0.030(3) -0.002(3)
C285 0.043(4) 0.033(3) 0.061(5) -0.004(4) -0.044(4) 0.002(3)
C286 0.039(5) 0.062(6) 0.102(9) -0.021(6) -0.048(6) 0.001(4)
C287 0.020(4) 0.059(6) 0.036(4) -0.013(4) -0.004(3) 0.001(4)
C288 0.041(4) 0.030(3) 0.023(3) 0.006(3) -0.025(3) -0.016(3)
C13 0.014(3) 0.019(3) 0.014(3) -0.005(3) -0.002(2) -0.002(2)
Fe3 0.0211(6) 0.0175(6) 0.0173(6) -0.0074(5) -0.0068(5) 0.0036(4)
C25 0.018(3) 0.012(3) 0.014(3) -0.007(2) -0.003(2) 0.002(2)
C26 0.027(4) 0.047(4) 0.050(5) -0.034(4) -0.013(3) 0.003(3)
C27 0.038(4) 0.028(3) 0.032(4) -0.018(3) -0.011(3) 0.001(3)
C28 0.022(4) 0.033(4) 0.020(3) -0.010(3) -0.003(3) -0.010(3)
C29 0.017(5) 0.094(11) 0.063(9) -0.058(8) -0.003(4) 0.000(4)
C30 0.033(5) 0.046(5) 0.068(6) -0.031(5) -0.036(4) 0.015(4)
C31 0.036(5) 0.045(5) 0.030(4) -0.021(3) -0.019(3) -0.002(4)
C32 0.011(3) 0.030(4) 0.028(4) -0.003(3) -0.004(3) -0.002(3)
C33 0.023(4) 0.017(3) 0.032(4) 0.003(3) -0.011(3) -0.008(2)
C34 0.030(4) 0.024(3) 0.022(3) 0.003(3) -0.011(3) -0.011(3)
C35 0.021(4) 0.035(4) 0.021(3) -0.004(3) 0.008(3) -0.005(3)
C36 0.013(3) 0.036(4) 0.030(4) -0.012(3) 0.000(3) 0.002(3)
C14 0.0224(18) 0.0416(19) 0.038(2) -0.0085(16) -0.0049(15) 0.0042(15)

loop_
_atom_type_symbol
_atom_type_description
_atom_type_scat_dispersion_real
_atom_type_scat_dispersion_imag
_atom_type_scat_source
C C 0.0033 0.0016 'International Tables Vol C Tables 4.2.6.8 and 6.1.1.4'
H H 0.0000 0.0000 'International Tables Vol C Tables 4.2.6.8 and 6.1.1.4'
P P 0.1023 0.0942 'International Tables Vol C Tables 4.2.6.8 and 6.1.1.4'
Cl Cl 0.1484 0.1585 'International Tables Vol C Tables 4.2.6.8 and 6.1.1.4'
Fe Fe 0.3463 0.8444 'International Tables Vol C Tables 4.2.6.8 and 6.1.1.4'
Cu Cu 0.3201 1.2651 'International Tables Vol C Tables 4.2.6.8 and 6.1.1.4'

loop_
_geom_angle_atom_site_label_1
_geom_angle_atom_site_label_2
_geom_angle_atom_site_label_3
_geom_angle
P1 Cu1 Cl2 136.20(3)
P1 Cu1 Cl1 116.23(4)
Cl2 Cu1 Cl1 98.75(5)
P1 Cu1 Cl3 106.69(5)
Cl2 Cu1 Cl3 93.22(4)
Cl1 Cu1 Cl3 97.32(3)
P2 Cu2 Cl4 129.47(3)
P2 Cu2 Cl2 123.86(4)
Cl4 Cu2 Cl2 94.09(3)
P2 Cu2 Cl1 111.58(4)
Cl4 Cu2 Cl1 95.20(4)
Cl2 Cu2 Cl1 94.51(4)
P3 Cu3 Cl3 120.04(4)
P3 Cu3 Cl1 118.95(3)
Cl3 Cu3 Cl1 102.94(3)
P3 Cu3 Cl4 120.78(4)
Cl3 Cu3 Cl4 94.35(4)
Cl1 Cu3 Cl4 94.36(4)
P4 Cu4 Cl3 122.49(4)
P4 Cu4 Cl4 121.52(4)
Cl3 Cu4 Cl4 96.59(4)
P4 Cu4 Cl2 123.46(4)
Cl3 Cu4 Cl2 93.63(4)
Cl4 Cu4 Cl2 91.28(3)
P5 Cu5 Cl7 124.70(3)
P5 Cu5 Cl5 118.79(4)
Cl7 Cu5 Cl5 93.87(3)
P5 Cu5 Cl6 120.42(3)
Cl7 Cu5 Cl6 100.32(3)
Cl5 Cu5 Cl6 91.16(5)
P6 Cu6 Cl5 123.52(3)
P6 Cu6 Cl6 126.83(4)
Cl5 Cu6 Cl6 96.12(5)
P6 Cu6 Cl8 113.08(4)
Cl5 Cu6 Cl8 98.44(3)
Cl6 Cu6 Cl8 91.47(3)
P7 Cu7 Cl7 127.19(3)
P7 Cu7 Cl8 121.39(4)
Cl7 Cu7 Cl8 97.13(5)
P7 Cu7 Cl5 112.99(3)
Cl7 Cu7 Cl5 93.34(3)
Cl8 Cu7 Cl5 98.19(3)
P8 Cu8 Cl8 137.19(3)
P8 Cu8 Cl6 120.89(4)
Cl8 Cu8 Cl6 97.01(3)
P8 Cu8 Cl7 101.75(4)
Cl8 Cu8 Cl7 93.11(5)
Cl6 Cu8 Cl7 95.18(3)
C10 Fe1 C9 38.99(18)
C10 Fe1 C4 106.73(19)
C9 Fe1 C4 116.8(2)
C10 Fe1 C11 39.20(19)
C9 Fe1 C11 66.21(17)
C4 Fe1 C11 126.49(19)
C10 Fe1 C8 67.2(2)
C9 Fe1 C8 40.3(2)
C4 Fe1 C8 150.7(2)
C11 Fe1 C8 68.01(18)
C10 Fe1 C5 116.36(18)
C9 Fe1 C5 149.0(2)
C4 Fe1 C5 41.13(14)
C11 Fe1 C5 106.95(16)
C8 Fe1 C5 168.0(2)
C10 Fe1 C12 68.0(2)
C9 Fe1 C12 68.6(2)
C4 Fe1 C12 165.1(2)
C11 Fe1 C12 40.9(2)
C8 Fe1 C12 41.8(2)
C5 Fe1 C12 127.4(2)
C10 Fe1 C6 149.84(18)
C9 Fe1 C6 170.14(19)
C4 Fe1 C6 68.42(15)
C11 Fe1 C6 118.39(16)
C8 Fe1 C6 131.4(2)
C5 Fe1 C6 40.22(14)
C12 Fe1 C6 108.66(17)
C10 Fe1 C7 167.38(18)
C9 Fe1 C7 131.83(16)
C4 Fe1 C7 68.09(14)
C11 Fe1 C7 153.06(18)
C8 Fe1 C7 111.25(16)
C5 Fe1 C7 67.93(14)
C12 Fe1 C7 119.87(18)
C6 Fe1 C7 40.52(13)
C10 Fe1 C3 128.23(18)
C9 Fe1 C3 109.32(16)
C4 Fe1 C3 40.86(12)
C11 Fe1 C3 164.70(19)
C8 Fe1 C3 118.91(17)
C5 Fe1 C3 68.85(13)
C12 Fe1 C3 153.1(2)
C6 Fe1 C3 68.57(13)
C7 Fe1 C3 40.48(12)
C17 Fe2 C23 129.00(19)
C17 Fe2 C21 118.2(2)
C23 Fe2 C21 67.03(18)
C17 Fe2 C24 167.08(18)
C23 Fe2 C24 40.34(18)
C21 Fe2 C24 67.50(19)
C17 Fe2 C22 108.36(19)
C23 Fe2 C22 39.81(17)
C21 Fe2 C22 40.31(18)
C24 Fe2 C22 67.79(19)
C17 Fe2 C20 150.91(19)
C23 Fe2 C20 67.47(18)
C21 Fe2 C20 39.80(19)
C24 Fe2 C20 40.51(18)
C22 Fe2 C20 67.62(19)
C17 Fe2 C19 68.48(16)
C23 Fe2 C19 119.09(17)
C21 Fe2 C19 166.55(18)
C24 Fe2 C19 108.67(17)
C22 Fe2 C19 151.75(17)
C20 Fe2 C19 129.04(17)
C17 Fe2 C18 40.80(15)
C23 Fe2 C18 109.18(18)
C21 Fe2 C18 151.73(19)
C24 Fe2 C18 129.00(17)
C22 Fe2 C18 118.39(19)
C20 Fe2 C18 167.18(18)
C19 Fe2 C18 40.61(14)
C17 Fe2 C16 40.87(15)
C23 Fe2 C16 167.09(18)
C21 Fe2 C16 108.86(17)
C24 Fe2 C16 151.01(18)
C22 Fe2 C16 129.23(17)
C20 Fe2 C16 117.89(17)
C19 Fe2 C16 67.80(15)
C18 Fe2 C16 68.22(15)
C17 Fe2 C15 68.39(16)
C23 Fe2 C15 152.01(17)
C21 Fe2 C15 128.74(16)
C24 Fe2 C15 118.23(17)
C22 Fe2 C15 166.69(16)
C20 Fe2 C15 108.52(16)
C19 Fe2 C15 40.46(14)
C18 Fe2 C15 68.22(15)
C16 Fe2 C15 40.07(14)
C44 Fe4 C42 161.17(15)
C44 Fe4 C40 106.72(13)
C42 Fe4 C40 68.17(12)
C44 Fe4 C41 123.96(15)
C42 Fe4 C41 40.47(14)
C40 Fe4 C41 40.74(12)
C44 Fe4 C45 40.67(14)
C42 Fe4 C45 124.71(14)
C40 Fe4 C45 119.70(14)
C41 Fe4 C45 106.53(15)
C44 Fe4 C48 40.42(14)
C42 Fe4 C48 157.18(14)
C40 Fe4 C48 124.99(13)
C41 Fe4 C48 161.31(14)
C45 Fe4 C48 68.07(15)
C44 Fe4 C43 156.09(13)
C42 Fe4 C43 40.78(13)
C40 Fe4 C43 68.45(12)
C41 Fe4 C43 68.60(14)
C45 Fe4 C43 162.33(13)
C48 Fe4 C43 121.89(14)
C44 Fe4 C46 68.21(13)
C42 Fe4 C46 108.21(13)
C40 Fe4 C46 154.77(15)
C41 Fe4 C46 120.15(15)
C45 Fe4 C46 40.34(14)
C48 Fe4 C46 68.13(14)
C43 Fe4 C46 126.17(13)
C44 Fe4 C47 68.38(14)
C42 Fe4 C47 121.72(14)
C40 Fe4 C47 162.85(14)
C41 Fe4 C47 155.64(14)
C45 Fe4 C47 68.06(16)
C48 Fe4 C47 40.82(14)
C43 Fe4 C47 108.95(14)
C46 Fe4 C47 40.39(16)
C44 Fe4 C39 120.29(12)
C42 Fe4 C39 68.50(12)
C40 Fe4 C39 40.74(12)
C41 Fe4 C39 68.72(12)
C45 Fe4 C39 155.01(13)
C48 Fe4 C39 108.16(12)
C43 Fe4 C39 40.79(11)
C46 Fe4 C39 163.33(14)
C47 Fe4 C39 126.28(14)
C54 Fe5 C53 40.86(13)
C54 Fe5 C57 156.42(13)
C53 Fe5 C57 121.71(13)
C54 Fe5 C56 160.08(14)
C53 Fe5 C56 158.51(13)
C57 Fe5 C56 40.77(12)
C54 Fe5 C58 119.92(13)
C53 Fe5 C58 106.34(13)
C57 Fe5 C58 40.77(12)
C56 Fe5 C58 68.38(12)
C54 Fe5 C55 40.79(12)
C53 Fe5 C55 68.77(13)
C57 Fe5 C55 161.99(12)
C56 Fe5 C55 124.73(13)
C58 Fe5 C55 155.59(12)
C54 Fe5 C59 105.79(13)
C53 Fe5 C59 122.37(13)
C57 Fe5 C59 68.15(12)
C56 Fe5 C59 67.94(13)
C58 Fe5 C59 40.36(13)
C55 Fe5 C59 120.66(13)
C54 Fe5 C52 68.57(13)
C53 Fe5 C52 40.97(12)
C57 Fe5 C52 108.92(12)
C56 Fe5 C52 123.66(12)
C58 Fe5 C52 124.50(12)
C55 Fe5 C52 68.39(13)
C59 Fe5 C52 160.02(13)
C54 Fe5 C60 122.93(14)
C53 Fe5 C60 159.10(13)
C57 Fe5 C60 68.16(13)
C56 Fe5 C60 40.19(13)
C58 Fe5 C60 68.15(13)
C55 Fe5 C60 107.44(14)
C59 Fe5 C60 40.51(13)
C52 Fe5 C60 158.54(13)
C54 Fe5 C51 68.82(12)
C53 Fe5 C51 68.95(12)
C57 Fe5 C51 125.53(12)
C56 Fe5 C51 109.16(12)
C58 Fe5 C51 161.70(12)
C55 Fe5 C51 40.88(12)
C59 Fe5 C51 157.12(13)
C52 Fe5 C51 40.59(11)
C60 Fe5 C51 122.51(13)
C65 Fe6 C64 40.65(12)
C65 Fe6 C68 154.70(15)
C64 Fe6 C68 120.44(16)
C65 Fe6 C69 119.15(14)
C64 Fe6 C69 106.43(14)
C68 Fe6 C69 40.60(14)
C65 Fe6 C70 105.54(15)
C64 Fe6 C70 123.15(13)
C68 Fe6 C70 68.84(16)
C69 Fe6 C70 40.85(15)
C65 Fe6 C66 40.70(13)
C64 Fe6 C66 68.62(13)
C68 Fe6 C66 163.66(14)
C69 Fe6 C66 154.30(14)
C70 Fe6 C66 119.29(15)
C65 Fe6 C63 68.94(12)
C64 Fe6 C63 41.17(11)
C68 Fe6 C63 108.01(15)
C69 Fe6 C63 124.81(14)
C70 Fe6 C63 161.16(13)
C66 Fe6 C63 69.02(13)
C65 Fe6 C72 162.20(18)
C64 Fe6 C72 156.53(17)
C68 Fe6 C72 40.72(17)
C69 Fe6 C72 68.30(16)
C70 Fe6 C72 68.76(16)
C66 Fe6 C72 126.13(17)
C63 Fe6 C72 121.79(15)
C65 Fe6 C67 68.10(13)
C64 Fe6 C67 68.23(13)
C68 Fe6 C67 126.89(14)
C69 Fe6 C67 162.96(14)
C70 Fe6 C67 155.69(14)
C66 Fe6 C67 40.63(13)
C63 Fe6 C67 40.64(12)
C72 Fe6 C67 109.75(15)
C65 Fe6 C71 123.98(17)
C64 Fe6 C71 160.63(15)
C68 Fe6 C71 68.86(19)
C69 Fe6 C71 68.71(16)
C70 Fe6 C71 41.06(14)
C66 Fe6 C71 107.16(17)
C63 Fe6 C71 156.78(13)
C72 Fe6 C71 40.85(18)
C67 Fe6 C71 121.70(14)
C84 Fe7 C78 124.56(14)
C84 Fe7 C83 41.16(14)
C78 Fe7 C83 107.08(13)
C84 Fe7 C77 161.91(13)
C78 Fe7 C77 40.56(13)
C83 Fe7 C77 124.89(13)
C84 Fe7 C82 69.03(15)
C78 Fe7 C82 120.27(13)
C83 Fe7 C82 40.68(15)
C77 Fe7 C82 107.65(13)
C84 Fe7 C80 40.56(12)
C78 Fe7 C80 161.77(14)
C83 Fe7 C80 68.45(13)
C77 Fe7 C80 156.38(13)
C82 Fe7 C80 68.65(13)
C84 Fe7 C81 68.70(14)
C78 Fe7 C81 155.75(13)
C83 Fe7 C81 68.41(13)
C77 Fe7 C81 121.15(14)
C82 Fe7 C81 40.75(13)
C80 Fe7 C81 40.80(13)
C84 Fe7 C76 156.08(13)
C78 Fe7 C76 68.51(13)
C83 Fe7 C76 161.51(15)
C77 Fe7 C76 40.29(12)
C82 Fe7 C76 124.74(14)
C80 Fe7 C76 121.34(13)
C81 Fe7 C76 107.80(13)
C84 Fe7 C79 107.84(15)
C78 Fe7 C79 40.97(12)
C83 Fe7 C79 121.58(15)
C77 Fe7 C79 67.67(13)
C82 Fe7 C79 156.41(13)
C80 Fe7 C79 125.08(13)
C81 Fe7 C79 161.76(12)
C76 Fe7 C79 67.65(14)
C84 Fe7 C75 121.37(14)
C78 Fe7 C75 68.79(12)
C83 Fe7 C75 157.10(15)
C77 Fe7 C75 67.48(12)
C82 Fe7 C75 161.11(14)
C80 Fe7 C75 108.04(12)
C81 Fe7 C75 124.69(12)
C76 Fe7 C75 39.84(13)
C79 Fe7 C75 40.60(12)
C90 Fe8 C96 124.48(14)
C90 Fe8 C89 40.71(13)
C96 Fe8 C89 162.06(14)
C90 Fe8 C93 157.70(13)
C96 Fe8 C93 67.85(14)
C89 Fe8 C93 122.46(13)
C90 Fe8 C94 122.76(13)
C96 Fe8 C94 67.62(16)
C89 Fe8 C94 109.75(14)
C93 Fe8 C94 40.10(13)
C90 Fe8 C92 160.71(14)
C96 Fe8 C92 40.55(13)
C89 Fe8 C92 156.56(13)
C93 Fe8 C92 40.31(13)
C94 Fe8 C92 67.62(13)
C90 Fe8 C95 108.59(14)
C96 Fe8 C95 40.57(16)
C89 Fe8 C95 126.03(15)
C93 Fe8 C95 67.45(14)
C94 Fe8 C95 39.83(16)
C92 Fe8 C95 67.95(14)
C90 Fe8 C88 68.09(12)
C96 Fe8 C88 155.48(14)
C89 Fe8 C88 40.42(12)
C93 Fe8 C88 108.73(13)
C94 Fe8 C88 126.45(14)
C92 Fe8 C88 120.94(12)
C95 Fe8 C88 162.67(15)
C90 Fe8 C91 40.61(12)
C96 Fe8 C91 106.73(14)
C89 Fe8 C91 68.33(13)
C93 Fe8 C91 160.64(13)
C94 Fe8 C91 156.94(13)
C92 Fe8 C91 123.59(13)
C95 Fe8 C91 121.37(15)
C88 Fe8 C91 68.01(12)
C90 Fe8 C87 68.26(12)
C96 Fe8 C87 120.02(15)
C89 Fe8 C87 68.22(12)
C93 Fe8 C87 124.62(12)
C94 Fe8 C87 161.94(14)
C92 Fe8 C87 106.68(12)
C95 Fe8 C87 155.86(16)
C88 Fe8 C87 40.40(11)
C91 Fe8 C87 40.54(11)
C108 Fe9 C104 40.94(12)
C108 Fe9 C101 156.29(12)
C104 Fe9 C101 161.56(12)
C108 Fe9 C102 120.42(12)
C104 Fe9 C102 156.13(13)
C101 Fe9 C102 40.86(11)
C108 Fe9 C107 40.87(13)
C104 Fe9 C107 68.73(13)
C101 Fe9 C107 121.13(13)
C102 Fe9 C107 106.91(12)
C108 Fe9 C100 161.15(12)
C104 Fe9 C100 124.56(12)
C101 Fe9 C100 40.74(11)
C102 Fe9 C100 68.68(12)
C107 Fe9 C100 156.89(13)
C108 Fe9 C105 68.45(12)
C104 Fe9 C105 40.51(12)
C101 Fe9 C105 125.11(12)
C102 Fe9 C105 161.66(13)
C107 Fe9 C105 68.41(13)
C100 Fe9 C105 108.25(12)
C108 Fe9 C106 68.68(13)
C104 Fe9 C106 68.61(13)
C101 Fe9 C106 107.78(13)
C102 Fe9 C106 124.31(13)
C107 Fe9 C106 40.71(12)
C100 Fe9 C106 121.76(12)
C105 Fe9 C106 40.72(12)
C108 Fe9 C103 106.94(12)
C104 Fe9 C103 121.08(13)
C101 Fe9 C103 68.32(12)
C102 Fe9 C103 40.57(12)
C107 Fe9 C103 123.96(12)
C100 Fe9 C103 68.34(11)
C105 Fe9 C103 156.73(12)
C106 Fe9 C103 160.89(12)
C108 Fe9 C99 123.82(12)
C104 Fe9 C99 107.22(12)
C101 Fe9 C99 68.68(12)
C102 Fe9 C99 68.73(12)
C107 Fe9 C99 160.70(12)
C100 Fe9 C99 40.81(11)
C105 Fe9 C99 121.58(12)
C106 Fe9 C99 157.13(12)
C103 Fe9 C99 40.70(11)
C113 Fe10 C114 40.67(19)
C113 Fe10 C116 155.31(18)
C114 Fe10 C116 161.75(19)
C113 Fe10 C117 163.69(18)
C114 Fe10 C117 124.53(19)
C116 Fe10 C117 40.79(14)
C113 Fe10 C115 67.72(18)
C114 Fe10 C115 40.37(15)
C116 Fe10 C115 124.50(16)
C117 Fe10 C115 105.08(16)
C113 Fe10 C112 40.82(15)
C114 Fe10 C112 68.91(18)
C116 Fe10 C112 119.20(15)
C117 Fe10 C112 151.99(14)
C115 Fe10 C112 68.25(15)
C113 Fe10 C111 68.33(13)
C114 Fe10 C111 68.95(13)
C116 Fe10 C111 105.82(13)
C117 Fe10 C111 116.57(14)
C115 Fe10 C111 40.99(12)
C112 Fe10 C111 40.52(12)
C113 Fe10 C118 127.85(15)
C114 Fe10 C118 106.96(16)
C116 Fe10 C118 68.84(14)
C117 Fe10 C118 41.08(14)
C115 Fe10 C118 117.60(15)
C112 Fe10 C118 166.39(14)
C111 Fe10 C118 151.53(13)
C113 Fe10 C120 122.49(18)
C114 Fe10 C120 155.86(16)
C116 Fe10 C120 40.73(14)
C117 Fe10 C120 68.38(15)
C115 Fe10 C120 163.32(14)
C112 Fe10 C120 109.87(15)
C111 Fe10 C120 126.80(13)
C118 Fe10 C120 68.26(13)
C113 Fe10 C119 110.96(15)
C114 Fe10 C119 120.44(14)
C116 Fe10 C119 68.58(14)
C117 Fe10 C119 68.36(14)
C115 Fe10 C119 152.94(13)
C112 Fe10 C119 129.69(14)
C111 Fe10 C119 165.79(12)
C118 Fe10 C119 40.24(13)
C120 Fe10 C119 40.66(13)
C130 Fe11 C131 40.5(2)
C130 Fe11 C132 67.39(19)
C131 Fe11 C132 39.98(16)
C130 Fe11 C127 118.61(16)
C131 Fe11 C127 104.75(17)
C132 Fe11 C127 123.27(16)
C130 Fe11 C126 153.6(2)
C131 Fe11 C126 118.6(2)
C132 Fe11 C126 107.24(17)
C127 Fe11 C126 40.97(13)
C130 Fe11 C123 106.76(14)
C131 Fe11 C123 122.98(14)
C132 Fe11 C123 159.68(14)
C127 Fe11 C123 40.79(12)
C126 Fe11 C123 68.81(13)
C130 Fe11 C128 67.15(16)
C131 Fe11 C128 67.85(16)
C132 Fe11 C128 40.75(15)
C127 Fe11 C128 162.04(15)
C126 Fe11 C128 126.77(15)
C123 Fe11 C128 156.95(15)
C130 Fe11 C125 164.5(2)
C131 Fe11 C125 154.5(2)
C132 Fe11 C125 122.10(16)
C127 Fe11 C125 68.17(14)
C126 Fe11 C125 40.13(14)
C123 Fe11 C125 68.56(12)
C128 Fe11 C125 111.03(14)
C130 Fe11 C124 126.50(18)
C131 Fe11 C124 161.57(15)
C132 Fe11 C124 158.01(13)
C127 Fe11 C124 68.23(13)
C126 Fe11 C124 68.07(13)
C123 Fe11 C124 40.75(11)
C128 Fe11 C124 123.70(14)
C125 Fe11 C124 40.54(12)
C130 Fe11 C129 41.00(19)
C131 Fe11 C129 69.1(2)
C132 Fe11 C129 68.56(18)
C127 Fe11 C129 154.69(14)
C126 Fe11 C129 163.63(16)
C123 Fe11 C129 120.73(14)
C128 Fe11 C129 39.98(16)
C125 Fe11 C129 127.60(17)
C124 Fe11 C129 109.53(16)
C137 Fe12 C136 40.87(12)
C137 Fe12 C138 40.34(13)
C136 Fe12 C138 68.34(13)
C137 Fe12 C140 152.83(14)
C136 Fe12 C140 118.52(14)
C138 Fe12 C140 165.41(14)
C137 Fe12 C141 118.83(14)
C136 Fe12 C141 107.22(13)
C138 Fe12 C141 153.10(14)
C140 Fe12 C141 40.45(14)
C137 Fe12 C143 127.18(16)
C136 Fe12 C143 164.15(15)
C138 Fe12 C143 109.14(15)
C140 Fe12 C143 67.93(16)
C141 Fe12 C143 67.51(15)
C137 Fe12 C139 67.91(13)
C136 Fe12 C139 68.12(12)
C138 Fe12 C139 40.41(12)
C140 Fe12 C139 127.67(13)
C141 Fe12 C139 164.68(13)
C143 Fe12 C139 120.85(14)
C137 Fe12 C142 107.89(15)
C136 Fe12 C142 126.30(14)
C138 Fe12 C142 119.91(15)
C140 Fe12 C142 67.80(15)
C141 Fe12 C142 40.00(14)
C143 Fe12 C142 40.21(15)
C139 Fe12 C142 154.40(14)
C137 Fe12 C135 68.63(13)
C136 Fe12 C135 40.66(11)
C138 Fe12 C135 68.63(12)
C140 Fe12 C135 107.47(13)
C141 Fe12 C135 126.30(13)
C143 Fe12 C135 154.45(14)
C139 Fe12 C135 40.79(11)
C142 Fe12 C135 163.49(14)
C137 Fe12 C144 165.20(14)
C136 Fe12 C144 153.07(14)
C138 Fe12 C144 128.23(14)
C140 Fe12 C144 40.34(14)
C141 Fe12 C144 67.78(14)
C143 Fe12 C144 40.59(16)
C139 Fe12 C144 109.33(13)
C142 Fe12 C144 67.90(15)
C135 Fe12 C144 119.52(13)
C154 Fe13 C151 155.35(15)
C154 Fe13 C153 41.05(16)
C151 Fe13 C153 162.05(15)
C154 Fe13 C150 120.03(14)
C151 Fe13 C150 40.67(12)
C153 Fe13 C150 156.26(16)
C154 Fe13 C149 106.76(14)
C151 Fe13 C149 68.53(13)
C153 Fe13 C149 121.46(15)
C150 Fe13 C149 40.65(14)
C154 Fe13 C148 124.90(14)
C151 Fe13 C148 68.36(13)
C153 Fe13 C148 108.43(14)
C150 Fe13 C148 68.47(13)
C149 Fe13 C148 40.98(12)
C154 Fe13 C155 40.22(15)
C151 Fe13 C155 120.80(15)
C153 Fe13 C155 68.12(15)
C150 Fe13 C155 106.70(14)
C149 Fe13 C155 123.48(13)
C148 Fe13 C155 160.94(13)
C154 Fe13 C156 67.81(15)
C151 Fe13 C156 107.88(14)
C153 Fe13 C156 67.99(16)
C150 Fe13 C156 123.90(15)
C149 Fe13 C156 160.00(14)
C148 Fe13 C156 157.78(13)
C155 Fe13 C156 40.10(14)
C154 Fe13 C152 68.39(15)
C151 Fe13 C152 125.06(14)
C153 Fe13 C152 40.61(16)
C150 Fe13 C152 160.92(15)
C149 Fe13 C152 157.67(15)
C148 Fe13 C152 122.68(13)
C155 Fe13 C152 67.78(14)
C156 Fe13 C152 40.27(14)
C154 Fe13 C147 161.84(15)
C151 Fe13 C147 41.07(12)
C153 Fe13 C147 125.12(14)
C150 Fe13 C147 68.75(12)
C149 Fe13 C147 68.70(12)
C148 Fe13 C147 40.36(11)
C155 Fe13 C147 156.92(14)
C156 Fe13 C147 122.40(13)
C152 Fe13 C147 108.72(12)
C163 Fe14 C162 40.99(13)
C163 Fe14 C167 128.34(17)
C162 Fe14 C167 108.89(16)
C163 Fe14 C168 107.70(15)
C162 Fe14 C168 118.79(16)
C167 Fe14 C168 40.52(14)
C163 Fe14 C166 167.24(16)
C162 Fe14 C166 129.44(14)
C167 Fe14 C166 40.70(17)
C168 Fe14 C166 67.95(16)
C163 Fe14 C165 150.36(14)
C162 Fe14 C165 167.34(13)
C167 Fe14 C165 68.40(18)
C168 Fe14 C165 67.80(17)
C166 Fe14 C165 40.60(15)
C163 Fe14 C164 116.98(14)
C162 Fe14 C164 151.40(14)
C167 Fe14 C164 68.25(15)
C168 Fe14 C164 40.26(16)
C166 Fe14 C164 68.07(14)
C165 Fe14 C164 40.36(14)
C163 Fe14 C159 40.89(12)
C162 Fe14 C159 69.25(13)
C167 Fe14 C159 165.30(14)
C168 Fe14 C159 126.58(13)
C166 Fe14 C159 151.35(16)
C165 Fe14 C159 116.65(15)
C164 Fe14 C159 106.01(13)
C163 Fe14 C161 68.31(13)
C162 Fe14 C161 40.32(12)
C167 Fe14 C161 119.53(14)
C168 Fe14 C161 152.73(15)
C166 Fe14 C161 109.67(13)
C165 Fe14 C161 129.24(14)
C164 Fe14 C161 166.30(15)
C159 Fe14 C161 69.13(12)
C163 Fe14 C160 68.16(12)
C162 Fe14 C160 68.42(13)
C167 Fe14 C160 153.27(14)
C168 Fe14 C160 164.77(13)
C166 Fe14 C160 119.20(15)
C165 Fe14 C160 108.07(15)
C164 Fe14 C160 127.24(14)
C159 Fe14 C160 40.80(11)
C161 Fe14 C160 40.97(12)
C177 Fe15 C178 40.3(2)
C177 Fe15 C179 66.7(2)
C178 Fe15 C179 38.5(2)
C177 Fe15 C180 67.83(15)
C178 Fe15 C180 66.2(2)
C179 Fe15 C180 39.42(19)
C177 Fe15 C176 41.68(16)
C178 Fe15 C176 68.81(17)
C179 Fe15 C176 68.21(18)
C180 Fe15 C176 41.12(17)
C177 Fe15 C172 107.09(15)
C178 Fe15 C172 125.2(2)
C179 Fe15 C172 160.80(19)
C180 Fe15 C172 157.30(17)
C176 Fe15 C172 120.16(15)
C177 Fe15 C174 153.73(17)
C178 Fe15 C174 119.69(17)
C179 Fe15 C174 108.62(17)
C180 Fe15 C174 126.12(15)
C176 Fe15 C174 163.23(16)
C172 Fe15 C174 68.43(12)
C177 Fe15 C175 163.40(19)
C178 Fe15 C175 155.3(2)
C179 Fe15 C175 122.92(18)
C180 Fe15 C175 109.99(14)
C176 Fe15 C175 125.67(14)
C172 Fe15 C175 68.18(12)
C174 Fe15 C175 41.07(12)
C177 Fe15 C171 125.44(18)
C178 Fe15 C171 162.4(2)
C179 Fe15 C171 157.7(2)
C180 Fe15 C171 122.89(15)
C176 Fe15 C171 107.26(13)
C172 Fe15 C171 40.72(11)
C174 Fe15 C171 69.05(12)
C175 Fe15 C171 40.73(11)
C177 Fe15 C173 119.03(14)
C178 Fe15 C173 106.84(17)
C179 Fe15 C173 124.53(18)
C180 Fe15 C173 161.32(17)
C176 Fe15 C173 154.98(16)
C172 Fe15 C173 40.93(12)
C174 Fe15 C173 40.53(12)
C175 Fe15 C173 68.58(12)
C171 Fe15 C173 69.04(12)
C189 Fe16 C190 40.77(16)
C189 Fe16 C188 40.10(15)
C190 Fe16 C188 67.74(15)
C189 Fe16 C187 151.77(15)
C190 Fe16 C187 166.41(16)
C188 Fe16 C187 119.13(15)
C189 Fe16 C186 165.51(17)
C190 Fe16 C186 128.09(16)
C188 Fe16 C186 153.48(17)
C187 Fe16 C186 40.87(14)
C189 Fe16 C184 106.80(16)
C190 Fe16 C184 117.93(16)
C188 Fe16 C184 126.93(14)
C187 Fe16 C184 68.59(15)
C186 Fe16 C184 68.54(15)
C189 Fe16 C183 117.19(14)
C190 Fe16 C183 151.31(16)
C188 Fe16 C183 107.68(13)
C187 Fe16 C183 41.03(12)
C186 Fe16 C183 68.86(13)
C184 Fe16 C183 40.64(13)
C189 Fe16 C185 127.01(17)
C190 Fe16 C185 107.75(16)
C188 Fe16 C185 164.62(16)
C187 Fe16 C185 68.70(15)
C186 Fe16 C185 40.69(16)
C184 Fe16 C185 40.84(13)
C183 Fe16 C185 68.77(13)
C189 Fe16 C191 68.36(16)
C190 Fe16 C191 40.66(17)
C188 Fe16 C191 67.69(14)
C187 Fe16 C191 128.56(16)
C186 Fe16 C191 109.05(14)
C184 Fe16 C191 152.58(15)
C183 Fe16 C191 166.13(15)
C185 Fe16 C191 119.22(15)
C189 Fe16 C192 67.70(16)
C190 Fe16 C192 67.82(17)
C188 Fe16 C192 40.02(14)
C187 Fe16 C192 109.14(16)
C186 Fe16 C192 120.23(16)
C184 Fe16 C192 164.90(14)
C183 Fe16 C192 127.95(14)
C185 Fe16 C192 153.60(15)
C191 Fe16 C192 40.27(15)
C196 Fe17 C200 124.55(13)
C196 Fe17 C201 160.68(13)
C200 Fe17 C201 40.51(13)
C196 Fe17 C197 40.76(11)
C200 Fe17 C197 160.16(13)
C201 Fe17 C197 157.26(13)
C196 Fe17 C198 68.81(12)
C200 Fe17 C198 158.38(13)
C201 Fe17 C198 121.60(13)
C197 Fe17 C198 40.80(11)
C196 Fe17 C204 108.20(12)
C200 Fe17 C204 40.50(13)
C201 Fe17 C204 68.27(13)
C197 Fe17 C204 123.19(13)
C198 Fe17 C204 158.66(12)
C196 Fe17 C203 122.27(12)
C200 Fe17 C203 68.20(12)
C201 Fe17 C203 68.30(12)
C197 Fe17 C203 106.57(12)
C198 Fe17 C203 121.74(12)
C204 Fe17 C203 40.67(12)
C196 Fe17 C202 157.47(12)
C200 Fe17 C202 68.13(13)
C201 Fe17 C202 40.65(12)
C197 Fe17 C202 121.16(12)
C198 Fe17 C202 106.03(12)
C204 Fe17 C202 68.20(12)
C203 Fe17 C202 40.46(12)
C196 Fe17 C199 68.39(11)
C200 Fe17 C199 123.58(12)
C201 Fe17 C199 107.88(12)
C197 Fe17 C199 68.31(11)
C198 Fe17 C199 40.78(11)
C204 Fe17 C199 159.53(12)
C203 Fe17 C199 158.48(12)
C202 Fe17 C199 122.87(12)
C196 Fe17 C195 41.04(10)
C200 Fe17 C195 109.07(12)
C201 Fe17 C195 123.92(11)
C197 Fe17 C195 68.64(11)
C198 Fe17 C195 68.66(11)
C204 Fe17 C195 123.86(12)
C203 Fe17 C195 159.27(11)
C202 Fe17 C195 159.41(11)
C199 Fe17 C195 40.34(11)
C207 Fe18 C208 40.74(11)
C207 Fe18 C213 120.97(13)
C208 Fe18 C213 104.39(14)
C207 Fe18 C212 104.83(13)
C208 Fe18 C212 118.25(14)
C213 Fe18 C212 40.71(15)
C207 Fe18 C214 158.53(12)
C208 Fe18 C214 123.22(13)
C213 Fe18 C214 40.56(13)
C212 Fe18 C214 68.05(14)
C207 Fe18 C211 40.89(11)
C208 Fe18 C211 68.37(12)
C213 Fe18 C211 159.04(13)
C212 Fe18 C211 123.91(14)
C214 Fe18 C211 159.61(12)
C207 Fe18 C216 120.52(13)
C208 Fe18 C216 154.75(14)
C213 Fe18 C216 68.80(16)
C212 Fe18 C216 40.90(16)
C214 Fe18 C216 68.20(14)
C211 Fe18 C216 108.89(14)
C207 Fe18 C215 157.42(13)
C208 Fe18 C215 161.67(13)
C213 Fe18 C215 68.59(14)
C212 Fe18 C215 68.18(14)
C214 Fe18 C215 40.70(13)
C211 Fe18 C215 124.02(12)
C216 Fe18 C215 40.29(14)
C207 Fe18 C210 68.94(12)
C208 Fe18 C210 68.47(12)
C213 Fe18 C210 156.68(14)
C212 Fe18 C210 162.37(15)
C214 Fe18 C210 123.61(13)
C211 Fe18 C210 40.85(11)
C216 Fe18 C210 126.94(14)
C215 Fe18 C210 110.93(13)
C207 Fe18 C209 69.02(12)
C208 Fe18 C209 41.00(12)
C213 Fe18 C209 119.69(14)
C212 Fe18 C209 154.34(15)
C214 Fe18 C209 108.14(13)
C211 Fe18 C209 68.55(12)
C216 Fe18 C209 163.44(14)
C215 Fe18 C209 126.54(13)
C210 Fe18 C209 40.53(11)
C220 Fe19 C224 123.04(13)
C220 Fe19 C225 105.26(12)
C224 Fe19 C225 40.71(13)
C220 Fe19 C221 40.87(12)
C224 Fe19 C221 159.82(13)
C225 Fe19 C221 122.93(13)
C220 Fe19 C226 119.44(12)
C224 Fe19 C226 68.25(12)
C225 Fe19 C226 40.56(12)
C221 Fe19 C226 106.83(13)
C220 Fe19 C223 68.38(12)
C224 Fe19 C223 122.17(13)
C225 Fe19 C223 156.14(12)
C221 Fe19 C223 68.17(13)
C226 Fe19 C223 162.72(12)
C220 Fe19 C219 40.87(11)
C224 Fe19 C219 106.70(12)
C225 Fe19 C219 119.30(12)
C221 Fe19 C219 68.85(12)
C226 Fe19 C219 154.53(12)
C223 Fe19 C219 40.92(11)
C220 Fe19 C228 161.02(13)
C224 Fe19 C228 40.71(13)
C225 Fe19 C228 68.43(13)
C221 Fe19 C228 157.53(13)
C226 Fe19 C228 68.17(12)
C223 Fe19 C228 109.73(12)
C219 Fe19 C228 125.25(12)
C220 Fe19 C222 68.19(12)
C224 Fe19 C222 158.32(13)
C225 Fe19 C222 160.34(13)
C221 Fe19 C222 40.19(12)
C226 Fe19 C222 125.11(12)
C223 Fe19 C222 40.60(12)
C219 Fe19 C222 68.69(12)
C228 Fe19 C222 123.54(13)
C220 Fe19 C227 155.42(12)
C224 Fe19 C227 68.36(12)
C225 Fe19 C227 68.21(12)
C221 Fe19 C227 121.41(12)
C226 Fe19 C227 40.32(12)
C223 Fe19 C227 126.94(12)
C219 Fe19 C227 163.15(12)
C228 Fe19 C227 40.67(12)
C222 Fe19 C227 109.58(12)
C233 Fe20 C232 40.97(11)
C233 Fe20 C234 40.55(13)
C232 Fe20 C234 68.76(12)
C233 Fe20 C238 121.37(12)
C232 Fe20 C238 107.28(12)
C234 Fe20 C238 156.58(13)
C233 Fe20 C240 161.83(13)
C232 Fe20 C240 155.83(12)
C234 Fe20 C240 124.95(13)
C238 Fe20 C240 68.17(12)
C233 Fe20 C235 68.29(12)
C232 Fe20 C235 68.46(12)
C234 Fe20 C235 40.82(12)
C238 Fe20 C235 161.13(12)
C240 Fe20 C235 107.74(12)
C233 Fe20 C239 156.25(13)
C232 Fe20 C239 120.45(12)
C234 Fe20 C239 161.61(12)
C238 Fe20 C239 40.52(11)
C240 Fe20 C239 40.63(12)
C235 Fe20 C239 124.47(12)
C233 Fe20 C237 108.03(12)
C232 Fe20 C237 124.94(12)
C234 Fe20 C237 121.26(13)
C238 Fe20 C237 40.83(12)
C240 Fe20 C237 68.12(12)
C235 Fe20 C237 156.55(13)
C239 Fe20 C237 68.41(12)
C233 Fe20 C236 125.16(12)
C232 Fe20 C236 161.99(12)
C234 Fe20 C236 107.92(13)
C238 Fe20 C236 68.31(12)
C240 Fe20 C236 40.50(12)
C235 Fe20 C236 121.39(12)
C239 Fe20 C236 68.35(12)
C237 Fe20 C236 40.45(12)
C233 Fe20 C231 69.02(11)
C232 Fe20 C231 41.07(11)
C234 Fe20 C231 69.06(12)
C238 Fe20 C231 124.05(12)
C240 Fe20 C231 120.37(12)
C235 Fe20 C231 40.75(11)
C239 Fe20 C231 106.58(11)
C237 Fe20 C231 161.64(12)
C236 Fe20 C231 155.92(12)
C243 Fe21 C248 104.93(12)
C243 Fe21 C246 68.91(12)
C248 Fe21 C246 164.06(16)
C243 Fe21 C247 40.64(12)
C248 Fe21 C247 124.87(14)
C246 Fe21 C247 41.13(14)
C243 Fe21 C244 41.04(12)
C248 Fe21 C244 117.34(14)
C246 Fe21 C244 68.30(14)
C247 Fe21 C244 68.42(14)
C243 Fe21 C249 117.51(12)
C248 Fe21 C249 40.93(13)
C246 Fe21 C249 127.65(15)
C247 Fe21 C249 107.29(14)
C244 Fe21 C249 152.05(13)
C243 Fe21 C252 124.05(13)
C248 Fe21 C252 40.54(14)
C246 Fe21 C252 155.00(16)
C247 Fe21 C252 161.71(14)
C244 Fe21 C252 106.34(15)
C249 Fe21 C252 68.65(14)
C243 Fe21 C251 162.57(14)
C248 Fe21 C251 68.00(13)
C246 Fe21 C251 122.01(14)
C247 Fe21 C251 156.34(14)
C244 Fe21 C251 126.60(15)
C249 Fe21 C251 68.33(14)
C252 Fe21 C251 40.43(14)
C243 Fe21 C245 68.96(13)
C248 Fe21 C245 152.65(15)
C246 Fe21 C245 40.50(16)
C247 Fe21 C245 68.66(15)
C244 Fe21 C245 40.65(13)
C249 Fe21 C245 165.74(14)
C252 Fe21 C245 119.56(16)
C251 Fe21 C245 109.55(15)
C243 Fe21 C250 153.20(14)
C248 Fe21 C250 68.25(13)
C246 Fe21 C250 110.24(14)
C247 Fe21 C250 120.75(14)
C244 Fe21 C250 165.41(13)
C249 Fe21 C250 40.39(13)
C252 Fe21 C250 68.49(15)
C251 Fe21 C250 40.83(15)
C245 Fe21 C250 128.89(14)
C262 Fe22 C258 118.70(15)
C262 Fe22 C257 106.33(15)
C258 Fe22 C257 40.80(14)
C262 Fe22 C263 40.47(14)
C258 Fe22 C263 152.85(14)
C257 Fe22 C263 118.33(15)
C262 Fe22 C256 125.13(14)
C258 Fe22 C256 68.82(15)
C257 Fe22 C256 40.93(13)
C263 Fe22 C256 106.90(15)
C262 Fe22 C259 154.03(14)
C258 Fe22 C259 40.76(12)
C257 Fe22 C259 68.53(13)
C263 Fe22 C259 164.70(13)
C256 Fe22 C259 68.60(13)
C262 Fe22 C261 40.56(14)
C258 Fe22 C261 107.20(15)
C257 Fe22 C261 125.10(15)
C263 Fe22 C261 68.42(15)
C256 Fe22 C261 162.50(13)
C259 Fe22 C261 120.27(13)
C262 Fe22 C255 163.20(13)
C258 Fe22 C255 68.90(13)
C257 Fe22 C255 68.88(13)
C263 Fe22 C255 126.38(13)
C256 Fe22 C255 40.92(12)
C259 Fe22 C255 40.82(12)
C261 Fe22 C255 155.20(13)
C262 Fe22 C264 68.02(14)
C258 Fe22 C264 164.58(14)
C257 Fe22 C264 153.94(15)
C263 Fe22 C264 40.78(14)
C256 Fe22 C264 120.11(14)
C259 Fe22 C264 127.69(13)
C261 Fe22 C264 68.12(14)
C255 Fe22 C264 108.78(13)
C262 Fe22 C260 67.83(14)
C258 Fe22 C260 126.97(14)
C257 Fe22 C260 163.38(14)
C263 Fe22 C260 68.08(14)
C256 Fe22 C260 155.12(13)
C259 Fe22 C260 109.47(13)
C261 Fe22 C260 40.49(13)
C255 Fe22 C260 121.16(12)
C264 Fe22 C260 40.14(14)
C270 Fe23 C275 122.66(15)
C270 Fe23 C272 156.75(15)
C275 Fe23 C272 68.41(16)
C270 Fe23 C276 160.11(15)
C275 Fe23 C276 40.59(15)
C272 Fe23 C276 40.57(16)
C270 Fe23 C271 40.79(13)
C275 Fe23 C271 106.41(14)
C272 Fe23 C271 161.81(15)
C276 Fe23 C271 124.35(15)
C270 Fe23 C274 105.90(15)
C275 Fe23 C274 40.85(14)
C272 Fe23 C274 68.10(15)
C276 Fe23 C274 68.21(15)
C271 Fe23 C274 120.18(14)
C270 Fe23 C273 120.60(15)
C275 Fe23 C273 68.38(15)
C272 Fe23 C273 40.39(15)
C276 Fe23 C273 68.05(16)
C271 Fe23 C273 155.71(15)
C274 Fe23 C273 40.41(14)
C270 Fe23 C268 68.39(13)
C275 Fe23 C268 157.63(13)
C272 Fe23 C268 109.51(14)
C276 Fe23 C268 123.24(14)
C271 Fe23 C268 68.24(12)
C274 Fe23 C268 160.85(13)
C273 Fe23 C268 125.46(13)
C270 Fe23 C269 40.68(12)
C275 Fe23 C269 159.62(14)
C272 Fe23 C269 122.49(14)
C276 Fe23 C269 158.36(15)
C271 Fe23 C269 68.41(13)
C274 Fe23 C269 123.31(14)
C273 Fe23 C269 107.76(14)
C268 Fe23 C269 40.63(12)
C270 Fe23 C267 69.04(13)
C275 Fe23 C267 120.91(13)
C272 Fe23 C267 125.55(14)
C276 Fe23 C267 108.20(14)
C271 Fe23 C267 40.88(12)
C274 Fe23 C267 156.09(13)
C273 Fe23 C267 162.23(14)
C268 Fe23 C267 40.85(11)
C269 Fe23 C267 68.93(12)
Cu3 Cl1 Cu1 81.34(3)
Cu3 Cl1 Cu2 84.72(4)
Cu1 Cl1 Cu2 81.35(4)
Cu1 Cl2 Cu2 85.14(4)
Cu1 Cl2 Cu4 88.02(4)
Cu2 Cl2 Cu4 86.29(3)
Cu3 Cl3 Cu4 85.63(5)
Cu3 Cl3 Cu1 78.02(3)
Cu4 Cl3 Cu1 84.10(4)
Cu2 Cl4 Cu4 88.13(3)
Cu2 Cl4 Cu3 84.43(4)
Cu4 Cl4 Cu3 82.83(4)
Cu6 Cl5 Cu5 86.24(5)
Cu6 Cl5 Cu7 82.87(3)
Cu5 Cl5 Cu7 83.21(3)
Cu6 Cl6 Cu8 86.04(3)
Cu6 Cl6 Cu5 85.47(5)
Cu8 Cl6 Cu5 83.60(3)
Cu5 Cl7 Cu7 87.89(3)
Cu5 Cl7 Cu8 80.90(3)
Cu7 Cl7 Cu8 81.39(4)
Cu8 Cl8 Cu7 87.28(5)
Cu8 Cl8 Cu6 84.56(3)
Cu7 Cl8 Cu6 80.49(3)
C13 P1 C1 103.1(2)
C25A P1 C1 113.5(3)
C13 P1 C25 105.6(3)
C1 P1 C25 93.59(19)
C25A P1 C13A 97.9(4)
C1 P1 C13A 102.0(3)
C13 P1 Cu1 123.3(2)
C25A P1 Cu1 118.4(2)
C1 P1 Cu1 111.97(11)
C25 P1 Cu1 114.69(17)
C13A P1 Cu1 110.8(3)
C61 P2 C49 101.45(14)
C61 P2 C37 101.14(13)
C49 P2 C37 104.64(14)
C61 P2 Cu2 117.41(10)
C49 P2 Cu2 112.82(10)
C37 P2 Cu2 117.31(10)
C85 P3 C97 105.38(14)
C85 P3 C73 103.46(13)
C97 P3 C73 99.14(14)
C85 P3 Cu3 114.33(10)
C97 P3 Cu3 114.70(9)
C73 P3 Cu3 117.91(12)
C133 P4 C109 100.59(13)
C133 P4 C121 104.84(13)
C109 P4 C121 100.66(12)
C133 P4 Cu4 114.69(9)
C109 P4 Cu4 116.54(9)
C121 P4 Cu4 117.20(10)
C157 P5 C169 102.13(14)
C157 P5 C145 100.08(13)
C169 P5 C145 102.19(13)
C157 P5 Cu5 118.81(10)
C169 P5 Cu5 114.10(9)
C145 P5 Cu5 116.97(10)
C181 P6 C193 104.46(13)
C181 P6 C205 101.66(14)
C193 P6 C205 101.63(13)
C181 P6 Cu6 116.16(9)
C193 P6 Cu6 116.88(9)
C205 P6 Cu6 113.96(10)
C229 P7 C217 101.93(13)
C229 P7 C241 101.14(13)
C217 P7 C241 103.71(14)
C229 P7 Cu7 113.72(10)
C217 P7 Cu7 117.85(10)
C241 P7 Cu7 116.21(10)
C265 P8 C277 102.12(14)
C265 P8 C253 103.49(14)
C277 P8 C253 103.19(13)
C265 P8 Cu8 120.40(10)
C277 P8 Cu8 114.75(11)
C253 P8 Cu8 110.96(10)
C2 C1 P1 112.2(2)
C2 C1 H1A 109.2
P1 C1 H1A 109.2
C2 C1 H1B 109.2
P1 C1 H1B 109.2
H1A C1 H1B 107.9
C3 C2 C1 114.5(2)
C3 C2 H2A 108.6
C1 C2 H2A 108.6
C3 C2 H2B 108.6
C1 C2 H2B 108.6
H2A C2 H2B 107.6
C7 C3 C4 106.5(3)
C7 C3 C2 127.0(3)
C4 C3 C2 126.4(3)
C7 C3 Fe1 69.43(17)
C4 C3 Fe1 68.34(18)
C2 C3 Fe1 129.8(2)
C3 C4 C5 108.5(3)
C3 C4 Fe1 70.80(18)
C5 C4 Fe1 70.0(2)
C3 C4 H4 125.7
C5 C4 H4 125.7
Fe1 C4 H4 125.1
C6 C5 C4 107.9(3)
C6 C5 Fe1 70.2(2)
C4 C5 Fe1 68.9(2)
C6 C5 H5 126.1
C4 C5 H5 126.1
Fe1 C5 H5 126.4
C5 C6 C7 108.0(3)
C5 C6 Fe1 69.6(2)
C7 C6 Fe1 69.82(19)
C5 C6 H6 126.0
C7 C6 H6 126.0
Fe1 C6 H6 126.2
C6 C7 C3 109.1(3)
C6 C7 Fe1 69.66(18)
C3 C7 Fe1 70.08(18)
C6 C7 H7 125.5
C3 C7 H7 125.5
Fe1 C7 H7 126.4
C9 C8 C12 106.7(4)
C9 C8 Fe1 69.1(3)
C12 C8 Fe1 69.4(3)
C9 C8 H8 126.7
C12 C8 H8 126.7
Fe1 C8 H8 126.4
C10 C9 C8 109.7(5)
C10 C9 Fe1 70.5(3)
C8 C9 Fe1 70.6(3)
C10 C9 H9 125.2
C8 C9 H9 125.2
Fe1 C9 H9 125.3
C9 C10 C11 109.7(5)
C9 C10 Fe1 70.5(2)
C11 C10 Fe1 70.9(2)
C9 C10 H10 125.2
C11 C10 H10 125.2
Fe1 C10 H10 125.0
C10 C11 C12 109.5(4)
C10 C11 Fe1 69.9(2)
C12 C11 Fe1 70.1(2)
C10 C11 H11 125.2
C12 C11 H11 125.2
Fe1 C11 H11 126.4
C11 C12 C8 104.4(4)
C11 C12 Fe1 69.0(2)
C8 C12 Fe1 68.8(2)
C11 C12 H12 127.8
C8 C12 H12 127.8
Fe1 C12 H12 126.0
C16 C15 C19 107.4(3)
C16 C15 C14 125.5(3)
C19 C15 C14 127.0(3)
C16 C15 Fe2 69.3(2)
C19 C15 Fe2 68.9(2)
C14 C15 Fe2 130.5(2)
C15 C16 C17 108.8(3)
C15 C16 Fe2 70.6(2)
C17 C16 Fe2 69.2(2)
C15 C16 H16 125.6
C17 C16 H16 125.6
Fe2 C16 H16 126.2
C18 C17 C16 107.4(3)
C18 C17 Fe2 70.0(2)
C16 C17 Fe2 70.0(2)
C18 C17 H17 126.3
C16 C17 H17 126.3
Fe2 C17 H17 125.3
C19 C18 C17 107.7(3)
C19 C18 Fe2 69.5(2)
C17 C18 Fe2 69.2(2)
C19 C18 H18 126.2
C17 C18 H18 126.2
Fe2 C18 H18 126.7
C18 C19 C15 108.7(3)
C18 C19 Fe2 69.9(2)
C15 C19 Fe2 70.7(2)
C18 C19 H19 125.7
C15 C19 H19 125.7
Fe2 C19 H19 125.3
C21 C20 C24 108.0(4)
C21 C20 Fe2 70.0(3)
C24 C20 Fe2 69.7(2)
C21 C20 H20 126.0
C24 C20 H20 126.0
Fe2 C20 H20 125.8
C20 C21 C22 108.7(4)
C20 C21 Fe2 70.2(3)
C22 C21 Fe2 69.9(3)
C20 C21 H21 125.6
C22 C21 H21 125.6
Fe2 C21 H21 125.8
C23 C22 C21 107.4(4)
C23 C22 Fe2 70.0(3)
C21 C22 Fe2 69.8(2)
C23 C22 H22 126.3
C21 C22 H22 126.3
Fe2 C22 H22 125.5
C22 C23 C24 109.0(4)
C22 C23 Fe2 70.2(2)
C24 C23 Fe2 69.9(2)
C22 C23 H23 125.5
C24 C23 H23 125.5
Fe2 C23 H23 126.0
C23 C24 C20 107.0(4)
C23 C24 Fe2 69.8(2)
C20 C24 Fe2 69.8(2)
C23 C24 H24 126.5
C20 C24 H24 126.5
Fe2 C24 H24 125.5
C38 C37 P2 113.6(2)
C38 C37 H37A 108.9
P2 C37 H37A 108.9
C38 C37 H37B 108.9
P2 C37 H37B 108.9
H37A C37 H37B 107.7
C39 C38 C37 114.8(2)
C39 C38 H38A 108.6
C37 C38 H38A 108.6
C39 C38 H38B 108.6
C37 C38 H38B 108.6
H38A C38 H38B 107.5
C40 C39 C43 107.2(3)
C40 C39 C38 124.3(3)
C43 C39 C38 128.5(3)
C40 C39 Fe4 68.98(16)
C43 C39 Fe4 69.19(16)
C38 C39 Fe4 129.2(2)
C41 C40 C39 108.7(3)
C41 C40 Fe4 69.72(18)
C39 C40 Fe4 70.28(16)
C41 C40 H40 125.6
C39 C40 H40 125.6
Fe4 C40 H40 125.9
C42 C41 C40 107.6(3)
C42 C41 Fe4 69.64(19)
C40 C41 Fe4 69.55(18)
C42 C41 H41 126.2
C40 C41 H41 126.2
Fe4 C41 H41 126.2
C41 C42 C43 108.7(3)
C41 C42 Fe4 69.89(19)
C43 C42 Fe4 69.88(17)
C41 C42 H42 125.6
C43 C42 H42 125.6
Fe4 C42 H42 126.2
C42 C43 C39 107.8(3)
C42 C43 Fe4 69.34(18)
C39 C43 Fe4 70.03(16)
C42 C43 H43 126.1
C39 C43 H43 126.1
Fe4 C43 H43 126.1
C48 C44 C45 108.0(3)
C48 C44 Fe4 70.14(19)
C45 C44 Fe4 69.96(19)
C48 C44 H44 126.0
C45 C44 H44 126.0
Fe4 C44 H44 125.5
C46 C45 C44 108.1(3)
C46 C45 Fe4 69.97(19)
C44 C45 Fe4 69.36(18)
C46 C45 H45 126.0
C44 C45 H45 126.0
Fe4 C45 H45 126.3
C45 C46 C47 108.3(3)
C45 C46 Fe4 69.69(18)
C47 C46 Fe4 69.82(18)
C45 C46 H46 125.8
C47 C46 H46 125.8
Fe4 C46 H46 126.2
C46 C47 C48 107.6(3)
C46 C47 Fe4 69.8(2)
C48 C47 Fe4 69.49(19)
C46 C47 H47 126.2
C48 C47 H47 126.2
Fe4 C47 H47 126.1
C44 C48 C47 108.0(3)
C44 C48 Fe4 69.4(2)
C47 C48 Fe4 69.7(2)
C44 C48 H48 126.0
C47 C48 H48 126.0
Fe4 C48 H48 126.4
C50 C49 P2 112.7(2)
C50 C49 H49A 109.0
P2 C49 H49A 109.0
C50 C49 H49B 109.0
P2 C49 H49B 109.0
H49A C49 H49B 107.8
C51 C50 C49 114.8(2)
C51 C50 H50A 108.6
C49 C50 H50A 108.6
C51 C50 H50B 108.6
C49 C50 H50B 108.6
H50A C50 H50B 107.5
C52 C51 C55 107.1(3)
C52 C51 C50 128.8(3)
C55 C51 C50 124.0(3)
C52 C51 Fe5 69.29(17)
C55 C51 Fe5 68.92(17)
C50 C51 Fe5 130.4(2)
C51 C52 C53 108.4(3)
C51 C52 Fe5 70.12(17)
C53 C52 Fe5 68.60(17)
C51 C52 H52 125.8
C53 C52 H52 125.8
Fe5 C52 H52 127.0
C54 C53 C52 107.8(3)
C54 C53 Fe5 69.44(18)
C52 C53 Fe5 70.43(16)
C54 C53 H53 126.1
C52 C53 H53 126.1
Fe5 C53 H53 125.6
C53 C54 C55 108.6(3)
C53 C54 Fe5 69.71(18)
C55 C54 Fe5 70.43(18)
C53 C54 H54 125.7
C55 C54 H54 125.7
Fe5 C54 H54 125.7
C54 C55 C51 108.1(3)
C54 C55 Fe5 68.78(18)
C51 C55 Fe5 70.21(17)
C54 C55 H55 126.0
C51 C55 H55 126.0
Fe5 C55 H55 126.6
C60 C56 C57 108.3(3)
C60 C56 Fe5 70.27(18)
C57 C56 Fe5 69.58(17)
C60 C56 H56 125.8
C57 C56 H56 125.8
Fe5 C56 H56 125.9
C56 C57 C58 107.6(3)
C56 C57 Fe5 69.65(17)
C58 C57 Fe5 69.67(17)
C56 C57 H57 126.2
C58 C57 H57 126.2
Fe5 C57 H57 126.0
C59 C58 C57 107.9(3)
C59 C58 Fe5 69.97(18)
C57 C58 Fe5 69.55(17)
C59 C58 H58 126.1
C57 C58 H58 126.1
Fe5 C58 H58 126.0
C58 C59 C60 108.3(3)
C58 C59 Fe5 69.68(17)
C60 C59 Fe5 69.94(18)
C58 C59 H59 125.8
C60 C59 H59 125.8
Fe5 C59 H59 126.1
C56 C60 C59 107.9(3)
C56 C60 Fe5 69.53(17)
C59 C60 Fe5 69.55(18)
C56 C60 H60 126.0
C59 C60 H60 126.0
Fe5 C60 H60 126.4
C62 C61 P2 114.5(2)
C62 C61 H61A 108.6
P2 C61 H61A 108.6
C62 C61 H61B 108.6
P2 C61 H61B 108.6
H61A C61 H61B 107.6
C63 C62 C61 109.5(2)
C63 C62 H62A 109.8
C61 C62 H62A 109.8
C63 C62 H62B 109.8
C61 C62 H62B 109.8
H62A C62 H62B 108.2
C67 C63 C64 106.7(3)
C67 C63 C62 126.4(3)
C64 C63 C62 126.5(3)
C67 C63 Fe6 69.78(18)
C64 C63 Fe6 69.16(16)
C62 C63 Fe6 132.0(2)
C65 C64 C63 108.3(3)
C65 C64 Fe6 69.67(18)
C63 C64 Fe6 69.68(16)
C65 C64 H64 125.9
C63 C64 H64 125.9
Fe6 C64 H64 126.4
C64 C65 C66 108.5(3)
C64 C65 Fe6 69.68(17)
C66 C65 Fe6 69.88(19)
C64 C65 H65 125.8
C66 C65 H65 125.8
Fe6 C65 H65 126.3
C65 C66 C67 107.3(3)
C65 C66 Fe6 69.43(18)
C67 C66 Fe6 69.83(18)
C65 C66 H66 126.3
C67 C66 H66 126.3
Fe6 C66 H66 126.0
C66 C67 C63 109.2(3)
C66 C67 Fe6 69.54(18)
C63 C67 Fe6 69.58(17)
C66 C67 H67 125.4
C63 C67 H67 125.4
Fe6 C67 H67 127.1
C69 C68 C72 108.0(4)
C69 C68 Fe6 69.8(2)
C72 C68 Fe6 69.9(2)
C69 C68 H68 126.0
C72 C68 H68 126.0
Fe6 C68 H68 125.9
C68 C69 C70 108.6(3)
C68 C69 Fe6 69.6(2)
C70 C69 Fe6 69.6(2)
C68 C69 H69 125.7
C70 C69 H69 125.7
Fe6 C69 H69 126.6
C69 C70 C71 107.7(3)
C69 C70 Fe6 69.6(2)
C71 C70 Fe6 69.8(2)
C69 C70 H70 126.2
C71 C70 H70 126.2
Fe6 C70 H70 126.0
C72 C71 C70 107.4(4)
C72 C71 Fe6 69.4(2)
C70 C71 Fe6 69.1(2)
C72 C71 H71 126.3
C70 C71 H71 126.3
Fe6 C71 H71 126.7
C68 C72 C71 108.4(3)
C68 C72 Fe6 69.4(2)
C71 C72 Fe6 69.7(2)
C68 C72 H72 125.8
C71 C72 H72 125.8
Fe6 C72 H72 126.7
C74 C73 P3 112.8(2)
C74 C73 H73A 109.0
P3 C73 H73A 109.0
C74 C73 H73B 109.0
P3 C73 H73B 109.0
H73A C73 H73B 107.8
C73 C74 C75 113.4(3)
C73 C74 H74A 108.9
C75 C74 H74A 108.9
C73 C74 H74B 108.9
C75 C74 H74B 108.9
H74A C74 H74B 107.7
C76 C75 C79 107.4(3)
C76 C75 C74 124.5(3)
C79 C75 C74 128.0(3)
C76 C75 Fe7 69.34(17)
C79 C75 Fe7 69.07(17)
C74 C75 Fe7 130.4(2)
C75 C76 C77 108.5(3)
C75 C76 Fe7 70.82(19)
C77 C76 Fe7 69.35(18)
C75 C76 H76 125.8
C77 C76 H76 125.8
Fe7 C76 H76 125.6
C76 C77 C78 109.3(3)
C76 C77 Fe7 70.36(18)
C78 C77 Fe7 69.57(19)
C76 C77 H77 125.4
C78 C77 H77 125.4
Fe7 C77 H77 126.3
C77 C78 C79 106.6(3)
C77 C78 Fe7 69.87(17)
C79 C78 Fe7 70.25(17)
C77 C78 H78 126.7
C79 C78 H78 126.7
Fe7 C78 H78 124.8
C78 C79 C75 108.3(3)
C78 C79 Fe7 68.78(17)
C75 C79 Fe7 70.33(17)
C78 C79 H79 125.9
C75 C79 H79 125.9
Fe7 C79 H79 126.6
C84 C80 C81 108.3(3)
C84 C80 Fe7 69.22(18)
C81 C80 Fe7 69.68(17)
C84 C80 H80 125.8
C81 C80 H80 125.8
Fe7 C80 H80 126.8
C82 C81 C80 107.9(3)
C82 C81 Fe7 69.48(18)
C80 C81 Fe7 69.52(17)
C82 C81 H81 126.0
C80 C81 H81 126.0
Fe7 C81 H81 126.5
C83 C82 C81 107.7(3)
C83 C82 Fe7 69.40(19)
C81 C82 Fe7 69.77(17)
C83 C82 H82 126.1
C81 C82 H82 126.1
Fe7 C82 H82 126.3
C82 C83 C84 108.3(3)
C82 C83 Fe7 69.92(18)
C84 C83 Fe7 69.25(19)
C82 C83 H83 125.8
C84 C83 H83 125.8
Fe7 C83 H83 126.6
C80 C84 C83 107.7(3)
C80 C84 Fe7 70.22(19)
C83 C84 Fe7 69.59(19)
C80 C84 H84 126.2
C83 C84 H84 126.2
Fe7 C84 H84 125.6
C86 C85 P3 111.01(18)
C86 C85 H85A 109.4
P3 C85 H85A 109.4
C86 C85 H85B 109.4
P3 C85 H85B 109.4
H85A C85 H85B 108.0
C87 C86 C85 111.9(2)
C87 C86 H86A 109.2
C85 C86 H86A 109.2
C87 C86 H86B 109.2
C85 C86 H86B 109.2
H86A C86 H86B 107.9
C88 C87 C91 107.6(3)
C88 C87 C86 125.5(3)
C91 C87 C86 126.9(3)
C88 C87 Fe8 69.49(16)
C91 C87 Fe8 69.43(16)
C86 C87 Fe8 128.10(19)
C89 C88 C87 108.6(3)
C89 C88 Fe8 69.54(17)
C87 C88 Fe8 70.11(16)
C89 C88 H88 125.7
C87 C88 H88 125.7
Fe8 C88 H88 126.2
C88 C89 C90 107.7(3)
C88 C89 Fe8 70.03(17)
C90 C89 Fe8 69.33(18)
C88 C89 H89 126.2
C90 C89 H89 126.2
Fe8 C89 H89 126.0
C91 C90 C89 108.3(3)
C91 C90 Fe8 70.27(17)
C89 C90 Fe8 69.96(17)
C91 C90 H90 125.8
C89 C90 H90 125.8
Fe8 C90 H90 125.5
C90 C91 C87 107.9(3)
C90 C91 Fe8 69.12(16)
C87 C91 Fe8 70.03(16)
C90 C91 H91 126.1
C87 C91 H91 126.1
Fe8 C91 H91 126.4
C93 C92 C96 107.5(3)
C93 C92 Fe8 69.75(17)
C96 C92 Fe8 69.34(18)
C93 C92 H92 126.3
C96 C92 H92 126.3
Fe8 C92 H92 126.2
C94 C93 C92 108.2(3)
C94 C93 Fe8 70.02(18)
C92 C93 Fe8 69.94(17)
C94 C93 H93 125.9
C92 C93 H93 125.9
Fe8 C93 H93 125.7
C95 C94 C93 108.7(3)
C95 C94 Fe8 70.2(2)
C93 C94 Fe8 69.88(17)
C95 C94 H94 125.7
C93 C94 H94 125.7
Fe8 C94 H94 125.9
C94 C95 C96 107.8(3)
C94 C95 Fe8 70.00(19)
C96 C95 Fe8 69.3(2)
C94 C95 H95 126.1
C96 C95 H95 126.1
Fe8 C95 H95 126.2
C92 C96 C95 107.8(3)
C92 C96 Fe8 70.10(19)
C95 C96 Fe8 70.1(2)
C92 C96 H96 126.1
C95 C96 H96 126.1
Fe8 C96 H96 125.3
C98 C97 P3 110.2(2)
C98 C97 H97A 109.6
P3 C97 H97A 109.6
C98 C97 H97B 109.6
P3 C97 H97B 109.6
H97A C97 H97B 108.1
C99 C98 C97 113.8(2)
C99 C98 H98A 108.8
C97 C98 H98A 108.8
C99 C98 H98B 108.8
C97 C98 H98B 108.8
H98A C98 H98B 107.7
C103 C99 C100 107.4(2)
C103 C99 C98 125.3(3)
C100 C99 C98 127.2(2)
C103 C99 Fe9 69.64(15)
C100 C99 Fe9 69.41(15)
C98 C99 Fe9 128.73(19)
C101 C100 C99 108.1(2)
C101 C100 Fe9 69.46(16)
C99 C100 Fe9 69.78(15)
C101 C100 H100 125.9
C99 C100 H100 125.9
Fe9 C100 H100 126.4
C100 C101 C102 108.1(3)
C100 C101 Fe9 69.79(16)
C102 C101 Fe9 69.60(16)
C100 C101 H101 125.9
C102 C101 H101 125.9
Fe9 C101 H101 126.2
C103 C102 C101 107.7(2)
C103 C102 Fe9 70.02(15)
C101 C102 Fe9 69.54(16)
C103 C102 H102 126.1
C101 C102 H102 126.1
Fe9 C102 H102 125.9
C102 C103 C99 108.6(3)
C102 C103 Fe9 69.41(15)
C99 C103 Fe9 69.66(15)
C102 C103 H103 125.7
C99 C103 H103 125.7
Fe9 C103 H103 126.8
C105 C104 C108 107.8(3)
C105 C104 Fe9 69.99(17)
C108 C104 Fe9 69.29(17)
C105 C104 H104 126.1
C108 C104 H104 126.1
Fe9 C104 H104 126.2
C104 C105 C106 108.5(3)
C104 C105 Fe9 69.49(16)
C106 C105 Fe9 69.72(16)
C104 C105 H105 125.8
C106 C105 H105 125.8
Fe9 C105 H105 126.6
C107 C106 C105 107.7(3)
C107 C106 Fe9 69.45(16)
C105 C106 Fe9 69.57(16)
C107 C106 H106 126.2
C105 C106 H106 126.2
Fe9 C106 H106 126.4
C106 C107 C108 108.0(3)
C106 C107 Fe9 69.84(17)
C108 C107 Fe9 69.20(16)
C106 C107 H107 126.0
C108 C107 H107 126.0
Fe9 C107 H107 126.5
C107 C108 C104 108.1(3)
C107 C108 Fe9 69.94(17)
C104 C108 Fe9 69.77(17)
C107 C108 H108 126.0
C104 C108 H108 126.0
Fe9 C108 H108 125.9
C110 C109 P4 114.43(18)
C110 C109 H10A 108.7
P4 C109 H10A 108.7
C110 C109 H10B 108.7
P4 C109 H10B 108.7
H10A C109 H10B 107.6
C111 C110 C109 111.2(2)
C111 C110 H11A 109.4
C109 C110 H11A 109.4
C111 C110 H11B 109.4
C109 C110 H11B 109.4
H11A C110 H11B 108.0
C112 C111 C115 107.1(3)
C112 C111 C110 128.6(3)
C115 C111 C110 124.3(3)
C112 C111 Fe10 69.57(17)
C115 C111 Fe10 69.24(17)
C110 C111 Fe10 127.35(19)
C111 C112 C113 107.6(4)
C111 C112 Fe10 69.91(18)
C113 C112 Fe10 69.0(2)
C111 C112 H112 126.2
C113 C112 H112 126.2
Fe10 C112 H112 126.5
C114 C113 C112 109.1(3)
C114 C113 Fe10 69.8(2)
C112 C113 Fe10 70.21(19)
C114 C113 H113 125.4
C112 C113 H113 125.4
Fe10 C113 H113 126.1
C115 C114 C113 107.2(3)
C115 C114 Fe10 70.20(18)
C113 C114 Fe10 69.51(19)
C115 C114 H114 126.4
C113 C114 H114 126.4
Fe10 C114 H114 125.5
C114 C115 C111 109.0(4)
C114 C115 Fe10 69.43(19)
C111 C115 Fe10 69.77(17)
C114 C115 H115 125.5
C111 C115 H115 125.5
Fe10 C115 H115 126.9
C117 C116 C120 107.9(3)
C117 C116 Fe10 69.77(18)
C120 C116 Fe10 70.10(18)
C117 C116 H116 126.1
C120 C116 H116 126.1
Fe10 C116 H116 125.7
C116 C117 C118 107.9(3)
C116 C117 Fe10 69.44(18)
C118 C117 Fe10 69.74(18)
C116 C117 H117 126.0
C118 C117 H117 126.0
Fe10 C117 H117 126.3
C119 C118 C117 107.8(3)
C119 C118 Fe10 70.01(17)
C117 C118 Fe10 69.17(18)
C119 C118 H118 126.1
C117 C118 H118 126.1
Fe10 C118 H118 126.3
C118 C119 C120 108.4(3)
C118 C119 Fe10 69.76(18)
C120 C119 Fe10 69.56(17)
C118 C119 H119 125.8
C120 C119 H119 125.8
Fe10 C119 H119 126.4
C116 C120 C119 108.0(3)
C116 C120 Fe10 69.16(17)
C119 C120 Fe10 69.77(17)
C116 C120 H120 126.0
C119 C120 H120 126.0
Fe10 C120 H120 126.6
C122 C121 P4 112.97(18)
C122 C121 H12A 109.0
P4 C121 H12A 109.0
C122 C121 H12B 109.0
P4 C121 H12B 109.0
H12A C121 H12B 107.8
C123 C122 C121 112.6(2)
C123 C122 H12C 109.1
C121 C122 H12C 109.1
C123 C122 H12D 109.1
C121 C122 H12D 109.1
H12C C122 H12D 107.8
C127 C123 C124 107.2(3)
C127 C123 C122 125.5(3)
C124 C123 C122 127.2(3)
C127 C123 Fe11 69.44(19)
C124 C123 Fe11 69.83(17)
C122 C123 Fe11 127.6(2)
C125 C124 C123 108.2(3)
C125 C124 Fe11 69.67(18)
C123 C124 Fe11 69.42(17)
C125 C124 H124 125.9
C123 C124 H124 125.9
Fe11 C124 H124 126.6
C126 C125 C124 108.5(3)
C126 C125 Fe11 69.8(2)
C124 C125 Fe11 69.79(18)
C126 C125 H125 125.8
C124 C125 H125 125.8
Fe11 C125 H125 126.3
C125 C126 C127 107.9(3)
C125 C126 Fe11 70.1(2)
C127 C126 Fe11 69.4(2)
C125 C126 H126 126.0
C127 C126 H126 126.0
Fe11 C126 H126 126.1
C123 C127 C126 108.1(3)
C123 C127 Fe11 69.76(19)
C126 C127 Fe11 69.7(2)
C123 C127 H127 125.9
C126 C127 H127 125.9
Fe11 C127 H127 126.2
C129 C128 C132 109.5(4)
C129 C128 Fe11 70.3(2)
C132 C128 Fe11 69.4(2)
C129 C128 H128 125.3
C132 C128 H128 125.3
Fe11 C128 H128 126.6
C128 C129 C130 105.6(4)
C128 C129 Fe11 69.7(2)
C130 C129 Fe11 68.7(3)
C128 C129 H129 127.2
C130 C129 H129 127.2
Fe11 C129 H129 125.9
C131 C130 C129 109.5(4)
C131 C130 Fe11 69.8(2)
C129 C130 Fe11 70.3(2)
C131 C130 H130 125.2
C129 C130 H130 125.2
Fe11 C130 H130 126.2
C132 C131 C130 107.5(4)
C132 C131 Fe11 70.2(2)
C130 C131 Fe11 69.7(2)
C132 C131 H131 126.2
C130 C131 H131 126.2
Fe11 C131 H131 125.5
C131 C132 C128 107.9(4)
C131 C132 Fe11 69.8(2)
C128 C132 Fe11 69.8(2)
C131 C132 H132 126.0
C128 C132 H132 126.0
Fe11 C132 H132 125.9
C134 C133 P4 114.9(2)
C134 C133 H13C 108.5
P4 C133 H13C 108.5
C134 C133 H13D 108.5
P4 C133 H13D 108.5
H13C C133 H13D 107.5
C135 C134 C133 111.8(2)
C135 C134 H13E 109.3
C133 C134 H13E 109.3
C135 C134 H13F 109.3
C133 C134 H13F 109.3
H13E C134 H13F 107.9
C136 C135 C139 106.8(3)
C136 C135 C134 126.0(3)
C139 C135 C134 127.2(3)
C136 C135 Fe12 69.07(17)
C139 C135 Fe12 69.44(17)
C134 C135 Fe12 128.8(2)
C135 C136 C137 108.3(3)
C135 C136 Fe12 70.27(17)
C137 C136 Fe12 69.45(19)
C135 C136 H136 125.8
C137 C136 H136 125.8
Fe12 C136 H136 126.0
C138 C137 C136 108.2(3)
C138 C137 Fe12 69.97(19)
C136 C137 Fe12 69.68(18)
C138 C137 H137 125.9
C136 C137 H137 125.9
Fe12 C137 H137 126.0
C137 C138 C139 108.2(3)
C137 C138 Fe12 69.69(18)
C139 C138 Fe12 70.19(17)
C137 C138 H138 125.9
C139 C138 H138 125.9
Fe12 C138 H138 125.8
C138 C139 C135 108.6(3)
C138 C139 Fe12 69.40(17)
C135 C139 Fe12 69.78(16)
C138 C139 H139 125.7
C135 C139 H139 125.7
Fe12 C139 H139 126.7
C141 C140 C144 107.9(3)
C141 C140 Fe12 69.78(19)
C144 C140 Fe12 70.3(2)
C141 C140 H140 126.0
C144 C140 H140 126.0
Fe12 C140 H140 125.5
C142 C141 C140 108.6(3)
C142 C141 Fe12 70.41(19)
C140 C141 Fe12 69.76(18)
C142 C141 H141 125.7
C140 C141 H141 125.7
Fe12 C141 H141 125.7
C141 C142 C143 107.9(3)
C141 C142 Fe12 69.59(18)
C143 C142 Fe12 69.7(2)
C141 C142 H142 126.0
C143 C142 H142 126.0
Fe12 C142 H142 126.2
C142 C143 C144 108.1(3)
C142 C143 Fe12 70.1(2)
C144 C143 Fe12 69.9(2)
C142 C143 H143 125.9
C144 C143 H143 125.9
Fe12 C143 H143 125.6
C140 C144 C143 107.4(3)
C140 C144 Fe12 69.4(2)
C143 C144 Fe12 69.5(2)
C140 C144 H144 126.3
C143 C144 H144 126.3
Fe12 C144 H144 126.4
C146 C145 P5 113.56(19)
C146 C145 H14C 108.9
P5 C145 H14C 108.9
C146 C145 H14D 108.9
P5 C145 H14D 108.9
H14C C145 H14D 107.7
C147 C146 C145 113.0(2)
C147 C146 H14E 109.0
C145 C146 H14E 109.0
C147 C146 H14F 109.0
C145 C146 H14F 109.0
H14E C146 H14F 107.8
C148 C147 C151 107.2(3)
C148 C147 C146 128.6(3)
C151 C147 C146 124.2(3)
C148 C147 Fe13 69.54(17)
C151 C147 Fe13 68.72(16)
C146 C147 Fe13 128.4(2)
C147 C148 C149 108.5(3)
C147 C148 Fe13 70.10(17)
C149 C148 Fe13 69.20(17)
C147 C148 H148 125.7
C149 C148 H148 125.7
Fe13 C148 H148 126.5
C150 C149 C148 107.7(3)
C150 C149 Fe13 69.59(19)
C148 C149 Fe13 69.83(17)
C150 C149 H149 126.2
C148 C149 H149 126.2
Fe13 C149 H149 126.0
C151 C150 C149 108.3(3)
C151 C150 Fe13 69.60(18)
C149 C150 Fe13 69.76(19)
C151 C150 H150 125.9
C149 C150 H150 125.9
Fe13 C150 H150 126.3
C150 C151 C147 108.3(3)
C150 C151 Fe13 69.74(19)
C147 C151 Fe13 70.21(17)
C150 C151 H151 125.8
C147 C151 H151 125.8
Fe13 C151 H151 125.8
C156 C152 C153 107.6(3)
C156 C152 Fe13 69.8(2)
C153 C152 Fe13 69.1(2)
C156 C152 H152 126.2
C153 C152 H152 126.2
Fe13 C152 H152 126.5
C152 C153 C154 107.6(3)
C152 C153 Fe13 70.3(2)
C154 C153 Fe13 69.3(2)
C152 C153 H153 126.2
C154 C153 H153 126.2
Fe13 C153 H153 125.7
C155 C154 C153 107.9(3)
C155 C154 Fe13 70.5(2)
C153 C154 Fe13 69.6(2)
C155 C154 H154 126.1
C153 C154 H154 126.1
Fe13 C154 H154 125.4
C154 C155 C156 108.4(3)
C154 C155 Fe13 69.31(19)
C156 C155 Fe13 69.99(19)
C154 C155 H155 125.8
C156 C155 H155 125.8
Fe13 C155 H155 126.5
C155 C156 C152 108.5(3)
C155 C156 Fe13 69.91(19)
C152 C156 Fe13 69.96(19)
C155 C156 H156 125.7
C152 C156 H156 125.7
Fe13 C156 H156 126.0
C158 C157 P5 116.5(2)
C158 C157 H15A 108.2
P5 C157 H15A 108.2
C158 C157 H15B 108.2
P5 C157 H15B 108.2
H15A C157 H15B 107.3
C159 C158 C157 115.5(2)
C159 C158 H15C 108.4
C157 C158 H15C 108.4
C159 C158 H15D 108.4
C157 C158 H15D 108.4
H15C C158 H15D 107.5
C163 C159 C160 106.8(3)
C163 C159 C158 127.2(3)
C160 C159 C158 126.0(3)
C163 C159 Fe14 69.13(17)
C160 C159 Fe14 69.89(16)
C158 C159 Fe14 124.0(2)
C159 C160 C161 108.4(3)
C159 C160 Fe14 69.31(16)
C161 C160 Fe14 69.35(17)
C159 C160 H160 125.8
C161 C160 H160 125.8
Fe14 C160 H160 127.1
C162 C161 C160 107.9(3)
C162 C161 Fe14 69.41(18)
C160 C161 Fe14 69.68(17)
C162 C161 H161 126.0
C160 C161 H161 126.0
Fe14 C161 H161 126.5
C161 C162 C163 108.0(3)
C161 C162 Fe14 70.27(18)
C163 C162 Fe14 69.38(18)
C161 C162 H162 126.0
C163 C162 H162 126.0
Fe14 C162 H162 125.9
C159 C163 C162 108.9(3)
C159 C163 Fe14 69.98(17)
C162 C163 Fe14 69.63(18)
C159 C163 H163 125.5
C162 C163 H163 125.5
Fe14 C163 H163 126.4
C168 C164 C165 107.9(3)
C168 C164 Fe14 69.7(2)
C165 C164 Fe14 69.63(19)
C168 C164 H164 126.1
C165 C164 H164 126.1
Fe14 C164 H164 126.2
C164 C165 C166 108.1(4)
C164 C165 Fe14 70.0(2)
C166 C165 Fe14 69.7(2)
C164 C165 H165 126.0
C166 C165 H165 126.0
Fe14 C165 H165 125.9
C165 C166 C167 108.0(3)
C165 C166 Fe14 69.72(19)
C167 C166 Fe14 69.6(2)
C165 C166 H166 126.0
C167 C166 H166 126.0
Fe14 C166 H166 126.3
C168 C167 C166 107.3(4)
C168 C167 Fe14 69.8(2)
C166 C167 Fe14 69.7(2)
C168 C167 H167 126.3
C166 C167 H167 126.3
Fe14 C167 H167 125.7
C164 C168 C167 108.8(4)
C164 C168 Fe14 70.1(2)
C167 C168 Fe14 69.7(2)
C164 C168 H168 125.6
C167 C168 H168 125.6
Fe14 C168 H168 126.2
C170 C169 P5 112.3(2)
C170 C169 H16A 109.2
P5 C169 H16A 109.2
C170 C169 H16B 109.2
P5 C169 H16B 109.2
H16A C169 H16B 107.9
C171 C170 C169 114.3(2)
C171 C170 H17A 108.7
C169 C170 H17A 108.7
C171 C170 H17B 108.7
C169 C170 H17B 108.7
H17A C170 H17B 107.6
C172 C171 C175 107.2(3)
C172 C171 C170 124.7(3)
C175 C171 C170 128.1(3)
C172 C171 Fe15 69.54(16)
C175 C171 Fe15 69.59(16)
C170 C171 Fe15 127.37(19)
C171 C172 C173 108.8(3)
C171 C172 Fe15 69.74(16)
C173 C172 Fe15 69.75(17)
C171 C172 H172 125.6
C173 C172 H172 125.6
Fe15 C172 H172 126.5
C174 C173 C172 107.6(3)
C174 C173 Fe15 69.52(17)
C172 C173 Fe15 69.32(17)
C174 C173 H173 126.2
C172 C173 H173 126.2
Fe15 C173 H173 126.5
C173 C174 C175 108.0(3)
C173 C174 Fe15 69.95(17)
C175 C174 Fe15 69.51(16)
C173 C174 H174 126.0
C175 C174 H174 126.0
Fe15 C174 H174 126.1
C171 C175 C174 108.4(3)
C171 C175 Fe15 69.68(15)
C174 C175 Fe15 69.42(16)
C171 C175 H175 125.8
C174 C175 H175 125.8
Fe15 C175 H175 126.7
C180 C176 C177 104.0(4)
C180 C176 Fe15 69.4(2)
C177 C176 Fe15 68.71(19)
C180 C176 H176 128.0
C177 C176 H176 128.0
Fe15 C176 H176 125.5
C178 C177 C176 107.7(4)
C178 C177 Fe15 69.8(2)
C176 C177 Fe15 69.61(18)
C178 C177 H177 126.1
C176 C177 H177 126.1
Fe15 C177 H177 126.0
C179 C178 C177 109.2(4)
C179 C178 Fe15 70.9(2)
C177 C178 Fe15 69.8(2)
C179 C178 H178 125.4
C177 C178 H178 125.4
Fe15 C178 H178 125.5
C178 C179 C180 110.1(5)
C178 C179 Fe15 70.7(3)
C180 C179 Fe15 70.6(2)
C178 C179 H179 124.9
C180 C179 H179 124.9
Fe15 C179 H179 125.4
C179 C180 C176 108.9(4)
C179 C180 Fe15 70.0(2)
C176 C180 Fe15 69.47(19)
C179 C180 H180 125.6
C176 C180 H180 125.6
Fe15 C180 H180 126.6
C182 C181 P6 113.30(19)
C182 C181 H18A 108.9
P6 C181 H18A 108.9
C182 C181 H18B 108.9
P6 C181 H18B 108.9
H18A C181 H18B 107.7
C183 C182 C181 113.8(2)
C183 C182 H18C 108.8
C181 C182 H18C 108.8
C183 C182 H18D 108.8
C181 C182 H18D 108.8
H18C C182 H18D 107.7
C184 C183 C187 107.6(3)
C184 C183 C182 124.4(3)
C187 C183 C182 128.0(3)
C184 C183 Fe16 69.62(18)
C187 C183 Fe16 69.35(17)
C182 C183 Fe16 128.5(2)
C183 C184 C185 108.5(3)
C183 C184 Fe16 69.74(18)
C185 C184 Fe16 69.70(19)
C183 C184 H184 125.7
C185 C184 H184 125.7
Fe16 C184 H184 126.4
C186 C185 C184 107.7(3)
C186 C185 Fe16 69.5(2)
C184 C185 Fe16 69.47(18)
C186 C185 H185 126.1
C184 C185 H185 126.1
Fe16 C185 H185 126.5
C185 C186 C187 108.2(3)
C185 C186 Fe16 69.82(19)
C187 C186 Fe16 69.54(17)
C185 C186 H186 125.9
C187 C186 H186 125.9
Fe16 C186 H186 126.3
C186 C187 C183 107.9(3)
C186 C187 Fe16 69.59(19)
C183 C187 Fe16 69.62(17)
C186 C187 H187 126.0
C183 C187 H187 126.0
Fe16 C187 H187 126.3
C189 C188 C192 108.7(3)
C189 C188 Fe16 69.5(2)
C192 C188 Fe16 70.24(19)
C189 C188 H188 125.6
C192 C188 H188 125.6
Fe16 C188 H188 126.2
C188 C189 C190 107.7(3)
C188 C189 Fe16 70.40(19)
C190 C189 Fe16 69.6(2)
C188 C189 H189 126.1
C190 C189 H189 126.1
Fe16 C189 H189 125.4
C189 C190 C191 108.0(3)
C189 C190 Fe16 69.59(19)
C191 C190 Fe16 70.3(2)
C189 C190 H190 126.0
C191 C190 H190 126.0
Fe16 C190 H190 125.7
C192 C191 C190 107.2(3)
C192 C191 Fe16 69.9(2)
C190 C191 Fe16 69.0(2)
C192 C191 H191 126.4
C190 C191 H191 126.4
Fe16 C191 H191 126.3
C188 C192 C191 108.3(3)
C188 C192 Fe16 69.7(2)
C191 C192 Fe16 69.8(2)
C188 C192 H192 125.8
C191 C192 H192 125.8
Fe16 C192 H192 126.2
C194 C193 P6 110.78(19)
C194 C193 H19A 109.5
P6 C193 H19A 109.5
C194 C193 H19B 109.5
P6 C193 H19B 109.5
H19A C193 H19B 108.1
C195 C194 C193 115.2(2)
C195 C194 H19C 108.5
C193 C194 H19C 108.5
C195 C194 H19D 108.5
C193 C194 H19D 108.5
H19C C194 H19D 107.5
C199 C195 C196 107.2(2)
C199 C195 C194 126.1(2)
C196 C195 C194 126.3(2)
C199 C195 Fe17 69.52(15)
C196 C195 Fe17 68.52(15)
C194 C195 Fe17 132.46(19)
C197 C196 C195 108.1(2)
C197 C196 Fe17 69.74(16)
C195 C196 Fe17 70.44(16)
C197 C196 H196 125.9
C195 C196 H196 125.9
Fe17 C196 H196 125.5
C196 C197 C198 108.3(2)
C196 C197 Fe17 69.50(16)
C198 C197 Fe17 69.62(16)
C196 C197 H197 125.8
C198 C197 H197 125.8
Fe17 C197 H197 126.6
C197 C198 C199 107.6(3)
C197 C198 Fe17 69.58(16)
C199 C198 Fe17 70.13(16)
C197 C198 H198 126.2
C199 C198 H198 126.2
Fe17 C198 H198 125.6
C195 C199 C198 108.8(2)
C195 C199 Fe17 70.14(15)
C198 C199 Fe17 69.09(16)
C195 C199 H199 125.6
C198 C199 H199 125.6
Fe17 C199 H199 126.7
C201 C200 C204 108.5(3)
C201 C200 Fe17 69.78(18)
C204 C200 Fe17 70.01(17)
C201 C200 H200 125.8
C204 C200 H200 125.8
Fe17 C200 H200 126.0
C200 C201 C202 108.0(3)
C200 C201 Fe17 69.71(18)
C202 C201 Fe17 70.21(17)
C200 C201 H201 126.0
C202 C201 H201 126.0
Fe17 C201 H201 125.7
C203 C202 C201 107.9(3)
C203 C202 Fe17 69.68(17)
C201 C202 Fe17 69.14(17)
C203 C202 H202 126.1
C201 C202 H202 126.1
Fe17 C202 H202 126.7
C202 C203 C204 107.9(3)
C202 C203 Fe17 69.85(17)
C204 C203 Fe17 69.45(17)
C202 C203 H203 126.1
C204 C203 H203 126.1
Fe17 C203 H203 126.2
C200 C204 C203 107.8(3)
C200 C204 Fe17 69.49(17)
C203 C204 Fe17 69.89(17)
C200 C204 H204 126.1
C203 C204 H204 126.1
Fe17 C204 H204 126.1
C206 C205 P6 110.24(19)
C206 C205 H20A 109.6
P6 C205 H20A 109.6
C206 C205 H20B 109.6
P6 C205 H20B 109.6
H20A C205 H20B 108.1
C207 C206 C205 112.9(2)
C207 C206 H20C 109.0
C205 C206 H20C 109.0
C207 C206 H20D 109.0
C205 C206 H20D 109.0
H20C C206 H20D 107.8
C208 C207 C211 107.8(3)
C208 C207 C206 124.8(2)
C211 C207 C206 127.4(3)
C208 C207 Fe18 69.79(17)
C211 C207 Fe18 70.20(17)
C206 C207 Fe18 123.6(2)
C207 C208 C209 108.9(2)
C207 C208 Fe18 69.47(17)
C209 C208 Fe18 70.42(17)
C207 C208 H208 125.6
C209 C208 H208 125.6
Fe18 C208 H208 126.1
C210 C209 C208 107.2(3)
C210 C209 Fe18 69.67(17)
C208 C209 Fe18 68.58(17)
C210 C209 H209 126.4
C208 C209 H209 126.4
Fe18 C209 H209 126.9
C209 C210 C211 108.0(2)
C209 C210 Fe18 69.80(17)
C211 C210 Fe18 69.20(16)
C209 C210 H210 126.0
C211 C210 H210 126.0
Fe18 C210 H210 126.6
C207 C211 C210 108.1(2)
C207 C211 Fe18 68.91(16)
C210 C211 Fe18 69.95(17)
C207 C211 H211 125.9
C210 C211 H211 125.9
Fe18 C211 H211 126.8
C213 C212 C216 108.5(3)
C213 C212 Fe18 69.6(2)
C216 C212 Fe18 70.0(2)
C213 C212 H212 125.8
C216 C212 H212 125.8
Fe18 C212 H212 126.2
C214 C213 C212 107.6(3)
C214 C213 Fe18 70.16(18)
C212 C213 Fe18 69.7(2)
C214 C213 H213 126.2
C212 C213 H213 126.2
Fe18 C213 H213 125.5
C213 C214 C215 108.3(3)
C213 C214 Fe18 69.28(19)
C215 C214 Fe18 69.79(18)
C213 C214 H214 125.8
C215 C214 H214 125.8
Fe18 C214 H214 126.7
C216 C215 C214 108.1(3)
C216 C215 Fe18 69.8(2)
C214 C215 Fe18 69.50(18)
C216 C215 H215 126.0
C214 C215 H215 126.0
Fe18 C215 H215 126.3
C215 C216 C212 107.6(3)
C215 C216 Fe18 69.96(19)
C212 C216 Fe18 69.1(2)
C215 C216 H216 126.2
C212 C216 H216 126.2
Fe18 C216 H216 126.3
C218 C217 P7 113.59(19)
C218 C217 H21A 108.8
P7 C217 H21A 108.8
C218 C217 H21B 108.8
P7 C217 H21B 108.8
H21A C217 H21B 107.7
C219 C218 C217 113.1(2)
C219 C218 H21C 109.0
C217 C218 H21C 109.0
C219 C218 H21D 109.0
C217 C218 H21D 109.0
H21C C218 H21D 107.8
C220 C219 C223 106.9(3)
C220 C219 C218 125.7(3)
C223 C219 C218 127.4(3)
C220 C219 Fe19 69.18(17)
C223 C219 Fe19 69.47(17)
C218 C219 Fe19 128.3(2)
C221 C220 C219 108.4(3)
C221 C220 Fe19 69.82(17)
C219 C220 Fe19 69.95(17)
C221 C220 H220 125.8
C219 C220 H220 125.8
Fe19 C220 H220 126.0
C222 C221 C220 108.2(3)
C222 C221 Fe19 70.39(17)
C220 C221 Fe19 69.31(17)
C222 C221 H221 125.9
C220 C221 H221 125.9
Fe19 C221 H221 126.0
C221 C222 C223 108.1(3)
C221 C222 Fe19 69.42(17)
C223 C222 Fe19 69.28(17)
C221 C222 H222 126.0
C223 C222 H222 126.0
Fe19 C222 H222 126.9
C222 C223 C219 108.5(3)
C222 C223 Fe19 70.12(18)
C219 C223 Fe19 69.61(17)
C222 C223 H223 125.8
C219 C223 H223 125.8
Fe19 C223 H223 126.1
C225 C224 C228 108.1(3)
C225 C224 Fe19 69.71(18)
C228 C224 Fe19 69.99(17)
C225 C224 H224 126.0
C228 C224 H224 126.0
Fe19 C224 H224 125.9
C226 C225 C224 107.8(3)
C226 C225 Fe19 69.77(18)
C224 C225 Fe19 69.58(18)
C226 C225 H225 126.1
C224 C225 H225 126.1
Fe19 C225 H225 126.1
C227 C226 C225 108.7(3)
C227 C226 Fe19 70.38(18)
C225 C226 Fe19 69.67(18)
C227 C226 H226 125.7
C225 C226 H226 125.7
Fe19 C226 H226 125.9
C226 C227 C228 107.7(3)
C226 C227 Fe19 69.30(17)
C228 C227 Fe19 69.36(18)
C226 C227 H227 126.1
C228 C227 H227 126.1
Fe19 C227 H227 126.8
C224 C228 C227 107.8(3)
C224 C228 Fe19 69.29(18)
C227 C228 Fe19 69.97(17)
C224 C228 H228 126.1
C227 C228 H228 126.1
Fe19 C228 H228 126.2
C230 C229 P7 114.45(19)
C230 C229 H22A 108.6
P7 C229 H22A 108.6
C230 C229 H22B 108.6
P7 C229 H22B 108.6
H22A C229 H22B 107.6
C231 C230 C229 111.8(2)
C231 C230 H23A 109.3
C229 C230 H23A 109.3
C231 C230 H23B 109.3
C229 C230 H23B 109.3
H23A C230 H23B 107.9
C235 C231 C232 106.9(2)
C235 C231 C230 126.9(3)
C232 C231 C230 126.2(3)
C235 C231 Fe20 69.53(15)
C232 C231 Fe20 68.89(15)
C230 C231 Fe20 127.43(18)
C233 C232 C231 108.1(3)
C233 C232 Fe20 69.36(16)
C231 C232 Fe20 70.05(16)
C233 C232 H232 125.9
C231 C232 H232 125.9
Fe20 C232 H232 126.2
C234 C233 C232 108.6(3)
C234 C233 Fe20 70.03(17)
C232 C233 Fe20 69.68(16)
C234 C233 H233 125.7
C232 C233 H233 125.7
Fe20 C233 H233 126.2
C233 C234 C235 107.7(3)
C233 C234 Fe20 69.42(16)
C235 C234 Fe20 69.94(16)
C233 C234 H234 126.2
C235 C234 H234 126.2
Fe20 C234 H234 126.1
C234 C235 C231 108.7(3)
C234 C235 Fe20 69.24(15)
C231 C235 Fe20 69.72(15)
C234 C235 H235 125.6
C231 C235 H235 125.6
Fe20 C235 H235 127.0
C240 C236 C237 108.0(3)
C240 C236 Fe20 69.52(16)
C237 C236 Fe20 69.76(16)
C240 C236 H236 126.0
C237 C236 H236 126.0
Fe20 C236 H236 126.3
C236 C237 C238 107.7(3)
C236 C237 Fe20 69.79(16)
C238 C237 Fe20 69.26(15)
C236 C237 H237 126.1
C238 C237 H237 126.1
Fe20 C237 H237 126.4
C239 C238 C237 108.3(3)
C239 C238 Fe20 70.05(16)
C237 C238 Fe20 69.91(16)
C239 C238 H238 125.9
C237 C238 H238 125.9
Fe20 C238 H238 125.8
C238 C239 C240 107.6(3)
C238 C239 Fe20 69.44(17)
C240 C239 Fe20 69.49(16)
C238 C239 H239 126.2
C240 C239 H239 126.2
Fe20 C239 H239 126.4
C236 C240 C239 108.4(3)
C236 C240 Fe20 69.98(17)
C239 C240 Fe20 69.88(16)
C236 C240 H240 125.8
C239 C240 H240 125.8
Fe20 C240 H240 125.9
C242 C241 P7 110.4(2)
C242 C241 H24A 109.6
P7 C241 H24A 109.6
C242 C241 H24B 109.6
P7 C241 H24B 109.6
H24A C241 H24B 108.1
C243 C242 C241 112.3(2)
C243 C242 H24C 109.1
C241 C242 H24C 109.1
C243 C242 H24D 109.1
C241 C242 H24D 109.1
H24C C242 H24D 107.9
C247 C243 C244 107.7(3)
C247 C243 C242 125.6(3)
C244 C243 C242 126.7(3)
C247 C243 Fe21 69.97(16)
C244 C243 Fe21 69.81(17)
C242 C243 Fe21 124.0(2)
C245 C244 C243 108.4(3)
C245 C244 Fe21 70.0(2)
C243 C244 Fe21 69.16(18)
C245 C244 H244 125.8
C243 C244 H244 125.8
Fe21 C244 H244 126.7
C246 C245 C244 107.8(3)
C246 C245 Fe21 69.4(2)
C244 C245 Fe21 69.38(19)
C246 C245 H245 126.1
C244 C245 H245 126.1
Fe21 C245 H245 126.7
C245 C246 C247 108.1(3)
C245 C246 Fe21 70.1(2)
C247 C246 Fe21 69.44(18)
C245 C246 H246 125.9
C247 C246 H246 125.9
Fe21 C246 H246 126.1
C243 C247 C246 108.0(3)
C243 C247 Fe21 69.39(17)
C246 C247 Fe21 69.43(18)
C243 C247 H247 126.0
C246 C247 H247 126.0
Fe21 C247 H247 126.8
C252 C248 C249 108.5(3)
C252 C248 Fe21 70.07(19)
C249 C248 Fe21 69.78(19)
C252 C248 H248 125.7
C249 C248 H248 125.7
Fe21 C248 H248 126.0
C250 C249 C248 107.7(3)
C250 C249 Fe21 70.1(2)
C248 C249 Fe21 69.29(19)
C250 C249 H249 126.1
C248 C249 H249 126.1
Fe21 C249 H249 126.0
C249 C250 C251 107.7(3)
C249 C250 Fe21 69.48(19)
C251 C250 Fe21 69.4(2)
C249 C250 H250 126.1
C251 C250 H250 126.1
Fe21 C250 H250 126.6
C252 C251 C250 108.4(3)
C252 C251 Fe21 69.76(18)
C250 C251 Fe21 69.79(18)
C252 C251 H251 125.8
C250 C251 H251 125.8
Fe21 C251 H251 126.2
C251 C252 C248 107.7(3)
C251 C252 Fe21 69.81(19)
C248 C252 Fe21 69.40(18)
C251 C252 H252 126.2
C248 C252 H252 126.2
Fe21 C252 H252 126.2
C254 C253 P8 117.6(2)
C254 C253 H25A 107.9
P8 C253 H25A 107.9
C254 C253 H25B 107.9
P8 C253 H25B 107.9
H25A C253 H25B 107.2
C255 C254 C253 111.7(2)
C255 C254 H25C 109.3
C253 C254 H25C 109.3
C255 C254 H25D 109.3
C253 C254 H25D 109.3
H25C C254 H25D 107.9
C259 C255 C256 107.4(3)
C259 C255 C254 126.4(3)
C256 C255 C254 126.1(3)
C259 C255 Fe22 69.43(18)
C256 C255 Fe22 69.35(18)
C254 C255 Fe22 127.9(2)
C257 C256 C255 107.9(3)
C257 C256 Fe22 69.2(2)
C255 C256 Fe22 69.74(18)
C257 C256 H256 126.0
C255 C256 H256 126.0
Fe22 C256 H256 126.6
C258 C257 C256 108.2(3)
C258 C257 Fe22 69.6(2)
C256 C257 Fe22 69.8(2)
C258 C257 H257 125.9
C256 C257 H257 125.9
Fe22 C257 H257 126.3
C257 C258 C259 108.0(3)
C257 C258 Fe22 69.6(2)
C259 C258 Fe22 69.95(18)
C257 C258 H258 126.0
C259 C258 H258 126.0
Fe22 C258 H258 126.0
C258 C259 C255 108.4(3)
C258 C259 Fe22 69.30(19)
C255 C259 Fe22 69.76(17)
C258 C259 H259 125.8
C255 C259 H259 125.8
Fe22 C259 H259 126.7
C264 C260 C261 108.4(3)
C264 C260 Fe22 69.8(2)
C261 C260 Fe22 69.4(2)
C264 C260 H260 125.8
C261 C260 H260 125.8
Fe22 C260 H260 126.7
C262 C261 C260 107.3(3)
C262 C261 Fe22 69.2(2)
C260 C261 Fe22 70.15(19)
C262 C261 H261 126.4
C260 C261 H261 126.4
Fe22 C261 H261 125.8
C263 C262 C261 108.9(3)
C263 C262 Fe22 69.88(19)
C261 C262 Fe22 70.20(19)
C263 C262 H262 125.6
C261 C262 H262 125.6
Fe22 C262 H262 125.9
C262 C263 C264 107.6(3)
C262 C263 Fe22 69.65(19)
C264 C263 Fe22 70.22(19)
C262 C263 H263 126.2
C264 C263 H263 126.2
Fe22 C263 H263 125.5
C260 C264 C263 107.8(3)
C260 C264 Fe22 70.08(19)
C263 C264 Fe22 69.0(2)
C260 C264 H264 126.1
C263 C264 H264 126.1
Fe22 C264 H264 126.4
C266 C265 P8 112.89(19)
C266 C265 H26A 109.0
P8 C265 H26A 109.0
C266 C265 H26B 109.0
P8 C265 H26B 109.0
H26A C265 H26B 107.8
C267 C266 C265 109.8(2)
C267 C266 H26C 109.7
C265 C266 H26C 109.7
C267 C266 H26D 109.7
C265 C266 H26D 109.7
H26C C266 H26D 108.2
C271 C267 C268 106.6(3)
C271 C267 C266 126.4(3)
C268 C267 C266 126.7(3)
C271 C267 Fe23 69.13(17)
C268 C267 Fe23 69.48(17)
C266 C267 Fe23 130.5(2)
C269 C268 C267 108.8(3)
C269 C268 Fe23 69.71(18)
C267 C268 Fe23 69.67(17)
C269 C268 H268 125.6
C267 C268 H268 125.6
Fe23 C268 H268 126.6
C270 C269 C268 107.7(3)
C270 C269 Fe23 69.13(18)
C268 C269 Fe23 69.67(17)
C270 C269 H269 126.2
C268 C269 H269 126.1
Fe23 C269 H269 126.6
C269 C270 C271 108.1(3)
C269 C270 Fe23 70.20(17)
C271 C270 Fe23 69.78(17)
C269 C270 H270 126.0
C271 C270 H270 126.0
Fe23 C270 H270 125.7
C270 C271 C267 108.8(3)
C270 C271 Fe23 69.43(17)
C267 C271 Fe23 69.99(16)
C270 C271 H271 125.6
C267 C271 H271 125.6
Fe23 C271 H271 126.5
C273 C272 C276 108.0(3)
C273 C272 Fe23 70.0(2)
C276 C272 Fe23 69.8(2)
C273 C272 H272 126.0
C276 C272 H272 126.0
Fe23 C272 H272 125.9
C272 C273 C274 108.2(3)
C272 C273 Fe23 69.63(19)
C274 C273 Fe23 69.7(2)
C272 C273 H273 125.9
C274 C273 H273 125.9
Fe23 C273 H273 126.3
C273 C274 C275 108.0(3)
C273 C274 Fe23 69.9(2)
C275 C274 Fe23 69.4(2)
C273 C274 H274 126.0
C275 C274 H274 126.0
Fe23 C274 H274 126.3
C276 C275 C274 107.5(3)
C276 C275 Fe23 69.8(2)
C274 C275 Fe23 69.7(2)
C276 C275 H275 126.3
C274 C275 H275 126.3
Fe23 C275 H275 125.8
C272 C276 C275 108.2(3)
C272 C276 Fe23 69.7(2)
C275 C276 Fe23 69.6(2)
C272 C276 H276 125.9
C275 C276 H276 125.9
Fe23 C276 H276 126.4
C278 C277 P8 111.83(19)
C278 C277 H27A 109.3
P8 C277 H27A 109.3
C278 C277 H27B 109.3
P8 C277 H27B 109.3
H27A C277 H27B 107.9
C279 C278 C277 113.7(3)
C289 C278 C277 112.8(3)
C279 C278 H27C 108.8
C277 C278 H27C 108.8
C279 C278 H27D 108.8
C277 C278 H27D 108.8
H27C C278 H27D 107.7
C289 C278 H27E 109.0
C277 C278 H27E 109.0
C289 C278 H27F 109.0
C277 C278 H27F 109.0
H27E C278 H27F 107.8
C284 Fe24 C279 133.4(3)
C284 Fe24 C280 105.9(2)
C279 Fe24 C280 40.91(9)
C284 Fe24 C288 42.36(10)
C279 Fe24 C288 106.34(17)
C280 Fe24 C288 107.23(19)
C284 Fe24 C285 42.34(10)
C279 Fe24 C285 174.76(19)
C280 Fe24 C285 139.0(3)
C288 Fe24 C285 68.44(12)
C284 Fe24 C283 174.0(3)
C279 Fe24 C283 40.77(8)
C280 Fe24 C283 68.61(11)
C288 Fe24 C283 135.69(19)
C285 Fe24 C283 143.6(3)
C284 Fe24 C281 109.4(2)
C279 Fe24 C281 68.61(12)
C280 Fe24 C281 40.77(9)
C288 Fe24 C281 137.7(2)
C285 Fe24 C281 114.7(2)
C283 Fe24 C281 68.36(12)
C284 Fe24 C282 140.8(2)
C279 Fe24 C282 68.46(11)
C280 Fe24 C282 68.45(12)
C288 Fe24 C282 174.74(18)
C285 Fe24 C282 116.75(19)
C283 Fe24 C282 40.55(9)
C281 Fe24 C282 40.55(9)
C284 Fe24 C287 65.90(12)
C279 Fe24 C287 112.91(19)
C280 Fe24 C287 137.3(2)
C288 Fe24 C287 37.49(9)
C285 Fe24 C287 63.41(12)
C283 Fe24 C287 116.13(19)
C281 Fe24 C287 174.9(2)
C282 Fe24 C287 144.5(2)
C284 Fe24 C286 65.88(13)
C279 Fe24 C286 141.3(2)
C280 Fe24 C286 170.36(19)
C288 Fe24 C286 63.41(12)
C285 Fe24 C286 37.47(9)
C283 Fe24 C286 119.3(2)
C281 Fe24 C286 145.1(2)
C282 Fe24 C286 121.0(2)
C287 Fe24 C286 35.83(8)
C283 C279 C280 108.0
C283 C279 C278 130.5(4)
C280 C279 C278 121.5(4)
C283 C279 Fe24 70.11(19)
C280 C279 Fe24 69.56(18)
C278 C279 Fe24 126.8(3)
C281 C280 C279 108.0
C281 C280 Fe24 70.1(2)
C279 C280 Fe24 69.53(17)
C281 C280 H280 126.0
C279 C280 H280 126.0
Fe24 C280 H280 125.9
C280 C281 C282 108.0
C280 C281 Fe24 69.11(19)
C282 C281 Fe24 70.03(18)
C280 C281 H281 126.0
C282 C281 H281 126.0
Fe24 C281 H281 126.4
C283 C282 C281 108.0
C283 C282 Fe24 69.41(18)
C281 C282 Fe24 69.43(18)
C283 C282 H282 126.0
C281 C282 H282 126.0
Fe24 C282 H282 126.7
C282 C283 C279 108.0
C282 C283 Fe24 70.04(19)
C279 C283 Fe24 69.11(19)
C282 C283 H283 126.0
C279 C283 H283 126.0
Fe24 C283 H283 126.4
C288 C284 C285 108.0
C288 C284 Fe24 75.7(2)
C285 C284 Fe24 75.8(2)
C288 C284 H284 126.0
C285 C284 H284 126.0
Fe24 C284 H284 114.8
C284 C285 C286 108.0
C284 C285 Fe24 61.9(2)
C286 C285 Fe24 81.4(2)
C284 C285 H285 126.0
C286 C285 H285 126.0
Fe24 C285 H285 121.8
C287 C286 C285 108.0
C287 C286 Fe24 72.04(17)
C285 C286 Fe24 61.10(19)
C287 C286 H286 126.0
C285 C286 H286 126.0
Fe24 C286 H286 132.3
C286 C287 C288 108.0
C286 C287 Fe24 72.12(17)
C288 C287 Fe24 61.06(19)
C286 C287 H287 126.0
C288 C287 H287 126.0
Fe24 C287 H287 132.3
C284 C288 C287 108.0
C284 C288 Fe24 62.0(2)
C287 C288 Fe24 81.5(2)
C284 C288 H288 126.0
C287 C288 H288 126.0
Fe24 C288 H288 121.7
C294 Fe25 C298 47.06(17)
C294 Fe25 C295 45.80(14)
C298 Fe25 C295 75.15(17)
C294 Fe25 C291 132.3(3)
C298 Fe25 C291 178.2(3)
C295 Fe25 C291 105.5(2)
C294 Fe25 C290 171.0(2)
C298 Fe25 C290 139.1(3)
C295 Fe25 C290 136.5(2)
C291 Fe25 C290 41.33(12)
C294 Fe25 C292 101.8(3)
C298 Fe25 C292 137.1(3)
C295 Fe25 C292 105.1(2)
C291 Fe25 C292 41.14(13)
C290 Fe25 C292 69.29(16)
C294 Fe25 C289 135.3(3)
C298 Fe25 C289 110.0(2)
C295 Fe25 C289 173.9(2)
C291 Fe25 C289 69.29(15)
C290 Fe25 C289 41.13(12)
C292 Fe25 C289 68.94(14)
C294 Fe25 C293 103.4(2)
C298 Fe25 C293 109.2(3)
C295 Fe25 C293 135.0(3)
C291 Fe25 C293 69.08(15)
C290 Fe25 C293 69.07(14)
C292 Fe25 C293 40.84(11)
C289 Fe25 C293 40.83(11)
C294 Fe25 C297 72.61(19)
C298 Fe25 C297 40.88(13)
C295 Fe25 C297 68.68(16)
C291 Fe25 C297 140.9(3)
C290 Fe25 C297 116.3(2)
C292 Fe25 C297 173.5(3)
C289 Fe25 C297 117.4(2)
C293 Fe25 C297 142.9(3)
C294 Fe25 C296 71.58(17)
C298 Fe25 C296 69.01(17)
C295 Fe25 C296 39.91(12)
C291 Fe25 C296 112.6(2)
C290 Fe25 C296 115.8(2)
C292 Fe25 C296 137.2(3)
C289 Fe25 C296 144.5(3)
C293 Fe25 C296 174.6(3)
C297 Fe25 C296 38.36(11)
C290 C289 C293 108.0
C290 C289 C278 131.0(4)
C293 C289 C278 121.0(4)
C290 C289 Fe25 68.8(2)
C293 C289 Fe25 70.0(2)
C278 C289 Fe25 128.2(4)
C291 C290 C289 108.0
C291 C290 Fe25 69.3(3)
C289 C290 Fe25 70.1(3)
C291 C290 H29B 126.0
C289 C290 H29B 126.0
Fe25 C290 H29B 126.0
C292 C291 C290 108.0
C292 C291 Fe25 70.1(2)
C290 C291 Fe25 69.3(2)
C292 C291 H29C 126.0
C290 C291 H29C 126.0
Fe25 C291 H29C 126.0
C291 C292 C293 108.0
C291 C292 Fe25 68.8(2)
C293 C292 Fe25 70.0(3)
C291 C292 H29D 126.0
C293 C292 H29D 126.0
Fe25 C292 H29D 126.0
C292 C293 C289 108.0
C292 C293 Fe25 69.2(3)
C289 C293 Fe25 69.2(2)
C292 C293 H29E 126.0
C289 C293 H29E 126.0
Fe25 C293 H29E 126.0
C298 C294 C295 108.0
C298 C294 Fe25 72.3(3)
C295 C294 Fe25 75.6(3)
C298 C294 H29F 125.6
C295 C294 H29F 125.6
Fe25 C294 H29F 125.6
C294 C295 C296 108.0
C294 C295 Fe25 58.6(3)
C296 C295 Fe25 80.0(3)
C294 C295 H29G 126.0
C296 C295 H29G 126.0
Fe25 C295 H29G 126.0
C297 C296 C295 108.0
C297 C296 Fe25 69.4(2)
C295 C296 Fe25 60.1(2)
C297 C296 H29H 125.2
C295 C296 H29H 125.2
Fe25 C296 H29H 125.2
C298 C297 C296 108.0
C298 C297 Fe25 58.4(3)
C296 C297 Fe25 72.3(2)
C298 C297 H29I 125.4
C296 C297 H29I 125.4
Fe25 C297 H29I 125.4
C297 C298 C294 108.0
C297 C298 Fe25 80.7(3)
C294 C298 Fe25 60.6(3)
C297 C298 H29J 126.0
C294 C298 H29J 126.0
Fe25 C298 H29J 126.0
C14 C13 P1 110.0(3)
C14 C13 H13A 109.7
P1 C13 H13A 109.7
C14 C13 H13B 109.7
P1 C13 H13B 109.7
H13A C13 H13B 108.2
C33 Fe3 C34 40.92(9)
C33 Fe3 C31 149.2(2)
C34 Fe3 C31 114.8(2)
C33 Fe3 C32 40.85(11)
C34 Fe3 C32 68.71(13)
C31 Fe3 C32 167.2(3)
C33 Fe3 C35 68.69(12)
C34 Fe3 C35 40.79(8)
C31 Fe3 C35 105.6(2)
C32 Fe3 C35 68.53(13)
C33 Fe3 C27 170.1(2)
C34 Fe3 C27 145.9(2)
C31 Fe3 C27 40.74(9)
C32 Fe3 C27 129.7(2)
C35 Fe3 C27 112.7(2)
C33 Fe3 C30 118.9(2)
C34 Fe3 C30 109.6(2)
C31 Fe3 C30 40.72(12)
C32 Fe3 C30 151.5(3)
C35 Fe3 C30 129.9(3)
C27 Fe3 C30 68.37(15)
C33 Fe3 C36 68.61(14)
C34 Fe3 C36 68.57(12)
C31 Fe3 C36 127.6(3)
C32 Fe3 C36 40.68(11)
C35 Fe3 C36 40.65(9)
C27 Fe3 C36 105.7(2)
C30 Fe3 C36 167.3(3)
C33 Fe3 C28 133.5(2)
C34 Fe3 C28 172.8(2)
C31 Fe3 C28 68.27(13)
C32 Fe3 C28 109.8(2)
C35 Fe3 C28 146.0(2)
C27 Fe3 C28 40.50(9)
C30 Fe3 C28 68.09(19)
C36 Fe3 C28 115.3(2)
C33 Fe3 C29 112.3(2)
C34 Fe3 C29 133.6(3)
C31 Fe3 C29 68.25(19)
C32 Fe3 C29 119.1(2)
C35 Fe3 C29 170.1(3)
C27 Fe3 C29 68.10(16)
C30 Fe3 C29 40.47(16)
C36 Fe3 C29 149.3(3)
C28 Fe3 C29 40.34(13)
C26 C25 P1 133.0(6)
C26 C25 H25E 104.0
P1 C25 H25E 104.0
C26 C25 H25F 104.0
P1 C25 H25F 104.0
H25E C25 H25F 105.4
C25 C26 C27 124.0(7)
C25 C26 H26E 106.3
C27 C26 H26E 106.3
C25 C26 H26F 106.3
C27 C26 H26F 106.3
H26E C26 H26F 106.4
C31 C27 C28 108.0
C31 C27 C26 128.0(5)
C28 C27 C26 124.0(5)
C31 C27 Fe3 69.3(2)
C28 C27 Fe3 70.3(2)
C26 C27 Fe3 125.9(4)
C27 C28 C29 108.0
C27 C28 Fe3 69.2(2)
C29 C28 Fe3 69.9(3)
C27 C28 H28 126.0
C29 C28 H28 126.0
Fe3 C28 H28 126.5
C30 C29 C28 108.0
C30 C29 Fe3 69.2(2)
C28 C29 Fe3 69.8(2)
C30 C29 H29 126.0
C28 C29 H29 126.0
Fe3 C29 H29 126.5
C29 C30 C31 108.0
C29 C30 Fe3 70.3(2)
C31 C30 Fe3 69.3(2)
C29 C30 H30 126.0
C31 C30 H30 126.0
Fe3 C30 H30 126.0
C30 C31 C27 108.0
C30 C31 Fe3 70.0(3)
C27 C31 Fe3 69.9(2)
C30 C31 H31 126.0
C27 C31 H31 126.0
Fe3 C31 H31 125.6
C36 C32 C33 108.0
C36 C32 Fe3 69.93(19)
C33 C32 Fe3 69.26(18)
C36 C32 H32 126.0
C33 C32 H32 126.0
Fe3 C32 H32 126.4
C34 C33 C32 108.0
C34 C33 Fe3 69.6(2)
C32 C33 Fe3 69.90(19)
C34 C33 H33 126.0
C32 C33 H33 126.0
Fe3 C33 H33 126.1
C35 C34 C33 108.0
C35 C34 Fe3 69.97(19)
C33 C34 Fe3 69.5(2)
C35 C34 H34 126.0
C33 C34 H34 126.0
Fe3 C34 H34 126.1
C34 C35 C36 108.0
C34 C35 Fe3 69.24(18)
C36 C35 Fe3 69.8(2)
C34 C35 H35 126.0
C36 C35 H35 126.0
Fe3 C35 H35 126.5
C32 C36 C35 108.0
C32 C36 Fe3 69.4(2)
C35 C36 Fe3 69.53(19)
C32 C36 H36 126.0
C35 C36 H36 126.0
Fe3 C36 H36 126.7
C14 C13A P1 109.9(5)
C14 C13A H13G 109.7
P1 C13A H13G 109.7
C14 C13A H13H 109.7
P1 C13A H13H 109.7
H13G C13A H13H 108.2
C34A Fe3A C33A 40.90(13)
C34A Fe3A C29A 176.9(3)
C33A Fe3A C29A 136.6(3)
C34A Fe3A C30A 141.9(3)
C33A Fe3A C30A 175.6(3)
C29A Fe3A C30A 40.71(14)
C34A Fe3A C28A 136.7(3)
C33A Fe3A C28A 111.9(2)
C29A Fe3A C28A 40.67(12)
C30A Fe3A C28A 68.29(18)
C34A Fe3A C35A 40.70(12)
C33A Fe3A C35A 68.35(16)
C29A Fe3A C35A 142.1(3)
C30A Fe3A C35A 111.9(3)
C28A Fe3A C35A 175.6(3)
C34A Fe3A C31A 113.0(2)
C33A Fe3A C31A 144.0(3)
C29A Fe3A C31A 68.20(19)
C30A Fe3A C31A 40.47(13)
C28A Fe3A C31A 67.98(14)
C35A Fe3A C31A 109.1(2)
C34A Fe3A C27A 110.8(2)
C33A Fe3A C27A 115.2(2)
C29A Fe3A C27A 68.15(15)
C30A Fe3A C27A 68.01(16)
C28A Fe3A C27A 40.40(10)
C35A Fe3A C27A 135.3(3)
C31A Fe3A C27A 40.28(10)
C34A Fe3A C32A 68.25(18)
C33A Fe3A C32A 40.49(14)
C29A Fe3A C32A 110.9(3)
C30A Fe3A C32A 135.2(3)
C28A Fe3A C32A 115.4(2)
C35A Fe3A C32A 67.77(19)
C31A Fe3A C32A 174.1(3)
C27A Fe3A C32A 145.3(3)
C34A Fe3A C36A 68.04(17)
C33A Fe3A C36A 67.90(19)
C29A Fe3A C36A 113.4(3)
C30A Fe3A C36A 109.2(3)
C28A Fe3A C36A 144.1(3)
C35A Fe3A C36A 40.19(13)
C31A Fe3A C36A 134.4(3)
C27A Fe3A C36A 174.2(3)
C32A Fe3A C36A 40.07(15)
C26A C25A P1 149.4(6)
C26A C25A H25G 99.4
P1 C25A H25G 99.4
C26A C25A H25H 99.4
P1 C25A H25H 99.4
H25G C25A H25H 104.0
C25A C26A C27A 140.4(6)
C25A C26A H26G 101.9
C27A C26A H26G 101.9
C25A C26A H26H 101.9
C27A C26A H26H 101.9
H26G C26A H26H 104.7
C28A C27A C31A 108.0
C28A C27A C26A 126.4(4)
C31A C27A C26A 125.6(4)
C28A C27A Fe3A 69.2(2)
C31A C27A Fe3A 69.8(2)
C26A C27A Fe3A 127.7(4)
C27A C28A C29A 108.0
C27A C28A Fe3A 70.4(2)
C29A C28A Fe3A 69.2(3)
C27A C28A H28A 126.0
C29A C28A H28A 126.0
Fe3A C28A H28A 126.0
C28A C29A C30A 108.0
C28A C29A Fe3A 70.1(2)
C30A C29A Fe3A 69.9(2)
C28A C29A H29A 126.0
C30A C29A H29A 126.0
Fe3A C29A H29A 125.6
C29A C30A C31A 108.0
C29A C30A Fe3A 69.4(2)
C31A C30A Fe3A 70.4(2)
C29A C30A H30A 126.0
C31A C30A H30A 126.0
Fe3A C30A H30A 125.8
C27A C31A C30A 108.0
C27A C31A Fe3A 69.9(2)
C30A C31A Fe3A 69.2(3)
C27A C31A H31A 126.0
C30A C31A H31A 126.0
Fe3A C31A H31A 126.5
C33A C32A C36A 108.0
C33A C32A Fe3A 68.6(3)
C36A C32A Fe3A 70.4(3)
C33A C32A H32A 126.0
C36A C32A H32A 126.0
Fe3A C32A H32A 126.6
C32A C33A C34A 108.0
C32A C33A Fe3A 70.9(3)
C34A C33A Fe3A 69.3(3)
C32A C33A H33A 126.0
C34A C33A H33A 126.0
Fe3A C33A H33A 125.4
C35A C34A C33A 108.0
C35A C34A Fe3A 70.6(3)
C33A C34A Fe3A 69.8(3)
C35A C34A H34A 126.0
C33A C34A H34A 126.0
Fe3A C34A H34A 125.1
C34A C35A C36A 108.0
C34A C35A Fe3A 68.7(3)
C36A C35A Fe3A 70.8(3)
C34A C35A H35A 126.0
C36A C35A H35A 126.0
Fe3A C35A H35A 126.1
C35A C36A C32A 108.0
C35A C36A Fe3A 69.0(3)
C32A C36A Fe3A 69.5(3)
C35A C36A H36A 126.0
C32A C36A H36A 126.0
Fe3A C36A H36A 127.0
C13A C14 C15 114.5(4)
C15 C14 C13 114.4(3)
C15 C14 H14G 108.7
C13 C14 H14G 108.7
C15 C14 H14A 108.7
C13 C14 H14A 108.7
H14G C14 H14A 107.6
C13A C14 H14B 108.6
C15 C14 H14B 108.6
C13A C14 H14H 108.6
C15 C14 H14H 108.6
H14B C14 H14H 107.6

loop_
_geom_bond_atom_site_label_1
_geom_bond_atom_site_label_2
_geom_bond_distance
Cu1 P1 2.1677(12)
Cu1 Cl2 2.3183(10)
Cu1 Cl1 2.4168(12)
Cu1 Cl3 2.5827(12)
Cu2 P2 2.1806(14)
Cu2 Cl4 2.3907(12)
Cu2 Cl2 2.4066(12)
Cu2 Cl1 2.4875(11)
Cu3 P3 2.1745(11)
Cu3 Cl3 2.3998(12)
Cu3 Cl1 2.4006(12)
Cu3 Cl4 2.5104(11)
Cu4 P4 2.1876(10)
Cu4 Cl3 2.4023(10)
Cu4 Cl4 2.4225(12)
Cu4 Cl2 2.4881(12)
Cu5 P5 2.1835(10)
Cu5 Cl7 2.3712(13)
Cu5 Cl5 2.4789(11)
Cu5 Cl6 2.4795(12)
Cu6 P6 2.1784(10)
Cu6 Cl5 2.3629(12)
Cu6 Cl6 2.3982(11)
Cu6 Cl8 2.5425(14)
Cu7 P7 2.1816(13)
Cu7 Cl7 2.3822(11)
Cu7 Cl8 2.4279(12)
Cu7 Cl5 2.4890(14)
Cu8 P8 2.1738(11)
Cu8 Cl8 2.3212(11)
Cu8 Cl6 2.4038(13)
Cu8 Cl7 2.6370(13)
Fe1 C10 2.007(4)
Fe1 C9 2.007(4)
Fe1 C4 2.019(4)
Fe1 C11 2.020(4)
Fe1 C8 2.027(4)
Fe1 C5 2.033(4)
Fe1 C12 2.035(4)
Fe1 C6 2.041(3)
Fe1 C7 2.043(3)
Fe1 C3 2.051(3)
Fe2 C17 2.035(4)
Fe2 C23 2.037(4)
Fe2 C21 2.037(5)
Fe2 C24 2.038(4)
Fe2 C22 2.039(4)
Fe2 C20 2.039(4)
Fe2 C19 2.040(4)
Fe2 C18 2.046(4)
Fe2 C16 2.047(4)
Fe2 C15 2.064(4)
Fe4 C44 2.033(3)
Fe4 C42 2.036(3)
Fe4 C40 2.037(3)
Fe4 C41 2.039(3)
Fe4 C45 2.041(3)
Fe4 C48 2.042(3)
Fe4 C43 2.043(3)
Fe4 C46 2.045(3)
Fe4 C47 2.045(3)
Fe4 C39 2.054(3)
Fe5 C54 2.023(3)
Fe5 C53 2.026(3)
Fe5 C57 2.042(3)
Fe5 C56 2.043(3)
Fe5 C58 2.044(3)
Fe5 C55 2.045(3)
Fe5 C59 2.047(3)
Fe5 C52 2.051(3)
Fe5 C60 2.053(3)
Fe5 C51 2.062(3)
Fe6 C65 2.033(3)
Fe6 C64 2.033(3)
Fe6 C68 2.035(4)
Fe6 C69 2.036(3)
Fe6 C70 2.037(3)
Fe6 C66 2.039(3)
Fe6 C63 2.040(3)
Fe6 C72 2.042(4)
Fe6 C67 2.043(3)
Fe6 C71 2.046(4)
Fe7 C84 2.029(3)
Fe7 C78 2.031(3)
Fe7 C83 2.033(3)
Fe7 C77 2.035(3)
Fe7 C82 2.040(3)
Fe7 C80 2.042(3)
Fe7 C81 2.044(3)
Fe7 C76 2.048(3)
Fe7 C79 2.051(3)
Fe7 C75 2.068(3)
Fe8 C90 2.037(3)
Fe8 C96 2.038(4)
Fe8 C89 2.045(3)
Fe8 C93 2.046(3)
Fe8 C94 2.047(3)
Fe8 C92 2.048(3)
Fe8 C95 2.049(3)
Fe8 C88 2.052(3)
Fe8 C91 2.052(3)
Fe8 C87 2.060(3)
Fe9 C108 2.028(3)
Fe9 C104 2.034(3)
Fe9 C101 2.036(3)
Fe9 C102 2.037(3)
Fe9 C107 2.037(3)
Fe9 C100 2.040(3)
Fe9 C105 2.040(3)
Fe9 C106 2.042(3)
Fe9 C103 2.045(3)
Fe9 C99 2.045(3)
Fe10 C113 2.016(3)
Fe10 C114 2.020(3)
Fe10 C116 2.024(3)
Fe10 C117 2.029(3)
Fe10 C115 2.030(3)
Fe10 C112 2.032(3)
Fe10 C111 2.037(3)
Fe10 C118 2.036(3)
Fe10 C120 2.037(3)
Fe10 C119 2.040(3)
Fe11 C130 2.033(4)
Fe11 C131 2.035(4)
Fe11 C132 2.041(4)
Fe11 C127 2.042(4)
Fe11 C126 2.046(4)
Fe11 C123 2.046(3)
Fe11 C128 2.047(4)
Fe11 C125 2.050(3)
Fe11 C124 2.052(3)
Fe11 C129 2.054(5)
Fe12 C137 2.034(3)
Fe12 C136 2.037(3)
Fe12 C138 2.038(3)
Fe12 C140 2.042(3)
Fe12 C141 2.042(3)
Fe12 C143 2.048(4)
Fe12 C139 2.049(3)
Fe12 C142 2.053(3)
Fe12 C135 2.053(3)
Fe12 C144 2.053(4)
Fe13 C154 2.028(3)
Fe13 C151 2.030(3)
Fe13 C153 2.031(4)
Fe13 C150 2.032(3)
Fe13 C149 2.034(3)
Fe13 C148 2.042(3)
Fe13 C155 2.043(3)
Fe13 C156 2.044(3)
Fe13 C152 2.046(3)
Fe13 C147 2.050(3)
Fe14 C163 2.030(3)
Fe14 C162 2.033(3)
Fe14 C167 2.034(3)
Fe14 C168 2.036(3)
Fe14 C166 2.036(3)
Fe14 C165 2.037(4)
Fe14 C164 2.041(4)
Fe14 C159 2.041(3)
Fe14 C161 2.045(3)
Fe14 C160 2.049(3)
Fe15 C177 2.010(3)
Fe15 C178 2.010(4)
Fe15 C179 2.013(4)
Fe15 C180 2.021(3)
Fe15 C176 2.021(3)
Fe15 C172 2.036(3)
Fe15 C174 2.036(3)
Fe15 C175 2.037(3)
Fe15 C171 2.038(3)
Fe15 C173 2.042(3)
Fe16 C189 2.029(3)
Fe16 C190 2.029(3)
Fe16 C188 2.040(3)
Fe16 C187 2.041(3)
Fe16 C186 2.041(3)
Fe16 C184 2.043(3)
Fe16 C183 2.044(3)
Fe16 C185 2.046(3)
Fe16 C191 2.046(3)
Fe16 C192 2.047(4)
Fe17 C196 2.038(3)
Fe17 C200 2.040(3)
Fe17 C201 2.041(3)
Fe17 C197 2.041(3)
Fe17 C198 2.042(3)
Fe17 C204 2.047(3)
Fe17 C203 2.053(3)
Fe17 C202 2.055(3)
Fe17 C199 2.056(3)
Fe17 C195 2.064(3)
Fe18 C207 2.026(3)
Fe18 C208 2.031(3)
Fe18 C213 2.032(3)
Fe18 C212 2.033(4)
Fe18 C214 2.043(3)
Fe18 C211 2.044(3)
Fe18 C216 2.045(4)
Fe18 C215 2.047(3)
Fe18 C210 2.053(3)
Fe18 C209 2.055(3)
Fe19 C220 2.035(3)
Fe19 C224 2.039(3)
Fe19 C225 2.041(3)
Fe19 C221 2.042(3)
Fe19 C226 2.042(3)
Fe19 C223 2.043(3)
Fe19 C219 2.045(3)
Fe19 C228 2.048(3)
Fe19 C222 2.055(3)
Fe19 C227 2.056(3)
Fe20 C233 2.028(3)
Fe20 C232 2.032(3)
Fe20 C234 2.036(3)
Fe20 C238 2.038(3)
Fe20 C240 2.041(3)
Fe20 C235 2.045(3)
Fe20 C239 2.046(3)
Fe20 C237 2.047(3)
Fe20 C236 2.047(3)
Fe20 C231 2.048(3)
Fe21 C243 2.026(3)
Fe21 C248 2.031(3)
Fe21 C246 2.034(3)
Fe21 C247 2.034(3)
Fe21 C244 2.035(3)
Fe21 C249 2.037(3)
Fe21 C252 2.040(3)
Fe21 C251 2.040(3)
Fe21 C245 2.043(4)
Fe21 C250 2.046(3)
Fe22 C262 2.032(3)
Fe22 C258 2.033(3)
Fe22 C257 2.033(4)
Fe22 C263 2.035(3)
Fe22 C256 2.041(4)
Fe22 C259 2.042(3)
Fe22 C261 2.045(4)
Fe22 C255 2.046(3)
Fe22 C264 2.051(4)
Fe22 C260 2.055(3)
Fe23 C270 2.034(3)
Fe23 C275 2.035(3)
Fe23 C272 2.036(3)
Fe23 C276 2.037(3)
Fe23 C271 2.038(3)
Fe23 C274 2.039(3)
Fe23 C273 2.041(3)
Fe23 C268 2.047(3)
Fe23 C269 2.048(3)
Fe23 C267 2.050(3)
P1 C13 1.757(6)
P1 C25A 1.763(7)
P1 C1 1.829(3)
P1 C25 1.920(5)
P1 C13A 1.959(8)
P2 C61 1.833(3)
P2 C49 1.834(3)
P2 C37 1.836(3)
P3 C85 1.823(3)
P3 C97 1.827(3)
P3 C73 1.851(3)
P4 C133 1.833(3)
P4 C109 1.839(3)
P4 C121 1.841(3)
P5 C157 1.833(3)
P5 C169 1.835(3)
P5 C145 1.841(3)
P6 C181 1.829(3)
P6 C193 1.830(3)
P6 C205 1.834(3)
P7 C229 1.833(3)
P7 C217 1.838(3)
P7 C241 1.842(3)
P8 C265 1.829(3)
P8 C277 1.830(3)
P8 C253 1.832(3)
C1 C2 1.532(4)
C1 H1A 0.9700
C1 H1B 0.9700
C2 C3 1.496(4)
C2 H2A 0.9700
C2 H2B 0.9700
C3 C7 1.417(4)
C3 C4 1.421(4)
C4 C5 1.423(5)
C4 H4 0.9300
C5 C6 1.400(5)
C5 H5 0.9300
C6 C7 1.414(5)
C6 H6 0.9300
C7 H7 0.9300
C8 C9 1.391(7)
C8 C12 1.447(8)
C8 H8 0.9300
C9 C10 1.340(6)
C9 H9 0.9300
C10 C11 1.351(6)
C10 H10 0.9300
C11 C12 1.416(7)
C11 H11 0.9300
C12 H12 0.9300
C15 C16 1.408(5)
C15 C19 1.419(5)
C15 C14 1.503(5)
C16 C17 1.425(5)
C16 H16 0.9300
C17 C18 1.423(5)
C17 H17 0.9300
C18 C19 1.418(5)
C18 H18 0.9300
C19 H19 0.9300
C20 C21 1.387(6)
C20 C24 1.411(6)
C20 H20 0.9300
C21 C22 1.404(6)
C21 H21 0.9300
C22 C23 1.387(6)
C22 H22 0.9300
C23 C24 1.405(6)
C23 H23 0.9300
C24 H24 0.9300
C37 C38 1.536(4)
C37 H37A 0.9700
C37 H37B 0.9700
C38 C39 1.501(4)
C38 H38A 0.9700
C38 H38B 0.9700
C39 C40 1.424(4)
C39 C43 1.428(4)
C40 C41 1.419(4)
C40 H40 0.9300
C41 C42 1.410(5)
C41 H41 0.9300
C42 C43 1.421(4)
C42 H42 0.9300
C43 H43 0.9300
C44 C48 1.408(5)
C44 C45 1.416(5)
C44 H44 0.9300
C45 C46 1.409(5)
C45 H45 0.9300
C46 C47 1.412(6)
C46 H46 0.9300
C47 C48 1.425(5)
C47 H47 0.9300
C48 H48 0.9300
C49 C50 1.525(4)
C49 H49A 0.9700
C49 H49B 0.9700
C50 C51 1.506(4)
C50 H50A 0.9700
C50 H50B 0.9700
C51 C52 1.427(4)
C51 C55 1.434(4)
C52 C53 1.427(4)
C52 H52 0.9300
C53 C54 1.413(5)
C53 H53 0.9300
C54 C55 1.418(4)
C54 H54 0.9300
C55 H55 0.9300
C56 C60 1.407(4)
C56 C57 1.423(4)
C56 H56 0.9300
C57 C58 1.423(4)
C57 H57 0.9300
C58 C59 1.411(4)
C58 H58 0.9300
C59 C60 1.420(5)
C59 H59 0.9300
C60 H60 0.9300
C61 C62 1.534(4)
C61 H61A 0.9700
C61 H61B 0.9700
C62 C63 1.500(4)
C62 H62A 0.9700
C62 H62B 0.9700
C63 C67 1.418(4)
C63 C64 1.432(4)
C64 C65 1.412(4)
C64 H64 0.9300
C65 C66 1.416(4)
C65 H65 0.9300
C66 C67 1.417(4)
C66 H66 0.9300
C67 H67 0.9300
C68 C69 1.412(5)
C68 C72 1.418(6)
C68 H68 0.9300
C69 C70 1.422(5)
C69 H69 0.9300
C70 C71 1.432(5)
C70 H70 0.9300
C71 C72 1.427(6)
C71 H71 0.9300
C72 H72 0.9300
C73 C74 1.499(4)
C73 H73A 0.9700
C73 H73B 0.9700
C74 C75 1.510(4)
C74 H74A 0.9700
C74 H74B 0.9700
C75 C76 1.402(5)
C75 C79 1.429(4)
C76 C77 1.407(4)
C76 H76 0.9300
C77 C78 1.409(5)
C77 H77 0.9300
C78 C79 1.429(4)
C78 H78 0.9300
C79 H79 0.9300
C80 C84 1.411(4)
C80 C81 1.424(5)
C80 H80 0.9300
C81 C82 1.422(4)
C81 H81 0.9300
C82 C83 1.416(5)
C82 H82 0.9300
C83 C84 1.428(5)
C83 H83 0.9300
C84 H84 0.9300
C85 C86 1.552(4)
C85 H85A 0.9700
C85 H85B 0.9700
C86 C87 1.493(4)
C86 H86A 0.9700
C86 H86B 0.9700
C87 C88 1.420(4)
C87 C91 1.425(4)
C88 C89 1.415(4)
C88 H88 0.9300
C89 C90 1.420(5)
C89 H89 0.9300
C90 C91 1.419(4)
C90 H90 0.9300
C91 H91 0.9300
C92 C93 1.411(4)
C92 C96 1.416(5)
C92 H92 0.9300
C93 C94 1.403(5)
C93 H93 0.9300
C94 C95 1.396(6)
C94 H94 0.9300
C95 C96 1.417(6)
C95 H95 0.9300
C96 H96 0.9300
C97 C98 1.529(4)
C97 H97A 0.9700
C97 H97B 0.9700
C98 C99 1.497(4)
C98 H98A 0.9700
C98 H98B 0.9700
C99 C103 1.422(4)
C99 C100 1.425(4)
C100 C101 1.419(4)
C100 H100 0.9300
C101 C102 1.422(4)
C101 H101 0.9300
C102 C103 1.415(4)
C102 H102 0.9300
C103 H103 0.9300
C104 C105 1.411(4)
C104 C108 1.420(4)
C104 H104 0.9300
C105 C106 1.420(4)
C105 H105 0.9300
C106 C107 1.419(4)
C106 H106 0.9300
C107 C108 1.419(5)
C107 H107 0.9300
C108 H108 0.9300
C109 C110 1.533(4)
C109 H10A 0.9700
C109 H10B 0.9700
C110 C111 1.490(4)
C110 H11A 0.9700
C110 H11B 0.9700
C111 C112 1.409(4)
C111 C115 1.424(4)
C112 C113 1.412(5)
C112 H112 0.9300
C113 C114 1.402(6)
C113 H113 0.9300
C114 C115 1.397(5)
C114 H114 0.9300
C115 H115 0.9300
C116 C117 1.412(5)
C116 C120 1.414(5)
C116 H116 0.9300
C117 C118 1.426(5)
C117 H117 0.9300
C118 C119 1.402(5)
C118 H118 0.9300
C119 C120 1.416(4)
C119 H119 0.9300
C120 H120 0.9300
C121 C122 1.531(4)
C121 H12A 0.9700
C121 H12B 0.9700
C122 C123 1.501(4)
C122 H12C 0.9700
C122 H12D 0.9700
C123 C127 1.425(4)
C123 C124 1.427(4)
C124 C125 1.421(4)
C124 H124 0.9300
C125 C126 1.405(5)
C125 H125 0.9300
C126 C127 1.431(4)
C126 H126 0.9300
C127 H127 0.9300
C128 C129 1.402(6)
C128 C132 1.423(6)
C128 H128 0.9300
C129 C130 1.431(7)
C129 H129 0.9300
C130 C131 1.409(7)
C130 H130 0.9300
C131 C132 1.394(6)
C131 H131 0.9300
C132 H132 0.9300
C133 C134 1.527(4)
C133 H13C 0.9700
C133 H13D 0.9700
C134 C135 1.496(4)
C134 H13E 0.9700
C134 H13F 0.9700
C135 C136 1.421(4)
C135 C139 1.429(4)
C136 C137 1.422(4)
C136 H136 0.9300
C137 C138 1.404(5)
C137 H137 0.9300
C138 C139 1.412(4)
C138 H138 0.9300
C139 H139 0.9300
C140 C141 1.412(5)
C140 C144 1.412(5)
C140 H140 0.9300
C141 C142 1.400(5)
C141 H141 0.9300
C142 C143 1.410(5)
C142 H142 0.9300
C143 C144 1.423(5)
C143 H143 0.9300
C144 H144 0.9300
C145 C146 1.533(4)
C145 H14C 0.9700
C145 H14D 0.9700
C146 C147 1.510(4)
C146 H14E 0.9700
C146 H14F 0.9700
C147 C148 1.412(4)
C147 C151 1.431(4)
C148 C149 1.427(4)
C148 H148 0.9300
C149 C150 1.412(5)
C149 H149 0.9300
C150 C151 1.411(4)
C150 H150 0.9300
C151 H151 0.9300
C152 C156 1.408(5)
C152 C153 1.415(5)
C152 H152 0.9300
C153 C154 1.423(5)
C153 H153 0.9300
C154 C155 1.400(5)
C154 H154 0.9300
C155 C156 1.401(5)
C155 H155 0.9300
C156 H156 0.9300
C157 C158 1.536(4)
C157 H15A 0.9700
C157 H15B 0.9700
C158 C159 1.495(4)
C158 H15C 0.9700
C158 H15D 0.9700
C159 C163 1.422(4)
C159 C160 1.426(4)
C160 C161 1.433(4)
C160 H160 0.9300
C161 C162 1.406(4)
C161 H161 0.9300
C162 C163 1.423(4)
C162 H162 0.9300
C163 H163 0.9300
C164 C168 1.403(6)
C164 C165 1.407(5)
C164 H164 0.9300
C165 C166 1.413(5)
C165 H165 0.9300
C166 C167 1.415(6)
C166 H166 0.9300
C167 C168 1.410(5)
C167 H167 0.9300
C168 H168 0.9300
C169 C170 1.527(4)
C169 H16A 0.9700
C169 H16B 0.9700
C170 C171 1.501(4)
C170 H17A 0.9700
C170 H17B 0.9700
C171 C172 1.417(4)
C171 C175 1.418(4)
C172 C173 1.425(4)
C172 H172 0.9300
C173 C174 1.412(4)
C173 H173 0.9300
C174 C175 1.429(4)
C174 H174 0.9300
C175 H175 0.9300
C176 C180 1.420(6)
C176 C177 1.434(6)
C176 H176 0.9300
C177 C178 1.386(7)
C177 H177 0.9300
C178 C179 1.325(7)
C178 H178 0.9300
C179 C180 1.360(6)
C179 H179 0.9300
C180 H180 0.9300
C181 C182 1.525(4)
C181 H18A 0.9700
C181 H18B 0.9700
C182 C183 1.499(4)
C182 H18C 0.9700
C182 H18D 0.9700
C183 C184 1.419(4)
C183 C187 1.432(4)
C184 C185 1.427(5)
C184 H184 0.9300
C185 C186 1.421(6)
C185 H185 0.9300
C186 C187 1.425(5)
C186 H186 0.9300
C187 H187 0.9300
C188 C189 1.395(5)
C188 C192 1.399(5)
C188 H188 0.9300
C189 C190 1.413(5)
C189 H189 0.9300
C190 C191 1.416(6)
C190 H190 0.9300
C191 C192 1.409(5)
C191 H191 0.9300
C192 H192 0.9300
C193 C194 1.534(4)
C193 H19A 0.9700
C193 H19B 0.9700
C194 C195 1.501(4)
C194 H19C 0.9700
C194 H19D 0.9700
C195 C199 1.420(4)
C195 C196 1.438(4)
C196 C197 1.420(4)
C196 H196 0.9300
C197 C198 1.423(4)
C197 H197 0.9300
C198 C199 1.428(4)
C198 H198 0.9300
C199 H199 0.9300
C200 C201 1.413(5)
C200 C204 1.415(5)
C200 H200 0.9300
C201 C202 1.423(4)
C201 H201 0.9300
C202 C203 1.421(4)
C202 H202 0.9300
C203 C204 1.425(4)
C203 H203 0.9300
C204 H204 0.9300
C205 C206 1.534(4)
C205 H20A 0.9700
C205 H20B 0.9700
C206 C207 1.489(4)
C206 H20C 0.9700
C206 H20D 0.9700
C207 C208 1.412(4)
C207 C211 1.422(4)
C208 C209 1.431(4)
C208 H208 0.9300
C209 C210 1.423(4)
C209 H209 0.9300
C210 C211 1.430(4)
C210 H210 0.9300
C211 H211 0.9300
C212 C213 1.414(5)
C212 C216 1.425(5)
C212 H212 0.9300
C213 C214 1.413(5)
C213 H213 0.9300
C214 C215 1.423(4)
C214 H214 0.9300
C215 C216 1.409(5)
C215 H215 0.9300
C216 H216 0.9300
C217 C218 1.538(4)
C217 H21A 0.9700
C217 H21B 0.9700
C218 C219 1.509(4)
C218 H21C 0.9700
C218 H21D 0.9700
C219 C220 1.425(4)
C219 C223 1.429(4)
C220 C221 1.423(4)
C220 H220 0.9300
C221 C222 1.408(4)
C221 H221 0.9300
C222 C223 1.422(4)
C222 H222 0.9300
C223 H223 0.9300
C224 C225 1.419(5)
C224 C228 1.422(5)
C224 H224 0.9300
C225 C226 1.415(4)
C225 H225 0.9300
C226 C227 1.412(4)
C226 H226 0.9300
C227 C228 1.426(4)
C227 H227 0.9300
C228 H228 0.9300
C229 C230 1.531(4)
C229 H22A 0.9700
C229 H22B 0.9700
C230 C231 1.495(4)
C230 H23A 0.9700
C230 H23B 0.9700
C231 C235 1.425(4)
C231 C232 1.431(4)
C232 C233 1.421(4)
C232 H232 0.9300
C233 C234 1.408(4)
C233 H233 0.9300
C234 C235 1.423(4)
C234 H234 0.9300
C235 H235 0.9300
C236 C240 1.415(4)
C236 C237 1.415(4)
C236 H236 0.9300
C237 C238 1.425(4)
C237 H237 0.9300
C238 C239 1.414(4)
C238 H238 0.9300
C239 C240 1.419(4)
C239 H239 0.9300
C240 H240 0.9300
C241 C242 1.536(4)
C241 H24A 0.9700
C241 H24B 0.9700
C242 C243 1.503(4)
C242 H24C 0.9700
C242 H24D 0.9700
C243 C247 1.410(4)
C243 C244 1.423(4)
C244 C245 1.416(4)
C244 H244 0.9300
C245 C246 1.411(5)
C245 H245 0.9300
C246 C247 1.429(5)
C246 H246 0.9300
C247 H247 0.9300
C248 C252 1.410(5)
C248 C249 1.422(5)
C248 H248 0.9300
C249 C250 1.410(4)
C249 H249 0.9300
C250 C251 1.426(5)
C250 H250 0.9300
C251 C252 1.410(5)
C251 H251 0.9300
C252 H252 0.9300
C253 C254 1.530(4)
C253 H25A 0.9700
C253 H25B 0.9700
C254 C255 1.499(4)
C254 H25C 0.9700
C254 H25D 0.9700
C255 C259 1.426(4)
C255 C256 1.429(4)
C256 C257 1.424(5)
C256 H256 0.9300
C257 C258 1.417(5)
C257 H257 0.9300
C258 C259 1.419(4)
C258 H258 0.9300
C259 H259 0.9300
C260 C264 1.409(5)
C260 C261 1.419(5)
C260 H260 0.9300
C261 C262 1.413(5)
C261 H261 0.9300
C262 C263 1.407(5)
C262 H262 0.9300
C263 C264 1.424(5)
C263 H263 0.9300
C264 H264 0.9300
C265 C266 1.537(4)
C265 H26A 0.9700
C265 H26B 0.9700
C266 C267 1.485(4)
C266 H26C 0.9700
C266 H26D 0.9700
C267 C271 1.428(4)
C267 C268 1.430(4)
C268 C269 1.422(4)
C268 H268 0.9300
C269 C270 1.419(4)
C269 H269 0.9300
C270 C271 1.419(5)
C270 H270 0.9300
C271 H271 0.9300
C272 C273 1.407(5)
C272 C276 1.412(6)
C272 H272 0.9300
C273 C274 1.409(5)
C273 H273 0.9300
C274 C275 1.422(5)
C274 H274 0.9300
C275 C276 1.413(5)
C275 H275 0.9300
C276 H276 0.9300
C277 C278 1.527(4)
C277 H27A 0.9700
C277 H27B 0.9700
C278 C279 1.477(4)
C278 C289 1.484(5)
C278 H27C 0.9700
C278 H27D 0.9700
C278 H27E 0.9700
C278 H27F 0.9700
Fe24 C284 1.860(6)
Fe24 C279 2.031(5)
Fe24 C280 2.032(5)
Fe24 C288 2.042(5)
Fe24 C285 2.044(5)
Fe24 C283 2.045(4)
Fe24 C281 2.045(5)
Fe24 C282 2.053(5)
Fe24 C287 2.307(5)
Fe24 C286 2.308(6)
C279 C283 1.4200
C279 C280 1.4200
C280 C281 1.4200
C280 H280 0.9300
C281 C282 1.4200
C281 H281 0.9300
C282 C283 1.4200
C282 H282 0.9300
C283 H283 0.9300
C284 C288 1.4200
C284 C285 1.4200
C284 H284 0.9300
C285 C286 1.4200
C285 H285 0.9300
C286 C287 1.4200
C286 H286 0.9300
C287 C288 1.4200
C287 H287 0.9300
C288 H288 0.9300
Fe25 C294 1.690(7)
Fe25 C298 1.848(7)
Fe25 C295 1.919(6)
Fe25 C291 2.012(7)
Fe25 C290 2.012(6)
Fe25 C292 2.029(6)
Fe25 C289 2.030(6)
Fe25 C293 2.041(6)
Fe25 C297 2.141(7)
Fe25 C296 2.179(6)
C289 C290 1.4200
C289 C293 1.4200
C290 C291 1.4200
C290 H29B 0.9800
C291 C292 1.4200
C291 H29C 0.9800
C292 C293 1.4200
C292 H29D 0.9800
C293 H29E 0.9800
C294 C298 1.4200
C294 C295 1.4200
C294 H29F 0.9800
C295 C296 1.4200
C295 H29G 0.9800
C296 C297 1.4200
C296 H29H 0.9800
C297 C298 1.4200
C297 H29I 0.9800
C298 H29J 0.9800
C13 C14 1.626(7)
C13 H13A 0.9700
C13 H13B 0.9700
Fe3 C33 2.030(5)
Fe3 C34 2.032(5)
Fe3 C31 2.036(5)
Fe3 C32 2.039(6)
Fe3 C35 2.042(5)
Fe3 C27 2.044(5)
Fe3 C30 2.046(8)
Fe3 C36 2.046(5)
Fe3 C28 2.059(6)
Fe3 C29 2.060(8)
C25 C26 0.981(8)
C25 H25E 0.9700
C25 H25F 0.9700
C26 C27 1.562(8)
C26 H26E 0.9700
C26 H26F 0.9700
C27 C31 1.4200
C27 C28 1.4200
C28 C29 1.4200
C28 H28 0.9300
C29 C30 1.4200
C29 H29 0.9300
C30 C31 1.4200
C30 H30 0.9300
C31 H31 0.9300
C32 C36 1.4200
C32 C33 1.4200
C32 H32 0.9300
C33 C34 1.4200
C33 H33 0.9300
C34 C35 1.4200
C34 H34 0.9300
C35 C36 1.4200
C35 H35 0.9300
C36 H36 0.9300
C13A C14 1.407(9)
C13A H13G 0.9700
C13A H13H 0.9700
Fe3A C34A 2.028(7)
Fe3A C33A 2.036(7)
Fe3A C29A 2.037(7)
Fe3A C30A 2.045(8)
Fe3A C28A 2.049(6)
Fe3A C35A 2.054(7)
Fe3A C31A 2.061(6)
Fe3A C27A 2.063(5)
Fe3A C32A 2.067(8)
Fe3A C36A 2.078(8)
C25A C26A 1.201(8)
C25A H25G 0.9700
C25A H25H 0.9700
C26A C27A 1.504(7)
C26A H26G 0.9700
C26A H26H 0.9700
C27A C28A 1.4200
C27A C31A 1.4200
C28A C29A 1.4200
C28A H28A 0.9300
C29A C30A 1.4200
C29A H29A 0.9300
C30A C31A 1.4200
C30A H30A 0.9300
C31A H31A 0.9300
C32A C33A 1.4200
C32A C36A 1.4200
C32A H32A 0.9300
C33A C34A 1.4200
C33A H33A 0.9300
C34A C35A 1.4200
C34A H34A 0.9300
C35A C36A 1.4200
C35A H35A 0.9300
C36A H36A 0.9300
C14 H14G 0.9700
C14 H14A 0.9700
C14 H14B 0.9700
C14 H14H 0.9700

loop_
_geom_torsion_atom_site_label_1
_geom_torsion_atom_site_label_2
_geom_torsion_atom_site_label_3
_geom_torsion_atom_site_label_4
_geom_torsion
C13 P1 C1 C2 75.4(3)
C25A P1 C1 C2 163.7(3)
C25 P1 C1 C2 -177.6(3)
C13A P1 C1 C2 59.4(4)
Cu1 P1 C1 C2 -59.1(2)
P1 C1 C2 C3 159.2(2)
C1 C2 C3 C7 -46.0(4)
C1 C2 C3 C4 138.1(3)
C1 C2 C3 Fe1 47.2(4)
C7 C3 C4 C5 -0.8(4)
C2 C3 C4 C5 175.7(3)
Fe1 C3 C4 C5 -60.0(2)
C7 C3 C4 Fe1 59.2(2)
C2 C3 C4 Fe1 -124.2(3)
C3 C4 C5 C6 0.9(4)
Fe1 C4 C5 C6 -59.6(2)
C3 C4 C5 Fe1 60.5(2)
C4 C5 C6 C7 -0.7(4)
Fe1 C5 C6 C7 -59.5(2)
C4 C5 C6 Fe1 58.8(3)
C5 C6 C7 C3 0.2(4)
Fe1 C6 C7 C3 -59.2(2)
C5 C6 C7 Fe1 59.3(2)
C4 C3 C7 C6 0.4(4)
C2 C3 C7 C6 -176.1(3)
Fe1 C3 C7 C6 58.9(2)
C4 C3 C7 Fe1 -58.5(2)
C2 C3 C7 Fe1 125.0(3)
C12 C8 C9 C10 0.3(5)
Fe1 C8 C9 C10 59.9(3)
C12 C8 C9 Fe1 -59.5(3)
C8 C9 C10 C11 0.4(5)
Fe1 C9 C10 C11 60.3(3)
C8 C9 C10 Fe1 -59.9(3)
C9 C10 C11 C12 -1.0(5)
Fe1 C10 C11 C12 59.1(3)
C9 C10 C11 Fe1 -60.1(3)
C10 C11 C12 C8 1.2(5)
Fe1 C11 C12 C8 60.1(3)
C10 C11 C12 Fe1 -58.9(3)
C9 C8 C12 C11 -0.9(5)
Fe1 C8 C12 C11 -60.2(3)
C9 C8 C12 Fe1 59.3(3)
C19 C15 C16 C17 0.3(4)
C14 C15 C16 C17 -175.5(3)
Fe2 C15 C16 C17 58.8(3)
C19 C15 C16 Fe2 -58.5(3)
C14 C15 C16 Fe2 125.7(4)
C15 C16 C17 C18 0.6(5)
Fe2 C16 C17 C18 60.3(3)
C15 C16 C17 Fe2 -59.7(3)
C16 C17 C18 C19 -1.2(5)
Fe2 C17 C18 C19 59.0(3)
C16 C17 C18 Fe2 -60.3(3)
C17 C18 C19 C15 1.4(5)
Fe2 C18 C19 C15 60.3(3)
C17 C18 C19 Fe2 -58.9(3)
C16 C15 C19 C18 -1.1(4)
C14 C15 C19 C18 174.7(3)
Fe2 C15 C19 C18 -59.8(3)
C16 C15 C19 Fe2 58.7(3)
C14 C15 C19 Fe2 -125.5(4)
C24 C20 C21 C22 0.1(5)
Fe2 C20 C21 C22 -59.5(3)
C24 C20 C21 Fe2 59.6(3)
C20 C21 C22 C23 -0.5(5)
Fe2 C21 C22 C23 -60.2(3)
C20 C21 C22 Fe2 59.7(3)
C21 C22 C23 C24 0.8(6)
Fe2 C22 C23 C24 -59.3(3)
C21 C22 C23 Fe2 60.1(3)
C22 C23 C24 C20 -0.7(5)
Fe2 C23 C24 C20 -60.2(3)
C22 C23 C24 Fe2 59.5(3)
C21 C20 C24 C23 0.4(5)
Fe2 C20 C24 C23 60.2(3)
C21 C20 C24 Fe2 -59.8(3)
C61 P2 C37 C38 166.1(2)
C49 P2 C37 C38 -88.8(2)
Cu2 P2 C37 C38 37.0(2)
P2 C37 C38 C39 -137.6(2)
C37 C38 C39 C40 146.9(3)
C37 C38 C39 C43 -36.4(4)
C37 C38 C39 Fe4 57.2(3)
C43 C39 C40 C41 -0.5(3)
C38 C39 C40 C41 176.9(3)
Fe4 C39 C40 C41 -59.3(2)
C43 C39 C40 Fe4 58.87(19)
C38 C39 C40 Fe4 -123.8(3)
C39 C40 C41 C42 0.2(4)
Fe4 C40 C41 C42 -59.5(2)
C39 C40 C41 Fe4 59.7(2)
C40 C41 C42 C43 0.1(4)
Fe4 C41 C42 C43 -59.3(2)
C40 C41 C42 Fe4 59.4(2)
C41 C42 C43 C39 -0.4(3)
Fe4 C42 C43 C39 -59.7(2)
C41 C42 C43 Fe4 59.3(2)
C40 C39 C43 C42 0.5(3)
C38 C39 C43 C42 -176.6(3)
Fe4 C39 C43 C42 59.3(2)
C40 C39 C43 Fe4 -58.7(2)
C38 C39 C43 Fe4 124.1(3)
C48 C44 C45 C46 -0.6(4)
Fe4 C44 C45 C46 59.5(2)
C48 C44 C45 Fe4 -60.1(2)
C44 C45 C46 C47 0.2(4)
Fe4 C45 C46 C47 59.3(2)
C44 C45 C46 Fe4 -59.1(2)
C45 C46 C47 C48 0.2(4)
Fe4 C46 C47 C48 59.4(2)
C45 C46 C47 Fe4 -59.3(2)
C45 C44 C48 C47 0.7(4)
Fe4 C44 C48 C47 -59.2(2)
C45 C44 C48 Fe4 59.9(2)
C46 C47 C48 C44 -0.5(4)
Fe4 C47 C48 C44 59.1(2)
C46 C47 C48 Fe4 -59.6(2)
C61 P2 C49 C50 -178.8(2)
C37 P2 C49 C50 76.3(2)
Cu2 P2 C49 C50 -52.3(2)
P2 C49 C50 C51 177.1(2)
C49 C50 C51 C52 32.4(4)
C49 C50 C51 C55 -152.8(3)
C49 C50 C51 Fe5 -62.6(4)
C55 C51 C52 C53 0.7(3)
C50 C51 C52 C53 176.2(3)
Fe5 C51 C52 C53 -58.1(2)
C55 C51 C52 Fe5 58.7(2)
C50 C51 C52 Fe5 -125.8(3)
C51 C52 C53 C54 -0.6(3)
Fe5 C52 C53 C54 -59.6(2)
C51 C52 C53 Fe5 59.0(2)
C52 C53 C54 C55 0.3(4)
Fe5 C53 C54 C55 -59.9(2)
C52 C53 C54 Fe5 60.3(2)
C53 C54 C55 C51 0.1(4)
Fe5 C54 C55 C51 -59.4(2)
C53 C54 C55 Fe5 59.5(2)
C52 C51 C55 C54 -0.5(3)
C50 C51 C55 C54 -176.2(3)
Fe5 C51 C55 C54 58.5(2)
C52 C51 C55 Fe5 -59.0(2)
C50 C51 C55 Fe5 125.3(3)
C60 C56 C57 C58 -0.2(3)
Fe5 C56 C57 C58 59.6(2)
C60 C56 C57 Fe5 -59.8(2)
C56 C57 C58 C59 0.1(3)
Fe5 C57 C58 C59 59.7(2)
C56 C57 C58 Fe5 -59.6(2)
C57 C58 C59 C60 0.0(4)
Fe5 C58 C59 C60 59.5(2)
C57 C58 C59 Fe5 -59.5(2)
C57 C56 C60 C59 0.2(4)
Fe5 C56 C60 C59 -59.2(2)
C57 C56 C60 Fe5 59.4(2)
C58 C59 C60 C56 -0.1(4)
Fe5 C59 C60 C56 59.2(2)
C58 C59 C60 Fe5 -59.3(2)
C49 P2 C61 C62 82.7(2)
C37 P2 C61 C62 -169.7(2)
Cu2 P2 C61 C62 -40.7(2)
P2 C61 C62 C63 -169.6(2)
C61 C62 C63 C67 99.0(4)
C61 C62 C63 C64 -72.1(4)
C61 C62 C63 Fe6 -166.2(2)
C67 C63 C64 C65 0.8(3)
C62 C63 C64 C65 173.4(3)
Fe6 C63 C64 C65 -59.2(2)
C67 C63 C64 Fe6 60.0(2)
C62 C63 C64 Fe6 -127.5(3)
C63 C64 C65 C66 -0.1(4)
Fe6 C64 C65 C66 -59.3(2)
C63 C64 C65 Fe6 59.2(2)
C64 C65 C66 C67 -0.7(4)
Fe6 C65 C66 C67 -59.8(2)
C64 C65 C66 Fe6 59.2(2)
C65 C66 C67 C63 1.2(4)
Fe6 C66 C67 C63 -58.4(2)
C65 C66 C67 Fe6 59.6(2)
C64 C63 C67 C66 -1.2(4)
C62 C63 C67 C66 -173.8(3)
Fe6 C63 C67 C66 58.4(2)
C64 C63 C67 Fe6 -59.6(2)
C62 C63 C67 Fe6 127.9(3)
C72 C68 C69 C70 -0.9(4)
Fe6 C68 C69 C70 58.8(3)
C72 C68 C69 Fe6 -59.7(3)
C68 C69 C70 C71 0.8(4)
Fe6 C69 C70 C71 59.6(3)
C68 C69 C70 Fe6 -58.9(2)
C69 C70 C71 C72 -0.3(4)
Fe6 C70 C71 C72 59.1(3)
C69 C70 C71 Fe6 -59.5(3)
C69 C68 C72 C71 0.7(4)
Fe6 C68 C72 C71 -58.9(3)
C69 C68 C72 Fe6 59.6(2)
C70 C71 C72 C68 -0.2(4)
Fe6 C71 C72 C68 58.7(3)
C70 C71 C72 Fe6 -58.9(3)
C85 P3 C73 C74 83.5(3)
C97 P3 C73 C74 -168.2(2)
Cu3 P3 C73 C74 -43.8(3)
P3 C73 C74 C75 175.7(2)
C73 C74 C75 C76 175.8(3)
C73 C74 C75 C79 -9.5(5)
C73 C74 C75 Fe7 84.5(4)
C79 C75 C76 C77 -0.6(3)
C74 C75 C76 C77 175.1(3)
Fe7 C75 C76 C77 -59.4(2)
C79 C75 C76 Fe7 58.8(2)
C74 C75 C76 Fe7 -125.6(3)
C75 C76 C77 C78 1.4(3)
Fe7 C76 C77 C78 -58.8(2)
C75 C76 C77 Fe7 60.3(2)
C76 C77 C78 C79 -1.7(3)
Fe7 C77 C78 C79 -61.0(2)
C76 C77 C78 Fe7 59.3(2)
C77 C78 C79 C75 1.3(3)
Fe7 C78 C79 C75 -59.4(2)
C77 C78 C79 Fe7 60.8(2)
C76 C75 C79 C78 -0.5(3)
C74 C75 C79 C78 -175.9(3)
Fe7 C75 C79 C78 58.5(2)
C76 C75 C79 Fe7 -59.0(2)
C74 C75 C79 Fe7 125.6(3)
C84 C80 C81 C82 0.5(3)
Fe7 C80 C81 C82 59.1(2)
C84 C80 C81 Fe7 -58.6(2)
C80 C81 C82 C83 0.2(3)
Fe7 C81 C82 C83 59.2(2)
C80 C81 C82 Fe7 -59.1(2)
C81 C82 C83 C84 -0.7(4)
Fe7 C82 C83 C84 58.8(2)
C81 C82 C83 Fe7 -59.5(2)
C81 C80 C84 C83 -0.9(4)
Fe7 C80 C84 C83 -59.8(2)
C81 C80 C84 Fe7 58.9(2)
C82 C83 C84 C80 1.0(4)
Fe7 C83 C84 C80 60.2(2)
C82 C83 C84 Fe7 -59.2(2)
C97 P3 C85 C86 66.5(2)
C73 P3 C85 C86 170.1(2)
Cu3 P3 C85 C86 -60.4(2)
P3 C85 C86 C87 154.7(2)
C85 C86 C87 C88 -99.6(3)
C85 C86 C87 C91 78.0(4)
C85 C86 C87 Fe8 169.7(2)
C91 C87 C88 C89 0.1(3)
C86 C87 C88 C89 178.1(3)
Fe8 C87 C88 C89 -59.1(2)
C91 C87 C88 Fe8 59.2(2)
C86 C87 C88 Fe8 -122.8(3)
C87 C88 C89 C90 0.1(3)
Fe8 C88 C89 C90 -59.3(2)
C87 C88 C89 Fe8 59.4(2)
C88 C89 C90 C91 -0.3(3)
Fe8 C89 C90 C91 -60.1(2)
C88 C89 C90 Fe8 59.8(2)
C89 C90 C91 C87 0.3(3)
Fe8 C90 C91 C87 -59.5(2)
C89 C90 C91 Fe8 59.9(2)
C88 C87 C91 C90 -0.3(3)
C86 C87 C91 C90 -178.2(3)
Fe8 C87 C91 C90 59.0(2)
C88 C87 C91 Fe8 -59.24(19)
C86 C87 C91 Fe8 122.8(3)
C96 C92 C93 C94 0.5(4)
Fe8 C92 C93 C94 59.8(2)
C96 C92 C93 Fe8 -59.3(2)
C92 C93 C94 C95 -0.1(4)
Fe8 C93 C94 C95 59.7(2)
C92 C93 C94 Fe8 -59.8(2)
C93 C94 C95 C96 -0.3(4)
Fe8 C94 C95 C96 59.2(2)
C93 C94 C95 Fe8 -59.5(2)
C93 C92 C96 C95 -0.7(4)
Fe8 C92 C96 C95 -60.3(2)
C93 C92 C96 Fe8 59.6(2)
C94 C95 C96 C92 0.6(4)
Fe8 C95 C96 C92 60.2(2)
C94 C95 C96 Fe8 -59.6(2)
C85 P3 C97 C98 -165.19(18)
C73 P3 C97 C98 88.0(2)
Cu3 P3 C97 C98 -38.6(2)
P3 C97 C98 C99 -175.64(19)
C97 C98 C99 C103 174.0(2)
C97 C98 C99 C100 -9.7(4)
C97 C98 C99 Fe9 82.8(3)
C103 C99 C100 C101 -0.4(3)
C98 C99 C100 C101 -177.3(2)
Fe9 C99 C100 C101 59.08(19)
C103 C99 C100 Fe9 -59.51(18)
C98 C99 C100 Fe9 123.6(3)
C99 C100 C101 C102 0.0(3)
Fe9 C100 C101 C102 59.25(19)
C99 C100 C101 Fe9 -59.28(19)
C100 C101 C102 C103 0.5(3)
Fe9 C101 C102 C103 59.85(18)
C100 C101 C102 Fe9 -59.37(19)
C101 C102 C103 C99 -0.7(3)
Fe9 C102 C103 C99 58.79(18)
C101 C102 C103 Fe9 -59.54(18)
C100 C99 C103 C102 0.7(3)
C98 C99 C103 C102 177.7(2)
Fe9 C99 C103 C102 -58.63(18)
C100 C99 C103 Fe9 59.37(18)
C98 C99 C103 Fe9 -123.7(3)
C108 C104 C105 C106 0.2(3)
Fe9 C104 C105 C106 -59.0(2)
C108 C104 C105 Fe9 59.17(19)
C104 C105 C106 C107 -0.4(3)
Fe9 C105 C106 C107 -59.23(19)
C104 C105 C106 Fe9 58.8(2)
C105 C106 C107 C108 0.4(3)
Fe9 C106 C107 C108 -58.88(19)
C105 C106 C107 Fe9 59.3(2)
C106 C107 C108 C104 -0.3(3)
Fe9 C107 C108 C104 -59.58(19)
C106 C107 C108 Fe9 59.3(2)
C105 C104 C108 C107 0.1(3)
Fe9 C104 C108 C107 59.7(2)
C105 C104 C108 Fe9 -59.6(2)
C133 P4 C109 C110 81.8(2)
C121 P4 C109 C110 -170.7(2)
Cu4 P4 C109 C110 -42.9(2)
P4 C109 C110 C111 171.7(2)
C109 C110 C111 C112 110.3(3)
C109 C110 C111 C115 -68.1(4)
C109 C110 C111 Fe10 -157.0(2)
C115 C111 C112 C113 -0.4(3)
C110 C111 C112 C113 -179.0(3)
Fe10 C111 C112 C113 58.9(2)
C115 C111 C112 Fe10 -59.3(2)
C110 C111 C112 Fe10 122.1(3)
C111 C112 C113 C114 -0.3(4)
Fe10 C112 C113 C114 59.2(2)
C111 C112 C113 Fe10 -59.5(2)
C112 C113 C114 C115 1.0(4)
Fe10 C113 C114 C115 60.4(2)
C112 C113 C114 Fe10 -59.4(2)
C113 C114 C115 C111 -1.2(4)
Fe10 C114 C115 C111 58.7(2)
C113 C114 C115 Fe10 -59.9(2)
C112 C111 C115 C114 1.0(3)
C110 C111 C115 C114 179.7(3)
Fe10 C111 C115 C114 -58.5(2)
C112 C111 C115 Fe10 59.5(2)
C110 C111 C115 Fe10 -121.8(3)
C120 C116 C117 C118 -0.6(3)
Fe10 C116 C117 C118 59.4(2)
C120 C116 C117 Fe10 -60.0(2)
C116 C117 C118 C119 0.4(3)
Fe10 C117 C118 C119 59.6(2)
C116 C117 C118 Fe10 -59.2(2)
C117 C118 C119 C120 0.0(3)
Fe10 C118 C119 C120 59.0(2)
C117 C118 C119 Fe10 -59.0(2)
C117 C116 C120 C119 0.6(3)
Fe10 C116 C120 C119 -59.2(2)
C117 C116 C120 Fe10 59.8(2)
C118 C119 C120 C116 -0.4(3)
Fe10 C119 C120 C116 58.8(2)
C118 C119 C120 Fe10 -59.2(2)
C133 P4 C121 C122 -95.7(2)
C109 P4 C121 C122 160.2(2)
Cu4 P4 C121 C122 32.8(2)
P4 C121 C122 C123 -172.8(2)
C121 C122 C123 C127 58.3(4)
C121 C122 C123 C124 -119.2(3)
C121 C122 C123 Fe11 148.6(2)
C127 C123 C124 C125 0.6(4)
C122 C123 C124 C125 178.5(3)
Fe11 C123 C124 C125 -59.1(2)
C127 C123 C124 Fe11 59.6(2)
C122 C123 C124 Fe11 -122.5(3)
C123 C124 C125 C126 -0.3(4)
Fe11 C124 C125 C126 -59.2(3)
C123 C124 C125 Fe11 58.9(2)
C124 C125 C126 C127 0.0(4)
Fe11 C125 C126 C127 -59.3(3)
C124 C125 C126 Fe11 59.3(2)
C124 C123 C127 C126 -0.6(4)
C122 C123 C127 C126 -178.5(3)
Fe11 C123 C127 C126 59.3(3)
C124 C123 C127 Fe11 -59.9(2)
C122 C123 C127 Fe11 122.2(3)
C125 C126 C127 C123 0.4(4)
Fe11 C126 C127 C123 -59.4(2)
C125 C126 C127 Fe11 59.7(3)
C132 C128 C129 C130 -1.2(4)
Fe11 C128 C129 C130 -59.7(3)
C132 C128 C129 Fe11 58.5(3)
C128 C129 C130 C131 1.4(5)
Fe11 C129 C130 C131 -59.0(3)
C128 C129 C130 Fe11 60.4(3)
C129 C130 C131 C132 -1.1(5)
Fe11 C130 C131 C132 -60.3(3)
C129 C130 C131 Fe11 59.2(3)
C130 C131 C132 C128 0.3(5)
Fe11 C131 C132 C128 -59.6(3)
C130 C131 C132 Fe11 59.9(3)
C129 C128 C132 C131 0.6(5)
Fe11 C128 C132 C131 59.6(3)
C129 C128 C132 Fe11 -59.0(3)
C109 P4 C133 C134 -169.8(2)
C121 P4 C133 C134 86.1(2)
Cu4 P4 C133 C134 -43.9(2)
P4 C133 C134 C135 174.96(19)
C133 C134 C135 C136 -62.1(4)
C133 C134 C135 C139 114.4(3)
C133 C134 C135 Fe12 -153.1(2)
C139 C135 C136 C137 0.2(3)
C134 C135 C136 C137 177.3(3)
Fe12 C135 C136 C137 -59.2(2)
C139 C135 C136 Fe12 59.5(2)
C134 C135 C136 Fe12 -123.4(3)
C135 C136 C137 C138 0.2(4)
Fe12 C136 C137 C138 -59.6(2)
C135 C136 C137 Fe12 59.7(2)
C136 C137 C138 C139 -0.5(4)
Fe12 C137 C138 C139 -59.9(2)
C136 C137 C138 Fe12 59.4(2)
C137 C138 C139 C135 0.6(4)
Fe12 C138 C139 C135 -59.0(2)
C137 C138 C139 Fe12 59.6(2)
C136 C135 C139 C138 -0.5(3)
C134 C135 C139 C138 -177.6(3)
Fe12 C135 C139 C138 58.7(2)
C136 C135 C139 Fe12 -59.2(2)
C134 C135 C139 Fe12 123.7(3)
C144 C140 C141 C142 -0.3(4)
Fe12 C140 C141 C142 59.9(2)
C144 C140 C141 Fe12 -60.2(2)
C140 C141 C142 C143 -0.2(4)
Fe12 C141 C142 C143 59.4(3)
C140 C141 C142 Fe12 -59.5(2)
C141 C142 C143 C144 0.5(4)
Fe12 C142 C143 C144 59.8(3)
C141 C142 C143 Fe12 -59.3(3)
C141 C140 C144 C143 0.6(4)
Fe12 C140 C144 C143 -59.3(2)
C141 C140 C144 Fe12 59.9(2)
C142 C143 C144 C140 -0.7(4)
Fe12 C143 C144 C140 59.2(2)
C142 C143 C144 Fe12 -59.9(3)
C157 P5 C145 C146 88.4(2)
C169 P5 C145 C146 -166.8(2)
Cu5 P5 C145 C146 -41.4(2)
P5 C145 C146 C147 -176.7(2)
C145 C146 C147 C148 -17.9(4)
C145 C146 C147 C151 164.3(3)
C145 C146 C147 Fe13 75.5(3)
C151 C147 C148 C149 0.1(3)
C146 C147 C148 C149 -178.0(3)
Fe13 C147 C148 C149 58.7(2)
C151 C147 C148 Fe13 -58.6(2)
C146 C147 C148 Fe13 123.3(3)
C147 C148 C149 C150 0.3(3)
Fe13 C148 C149 C150 59.5(2)
C147 C148 C149 Fe13 -59.2(2)
C148 C149 C150 C151 -0.5(4)
Fe13 C149 C150 C151 59.1(2)
C148 C149 C150 Fe13 -59.7(2)
C149 C150 C151 C147 0.6(4)
Fe13 C150 C151 C147 59.8(2)
C149 C150 C151 Fe13 -59.2(2)
C148 C147 C151 C150 -0.4(3)
C146 C147 C151 C150 177.7(3)
Fe13 C147 C151 C150 -59.5(2)
C148 C147 C151 Fe13 59.1(2)
C146 C147 C151 Fe13 -122.7(3)
C156 C152 C153 C154 -0.2(4)
Fe13 C152 C153 C154 -59.6(2)
C156 C152 C153 Fe13 59.4(2)
C152 C153 C154 C155 -0.2(4)
Fe13 C153 C154 C155 -60.4(2)
C152 C153 C154 Fe13 60.1(2)
C153 C154 C155 C156 0.5(4)
Fe13 C154 C155 C156 -59.3(2)
C153 C154 C155 Fe13 59.8(2)
C154 C155 C156 C152 -0.7(4)
Fe13 C155 C156 C152 -59.5(2)
C154 C155 C156 Fe13 58.8(2)
C153 C152 C156 C155 0.5(4)
Fe13 C152 C156 C155 59.5(2)
C153 C152 C156 Fe13 -59.0(2)
C169 P5 C157 C158 90.8(2)
C145 P5 C157 C158 -164.3(2)
Cu5 P5 C157 C158 -35.7(3)
P5 C157 C158 C159 -61.6(3)
C157 C158 C159 C163 -75.4(4)
C157 C158 C159 C160 107.4(3)
C157 C158 C159 Fe14 -163.9(2)
C163 C159 C160 C161 -1.1(3)
C158 C159 C160 C161 176.6(3)
Fe14 C159 C160 C161 58.5(2)
C163 C159 C160 Fe14 -59.6(2)
C158 C159 C160 Fe14 118.1(3)
C159 C160 C161 C162 0.6(3)
Fe14 C160 C161 C162 59.1(2)
C159 C160 C161 Fe14 -58.5(2)
C160 C161 C162 C163 0.1(4)
Fe14 C161 C162 C163 59.4(2)
C160 C161 C162 Fe14 -59.2(2)
C160 C159 C163 C162 1.2(3)
C158 C159 C163 C162 -176.4(3)
Fe14 C159 C163 C162 -58.9(2)
C160 C159 C163 Fe14 60.1(2)
C158 C159 C163 Fe14 -117.6(3)
C161 C162 C163 C159 -0.8(4)
Fe14 C162 C163 C159 59.1(2)
C161 C162 C163 Fe14 -59.9(2)
C168 C164 C165 C166 -0.1(4)
Fe14 C164 C165 C166 -59.5(2)
C168 C164 C165 Fe14 59.4(2)
C164 C165 C166 C167 0.4(4)
Fe14 C165 C166 C167 -59.3(2)
C164 C165 C166 Fe14 59.7(2)
C165 C166 C167 C168 -0.6(4)
Fe14 C166 C167 C168 -59.9(3)
C165 C166 C167 Fe14 59.4(2)
C165 C164 C168 C167 -0.3(4)
Fe14 C164 C168 C167 59.1(3)
C165 C164 C168 Fe14 -59.4(2)
C166 C167 C168 C164 0.5(4)
Fe14 C167 C168 C164 -59.4(3)
C166 C167 C168 Fe14 59.9(2)
C157 P5 C169 C170 172.76(18)
C145 P5 C169 C170 69.5(2)
Cu5 P5 C169 C170 -57.7(2)
P5 C169 C170 C171 -175.07(18)
C169 C170 C171 C172 -162.9(2)
C169 C170 C171 C175 19.1(4)
C169 C170 C171 Fe15 -73.2(3)
C175 C171 C172 C173 -0.7(3)
C170 C171 C172 C173 -179.1(3)
Fe15 C171 C172 C173 59.0(2)
C175 C171 C172 Fe15 -59.64(19)
C170 C171 C172 Fe15 122.0(3)
C171 C172 C173 C174 0.3(3)
Fe15 C172 C173 C174 59.2(2)
C171 C172 C173 Fe15 -58.95(19)
C172 C173 C174 C175 0.2(3)
Fe15 C173 C174 C175 59.3(2)
C172 C173 C174 Fe15 -59.1(2)
C172 C171 C175 C174 0.8(3)
C170 C171 C175 C174 179.1(3)
Fe15 C171 C175 C174 -58.79(19)
C172 C171 C175 Fe15 59.61(19)
C170 C171 C175 Fe15 -122.1(3)
C173 C174 C175 C171 -0.7(3)
Fe15 C174 C175 C171 58.95(19)
C173 C174 C175 Fe15 -59.6(2)
C180 C176 C177 C178 1.2(4)
Fe15 C176 C177 C178 -59.7(3)
C180 C176 C177 Fe15 60.9(2)
C176 C177 C178 C179 -0.6(5)
Fe15 C177 C178 C179 -60.2(3)
C176 C177 C178 Fe15 59.5(3)
C177 C178 C179 C180 -0.3(5)
Fe15 C178 C179 C180 -59.8(3)
C177 C178 C179 Fe15 59.5(3)
C178 C179 C180 C176 1.1(5)
Fe15 C179 C180 C176 -58.7(2)
C178 C179 C180 Fe15 59.8(3)
C177 C176 C180 C179 -1.4(4)
Fe15 C176 C180 C179 59.0(3)
C177 C176 C180 Fe15 -60.4(2)
C193 P6 C181 C182 -71.6(2)
C205 P6 C181 C182 -177.1(2)
Cu6 P6 C181 C182 58.7(2)
P6 C181 C182 C183 -159.5(2)
C181 C182 C183 C184 162.1(3)
C181 C182 C183 C187 -21.0(4)
C181 C182 C183 Fe16 71.8(3)
C187 C183 C184 C185 0.1(3)
C182 C183 C184 C185 177.5(3)
Fe16 C183 C184 C185 -59.1(2)
C187 C183 C184 Fe16 59.2(2)
C182 C183 C184 Fe16 -123.4(3)
C183 C184 C185 C186 -0.1(4)
Fe16 C184 C185 C186 -59.2(2)
C183 C184 C185 Fe16 59.1(2)
C184 C185 C186 C187 0.0(4)
Fe16 C185 C186 C187 -59.1(2)
C184 C185 C186 Fe16 59.2(2)
C185 C186 C187 C183 0.0(4)
Fe16 C186 C187 C183 -59.3(2)
C185 C186 C187 Fe16 59.3(2)
C184 C183 C187 C186 -0.1(3)
C182 C183 C187 C186 -177.4(3)
Fe16 C183 C187 C186 59.3(2)
C184 C183 C187 Fe16 -59.3(2)
C182 C183 C187 Fe16 123.3(3)
C192 C188 C189 C190 0.4(4)
Fe16 C188 C189 C190 59.9(2)
C192 C188 C189 Fe16 -59.5(2)
C188 C189 C190 C191 -0.3(4)
Fe16 C189 C190 C191 60.1(2)
C188 C189 C190 Fe16 -60.4(2)
C189 C190 C191 C192 0.1(4)
Fe16 C190 C191 C192 59.7(2)
C189 C190 C191 Fe16 -59.6(2)
C189 C188 C192 C191 -0.4(4)
Fe16 C188 C192 C191 -59.4(2)
C189 C188 C192 Fe16 59.0(2)
C190 C191 C192 C188 0.2(4)
Fe16 C191 C192 C188 59.3(2)
C190 C191 C192 Fe16 -59.2(2)
C181 P6 C193 C194 -177.88(18)
C205 P6 C193 C194 -72.5(2)
Cu6 P6 C193 C194 52.2(2)
P6 C193 C194 C195 153.7(2)
C193 C194 C195 C199 135.7(3)
C193 C194 C195 C196 -52.2(4)
C193 C194 C195 Fe17 41.0(4)
C199 C195 C196 C197 0.8(3)
C194 C195 C196 C197 -172.5(3)
Fe17 C195 C196 C197 59.8(2)
C199 C195 C196 Fe17 -58.98(19)
C194 C195 C196 Fe17 127.7(3)
C195 C196 C197 C198 -1.3(3)
Fe17 C196 C197 C198 59.0(2)
C195 C196 C197 Fe17 -60.24(19)
C196 C197 C198 C199 1.2(3)
Fe17 C197 C198 C199 60.12(19)
C196 C197 C198 Fe17 -58.9(2)
C196 C195 C199 C198 -0.1(3)
C194 C195 C199 C198 173.3(3)
Fe17 C195 C199 C198 -58.42(19)
C196 C195 C199 Fe17 58.35(18)
C194 C195 C199 Fe17 -128.3(3)
C197 C198 C199 C195 -0.7(3)
Fe17 C198 C199 C195 59.07(19)
C197 C198 C199 Fe17 -59.77(19)
C204 C200 C201 C202 0.5(3)
Fe17 C200 C201 C202 60.0(2)
C204 C200 C201 Fe17 -59.5(2)
C200 C201 C202 C203 -0.6(3)
Fe17 C201 C202 C203 59.1(2)
C200 C201 C202 Fe17 -59.7(2)
C201 C202 C203 C204 0.5(3)
Fe17 C202 C203 C204 59.3(2)
C201 C202 C203 Fe17 -58.8(2)
C201 C200 C204 C203 -0.2(3)
Fe17 C200 C204 C203 -59.6(2)
C201 C200 C204 Fe17 59.4(2)
C202 C203 C204 C200 -0.2(3)
Fe17 C203 C204 C200 59.3(2)
C202 C203 C204 Fe17 -59.5(2)
C181 P6 C205 C206 -54.5(2)
C193 P6 C205 C206 -162.1(2)
Cu6 P6 C205 C206 71.2(2)
P6 C205 C206 C207 -152.4(2)
C205 C206 C207 C208 80.5(4)
C205 C206 C207 C211 -102.1(3)
C205 C206 C207 Fe18 168.09(19)
C211 C207 C208 C209 -0.6(3)
C206 C207 C208 C209 177.2(3)
Fe18 C207 C208 C209 59.6(2)
C211 C207 C208 Fe18 -60.2(2)
C206 C207 C208 Fe18 117.6(3)
C207 C208 C209 C210 0.2(3)
Fe18 C208 C209 C210 59.2(2)
C207 C208 C209 Fe18 -59.0(2)
C208 C209 C210 C211 0.3(3)
Fe18 C209 C210 C211 58.8(2)
C208 C209 C210 Fe18 -58.5(2)
C208 C207 C211 C210 0.8(3)
C206 C207 C211 C210 -176.9(3)
Fe18 C207 C211 C210 -59.1(2)
C208 C207 C211 Fe18 59.9(2)
C206 C207 C211 Fe18 -117.8(3)
C209 C210 C211 C207 -0.7(3)
Fe18 C210 C211 C207 58.5(2)
C209 C210 C211 Fe18 -59.2(2)
C216 C212 C213 C214 -0.8(4)
Fe18 C212 C213 C214 -60.2(2)
C216 C212 C213 Fe18 59.4(2)
C212 C213 C214 C215 0.8(4)
Fe18 C213 C214 C215 -59.1(2)
C212 C213 C214 Fe18 59.9(2)
C213 C214 C215 C216 -0.6(4)
Fe18 C214 C215 C216 -59.3(2)
C213 C214 C215 Fe18 58.7(2)
C214 C215 C216 C212 0.1(4)
Fe18 C215 C216 C212 -59.1(2)
C214 C215 C216 Fe18 59.2(2)
C213 C212 C216 C215 0.4(4)
Fe18 C212 C216 C215 59.6(2)
C213 C212 C216 Fe18 -59.2(2)
C229 P7 C217 C218 -165.7(2)
C241 P7 C217 C218 89.6(2)
Cu7 P7 C217 C218 -40.4(2)
P7 C217 C218 C219 -69.3(3)
C217 C218 C219 C220 -75.3(4)
C217 C218 C219 C223 101.8(3)
C217 C218 C219 Fe19 -165.8(2)
C223 C219 C220 C221 0.1(3)
C218 C219 C220 C221 177.7(3)
Fe19 C219 C220 C221 -59.4(2)
C223 C219 C220 Fe19 59.5(2)
C218 C219 C220 Fe19 -122.9(3)
C219 C220 C221 C222 -0.4(3)
Fe19 C220 C221 C222 -59.9(2)
C219 C220 C221 Fe19 59.5(2)
C220 C221 C222 C223 0.6(3)
Fe19 C221 C222 C223 -58.7(2)
C220 C221 C222 Fe19 59.2(2)
C221 C222 C223 C219 -0.5(3)
Fe19 C222 C223 C219 -59.2(2)
C221 C222 C223 Fe19 58.8(2)
C220 C219 C223 C222 0.2(3)
C218 C219 C223 C222 -177.3(3)
Fe19 C219 C223 C222 59.6(2)
C220 C219 C223 Fe19 -59.3(2)
C218 C219 C223 Fe19 123.1(3)
C228 C224 C225 C226 -0.2(4)
Fe19 C224 C225 C226 59.5(2)
C228 C224 C225 Fe19 -59.7(2)
C224 C225 C226 C227 0.4(4)
Fe19 C225 C226 C227 59.8(2)
C224 C225 C226 Fe19 -59.4(2)
C225 C226 C227 C228 -0.4(3)
Fe19 C226 C227 C228 58.9(2)
C225 C226 C227 Fe19 -59.4(2)
C225 C224 C228 C227 -0.1(3)
Fe19 C224 C228 C227 -59.6(2)
C225 C224 C228 Fe19 59.5(2)
C226 C227 C228 C224 0.3(3)
Fe19 C227 C228 C224 59.2(2)
C226 C227 C228 Fe19 -58.9(2)
C217 P7 C229 C230 68.4(2)
C241 P7 C229 C230 175.2(2)
Cu7 P7 C229 C230 -59.5(2)
P7 C229 C230 C231 177.9(2)
C229 C230 C231 C235 -112.3(3)
C229 C230 C231 C232 66.5(3)
C229 C230 C231 Fe20 156.4(2)
C235 C231 C232 C233 -0.3(3)
C230 C231 C232 C233 -179.2(2)
Fe20 C231 C232 C233 59.11(18)
C235 C231 C232 Fe20 -59.43(18)
C230 C231 C232 Fe20 121.7(3)
C231 C232 C233 C234 -0.1(3)
Fe20 C232 C233 C234 59.42(19)
C231 C232 C233 Fe20 -59.54(18)
C232 C233 C234 C235 0.5(3)
Fe20 C233 C234 C235 59.71(19)
C232 C233 C234 Fe20 -59.20(19)
C233 C234 C235 C231 -0.7(3)
Fe20 C234 C235 C231 58.67(18)
C233 C234 C235 Fe20 -59.39(19)
C232 C231 C235 C234 0.6(3)
C230 C231 C235 C234 179.6(2)
Fe20 C231 C235 C234 -58.37(18)
C232 C231 C235 Fe20 59.02(17)
C230 C231 C235 Fe20 -122.1(3)
C240 C236 C237 C238 -0.1(3)
Fe20 C236 C237 C238 59.08(19)
C240 C236 C237 Fe20 -59.22(19)
C236 C237 C238 C239 0.4(3)
Fe20 C237 C238 C239 59.77(18)
C236 C237 C238 Fe20 -59.41(19)
C237 C238 C239 C240 -0.4(3)
Fe20 C238 C239 C240 59.24(18)
C237 C238 C239 Fe20 -59.69(19)
C237 C236 C240 C239 -0.1(3)
Fe20 C236 C240 C239 -59.51(19)
C237 C236 C240 Fe20 59.37(19)
C238 C239 C240 C236 0.4(3)
Fe20 C239 C240 C236 59.57(19)
C238 C239 C240 Fe20 -59.21(19)
C229 P7 C241 C242 84.0(2)
C217 P7 C241 C242 -170.6(2)
Cu7 P7 C241 C242 -39.6(2)
P7 C241 C242 C243 -173.2(2)
C241 C242 C243 C247 102.3(4)
C241 C242 C243 C244 -80.0(4)
C241 C242 C243 Fe21 -169.0(2)
C247 C243 C244 C245 0.9(4)
C242 C243 C244 C245 -177.2(3)
Fe21 C243 C244 C245 -59.1(2)
C247 C243 C244 Fe21 60.0(2)
C242 C243 C244 Fe21 -118.0(3)
C243 C244 C245 C246 -0.3(4)
Fe21 C244 C245 C246 -59.0(2)
C243 C244 C245 Fe21 58.6(2)
C244 C245 C246 C247 -0.3(4)
Fe21 C245 C246 C247 -59.2(2)
C244 C245 C246 Fe21 59.0(2)
C244 C243 C247 C246 -1.0(4)
C242 C243 C247 C246 177.0(3)
Fe21 C243 C247 C246 58.9(2)
C244 C243 C247 Fe21 -59.9(2)
C242 C243 C247 Fe21 118.2(3)
C245 C246 C247 C243 0.8(4)
Fe21 C246 C247 C243 -58.8(2)
C245 C246 C247 Fe21 59.7(2)
C252 C248 C249 C250 -0.3(4)
Fe21 C248 C249 C250 -59.9(2)
C252 C248 C249 Fe21 59.6(2)
C248 C249 C250 C251 0.3(4)
Fe21 C249 C250 C251 -59.0(2)
C248 C249 C250 Fe21 59.3(2)
C249 C250 C251 C252 -0.2(4)
Fe21 C250 C251 C252 -59.3(2)
C249 C250 C251 Fe21 59.1(2)
C250 C251 C252 C248 0.0(4)
Fe21 C251 C252 C248 -59.3(2)
C250 C251 C252 Fe21 59.3(2)
C249 C248 C252 C251 0.2(4)
Fe21 C248 C252 C251 59.6(2)
C249 C248 C252 Fe21 -59.4(2)
C265 P8 C253 C254 -54.4(2)
C277 P8 C253 C254 51.7(2)
Cu8 P8 C253 C254 175.12(19)
P8 C253 C254 C255 -179.1(2)
C253 C254 C255 C259 -33.2(4)
C253 C254 C255 C256 148.8(3)
C253 C254 C255 Fe22 58.0(3)
C259 C255 C256 C257 0.3(4)
C254 C255 C256 C257 178.6(3)
Fe22 C255 C256 C257 -58.9(2)
C259 C255 C256 Fe22 59.2(2)
C254 C255 C256 Fe22 -122.5(3)
C255 C256 C257 C258 0.0(4)
Fe22 C256 C257 C258 -59.2(3)
C255 C256 C257 Fe22 59.2(2)
C256 C257 C258 C259 -0.3(4)
Fe22 C257 C258 C259 -59.7(2)
C256 C257 C258 Fe22 59.3(3)
C257 C258 C259 C255 0.5(4)
Fe22 C258 C259 C255 -58.9(2)
C257 C258 C259 Fe22 59.4(3)
C256 C255 C259 C258 -0.5(4)
C254 C255 C259 C258 -178.8(3)
Fe22 C255 C259 C258 58.7(2)
C256 C255 C259 Fe22 -59.2(2)
C254 C255 C259 Fe22 122.6(3)
C264 C260 C261 C262 -0.5(4)
Fe22 C260 C261 C262 -59.5(3)
C264 C260 C261 Fe22 59.0(2)
C260 C261 C262 C263 0.7(4)
Fe22 C261 C262 C263 -59.4(3)
C260 C261 C262 Fe22 60.1(2)
C261 C262 C263 C264 -0.7(4)
Fe22 C262 C263 C264 -60.2(2)
C261 C262 C263 Fe22 59.6(3)
C261 C260 C264 C263 0.1(4)
Fe22 C260 C264 C263 58.9(2)
C261 C260 C264 Fe22 -58.8(2)
C262 C263 C264 C260 0.3(4)
Fe22 C263 C264 C260 -59.5(2)
C262 C263 C264 Fe22 59.9(3)
C277 P8 C265 C266 -174.9(2)
C253 P8 C265 C266 -68.0(2)
Cu8 P8 C265 C266 56.6(2)
P8 C265 C266 C267 165.8(2)
C265 C266 C267 C271 -93.3(4)
C265 C266 C267 C268 80.4(3)
C265 C266 C267 Fe23 173.9(2)
C271 C267 C268 C269 -0.5(3)
C266 C267 C268 C269 -175.2(3)
Fe23 C267 C268 C269 58.9(2)
C271 C267 C268 Fe23 -59.4(2)
C266 C267 C268 Fe23 125.9(3)
C267 C268 C269 C270 0.0(3)
Fe23 C268 C269 C270 58.9(2)
C267 C268 C269 Fe23 -58.8(2)
C268 C269 C270 C271 0.5(3)
Fe23 C269 C270 C271 59.7(2)
C268 C269 C270 Fe23 -59.2(2)
C269 C270 C271 C267 -0.9(4)
Fe23 C270 C271 C267 59.1(2)
C269 C270 C271 Fe23 -60.0(2)
C268 C267 C271 C270 0.9(3)
C266 C267 C271 C270 175.6(3)
Fe23 C267 C271 C270 -58.8(2)
C268 C267 C271 Fe23 59.6(2)
C266 C267 C271 Fe23 -125.6(3)
C276 C272 C273 C274 0.4(4)
Fe23 C272 C273 C274 -59.2(2)
C276 C272 C273 Fe23 59.6(2)
C272 C273 C274 C275 0.0(4)
Fe23 C273 C274 C275 -59.2(2)
C272 C273 C274 Fe23 59.2(2)
C273 C274 C275 C276 -0.4(4)
Fe23 C274 C275 C276 -59.8(2)
C273 C274 C275 Fe23 59.4(2)
C273 C272 C276 C275 -0.6(4)
Fe23 C272 C276 C275 59.1(2)
C273 C272 C276 Fe23 -59.7(2)
C274 C275 C276 C272 0.6(4)
Fe23 C275 C276 C272 -59.2(2)
C274 C275 C276 Fe23 59.8(2)
C265 P8 C277 C278 -74.0(3)
C253 P8 C277 C278 178.9(2)
Cu8 P8 C277 C278 58.0(3)
P8 C277 C278 C279 170.6(3)
P8 C277 C278 C289 -169.5(3)
C277 C278 C279 C283 74.3(5)
C277 C278 C279 C280 -104.2(4)
C277 C278 C279 Fe24 168.9(3)
C283 C279 C280 C281 0.0
C278 C279 C280 C281 178.8(5)
Fe24 C279 C280 C281 -59.81(19)
C283 C279 C280 Fe24 59.81(19)
C278 C279 C280 Fe24 -121.4(4)
C279 C280 C281 C282 0.0
Fe24 C280 C281 C282 -59.44(17)
C279 C280 C281 Fe24 59.44(17)
C280 C281 C282 C283 0.0
Fe24 C281 C282 C283 -58.87(19)
C280 C281 C282 Fe24 58.87(18)
C281 C282 C283 C279 0.0
Fe24 C282 C283 C279 -58.88(18)
C281 C282 C283 Fe24 58.88(18)
C280 C279 C283 C282 0.0
C278 C279 C283 C282 -178.6(6)
Fe24 C279 C283 C282 59.46(18)
C280 C279 C283 Fe24 -59.46(18)
C278 C279 C283 Fe24 121.9(5)
C279 Fe24 C284 C288 -62.5(3)
C280 Fe24 C284 C288 -98.3(2)
C285 Fe24 C284 C288 113.20(10)
C281 Fe24 C284 C288 -141.0(2)
C282 Fe24 C284 C288 -173.6(3)
C287 Fe24 C284 C288 36.91(6)
C286 Fe24 C284 C288 76.31(10)
C279 Fe24 C284 C285 -175.7(3)
C280 Fe24 C284 C285 148.5(3)
C288 Fe24 C284 C285 -113.20(10)
C281 Fe24 C284 C285 105.8(2)
C282 Fe24 C284 C285 73.3(3)
C287 Fe24 C284 C285 -76.28(10)
C286 Fe24 C284 C285 -36.89(6)
C288 C284 C285 C286 0.0
Fe24 C284 C285 C286 69.5(2)
C288 C284 C285 Fe24 -69.5(2)
C284 C285 C286 C287 0.0
Fe24 C285 C286 C287 56.66(18)
C284 C285 C286 Fe24 -56.66(18)
C285 C286 C287 C288 0.0
Fe24 C286 C287 C288 50.25(19)
C285 C286 C287 Fe24 -50.25(19)
C285 C284 C288 C287 0.0
Fe24 C284 C288 C287 -69.5(2)
C285 C284 C288 Fe24 69.5(2)
C286 C287 C288 C284 0.0
Fe24 C287 C288 C284 56.73(19)
C286 C287 C288 Fe24 -56.73(19)
C277 C278 C289 C290 -93.8(6)
C277 C278 C289 C293 84.1(5)
C277 C278 C289 Fe25 172.0(3)
C293 C289 C290 C291 0.0
C278 C289 C290 C291 178.0(8)
Fe25 C289 C290 C291 -59.2(2)
C293 C289 C290 Fe25 59.2(2)
C278 C289 C290 Fe25 -122.8(6)
C289 C290 C291 C292 0.0
Fe25 C290 C291 C292 -59.7(2)
C289 C290 C291 Fe25 59.7(2)
C290 C291 C292 C293 0.0
Fe25 C291 C292 C293 -59.2(3)
C290 C291 C292 Fe25 59.2(3)
C291 C292 C293 C289 0.0
Fe25 C292 C293 C289 -58.4(2)
C291 C292 C293 Fe25 58.4(2)
C290 C289 C293 C292 0.0
C278 C289 C293 C292 -178.3(7)
Fe25 C289 C293 C292 58.4(3)
C290 C289 C293 Fe25 -58.4(3)
C278 C289 C293 Fe25 123.3(5)
C295 Fe25 C294 C298 -114.62(13)
C291 Fe25 C294 C298 177.7(4)
C292 Fe25 C294 C298 145.8(3)
C289 Fe25 C294 C298 73.9(3)
C293 Fe25 C294 C298 103.9(3)
C297 Fe25 C294 C298 -37.73(10)
C296 Fe25 C294 C298 -78.12(14)
C298 Fe25 C294 C295 114.62(13)
C291 Fe25 C294 C295 -67.7(3)
C292 Fe25 C294 C295 -99.6(3)
C289 Fe25 C294 C295 -171.5(3)
C293 Fe25 C294 C295 -141.4(3)
C297 Fe25 C294 C295 76.88(15)
C296 Fe25 C294 C295 36.50(10)
C298 C294 C295 C296 0.0
Fe25 C294 C295 C296 -65.6(3)
C298 C294 C295 Fe25 65.6(3)
C294 C295 C296 C297 0.0
Fe25 C295 C296 C297 -52.1(3)
C294 C295 C296 Fe25 52.1(3)
C295 C296 C297 C298 0.0
Fe25 C296 C297 C298 -47.0(2)
C295 C296 C297 Fe25 47.0(2)
C296 C297 C298 C294 0.0
Fe25 C297 C298 C294 -54.8(2)
C296 C297 C298 Fe25 54.8(2)
C295 C294 C298 C297 0.0
Fe25 C294 C298 C297 67.8(3)
C295 C294 C298 Fe25 -67.8(3)
C294 Fe25 C298 C297 -116.83(15)
C295 Fe25 C298 C297 -74.4(2)
C290 Fe25 C298 C297 72.7(4)
C292 Fe25 C298 C297 -170.7(4)
C289 Fe25 C298 C297 109.1(3)
C293 Fe25 C298 C297 152.6(3)
C296 Fe25 C298 C297 -32.87(11)
C295 Fe25 C298 C294 42.40(13)
C290 Fe25 C298 C294 -170.5(4)
C292 Fe25 C298 C294 -53.9(4)
C289 Fe25 C298 C294 -134.0(3)
C293 Fe25 C298 C294 -90.6(3)
C297 Fe25 C298 C294 116.83(15)
C296 Fe25 C298 C294 83.96(16)
C1 P1 C13 C14 -147.3(4)
C25 P1 C13 C14 115.1(4)
Cu1 P1 C13 C14 -19.6(5)
P1 C25 C26 C27 149.2(6)
C25 C26 C27 C31 -106.6(9)
C25 C26 C27 C28 73.6(10)
C25 C26 C27 Fe3 162.8(7)
C31 C27 C28 C29 0.0
C26 C27 C28 C29 179.9(7)
Fe3 C27 C28 C29 59.3(3)
C31 C27 C28 Fe3 -59.3(3)
C26 C27 C28 Fe3 120.6(6)
C27 C28 C29 C30 0.0
Fe3 C28 C29 C30 58.9(2)
C27 C28 C29 Fe3 -58.9(2)
C28 C29 C30 C31 0.0
Fe3 C29 C30 C31 59.2(2)
C28 C29 C30 Fe3 -59.2(2)
C29 C30 C31 C27 0.0
Fe3 C30 C31 C27 59.9(2)
C29 C30 C31 Fe3 -59.9(2)
C28 C27 C31 C30 0.0
C26 C27 C31 C30 -179.9(7)
Fe3 C27 C31 C30 -59.9(3)
C28 C27 C31 Fe3 59.9(3)
C26 C27 C31 Fe3 -120.0(6)
C36 C32 C33 C34 0.0
Fe3 C32 C33 C34 -59.41(19)
C36 C32 C33 Fe3 59.41(19)
C32 C33 C34 C35 0.0
Fe3 C33 C34 C35 -59.59(19)
C32 C33 C34 Fe3 59.59(19)
C33 C34 C35 C36 0.0
Fe3 C34 C35 C36 -59.3(2)
C33 C34 C35 Fe3 59.3(2)
C33 C32 C36 C35 0.0
Fe3 C32 C36 C35 58.99(17)
C33 C32 C36 Fe3 -58.99(17)
C34 C35 C36 C32 0.0
Fe3 C35 C36 C32 -58.90(19)
C34 C35 C36 Fe3 58.90(19)
C1 P1 C25A C26A 136.5(12)
C13A P1 C25A C26A -116.7(13)
Cu1 P1 C25A C26A 2.2(14)
P1 C25A C26A C27A -139.8(10)
C25A C26A C27A C28A 12.6(12)
C25A C26A C27A C31A -165.7(9)
C25A C26A C27A Fe3A 103.4(10)
C31A C27A C28A C29A 0.0
C26A C27A C28A C29A -178.5(6)
Fe3A C27A C28A C29A 59.2(3)
C31A C27A C28A Fe3A -59.2(3)
C26A C27A C28A Fe3A 122.3(5)
C27A C28A C29A C30A 0.0
Fe3A C28A C29A C30A 59.9(2)
C27A C28A C29A Fe3A -59.9(2)
C28A C29A C30A C31A 0.0
Fe3A C29A C30A C31A 60.0(2)
C28A C29A C30A Fe3A -60.0(2)
C28A C27A C31A C30A 0.0
C26A C27A C31A C30A 178.5(6)
Fe3A C27A C31A C30A -58.9(2)
C28A C27A C31A Fe3A 58.9(2)
C26A C27A C31A Fe3A -122.6(5)
C29A C30A C31A C27A 0.0
Fe3A C30A C31A C27A 59.4(2)
C29A C30A C31A Fe3A -59.4(2)
C36A C32A C33A C34A 0.0
Fe3A C32A C33A C34A 59.6(3)
C36A C32A C33A Fe3A -59.6(3)
C32A C33A C34A C35A 0.0
Fe3A C33A C34A C35A 60.6(3)
C32A C33A C34A Fe3A -60.6(3)
C33A C34A C35A C36A 0.0
Fe3A C34A C35A C36A 60.1(3)
C33A C34A C35A Fe3A -60.1(3)
C34A C35A C36A C32A 0.0
Fe3A C35A C36A C32A 58.8(3)
C34A C35A C36A Fe3A -58.8(3)
C33A C32A C36A C35A 0.0
Fe3A C32A C36A C35A -58.5(3)
C33A C32A C36A Fe3A 58.5(3)
P1 C13A C14 C15 -157.5(4)
C16 C15 C14 C13A -133.5(5)
C19 C15 C14 C13A 51.4(6)
Fe2 C15 C14 C13A -41.4(6)
C16 C15 C14 C13 -154.4(4)
C19 C15 C14 C13 30.6(6)
Fe2 C15 C14 C13 -62.2(5)
P1 C13 C14 C15 -171.7(3)
